data_1551344
loop_
_publ_author_name
'Soumen De'
'Bo Chi'
'Thierry Granier'
'Ting Qi'
'Victor Maurizot'
'Ivan Huc'

_publ_section_title
;
 Designing cooperatively folded abiotic uni- and multimolecular helix
 bundles
;
_journal_name_full 'Nature Chemistry'
_journal_page_first 51
_journal_page_last 57
_journal_paper_doi 10.1038/nchem.2854
_journal_volume 10
_journal_year 2018
_chemical_formula_sum 'C256 H246 N44 O46'
_chemical_formula_weight 4674.95
_space_group_crystal_system triclinic
_space_group_IT_number 2
_space_group_name_Hall '-P 1'
_space_group_name_H-M_alt 'P -1'
_atom_sites_solution_hydrogens geom
_cell_angle_alpha 71.488(2)
_cell_angle_beta 81.839(2)
_cell_angle_gamma 75.011(2)
_cell_formula_units_Z 2
_cell_length_a 19.1113(13)
_cell_length_b 28.614(2)
_cell_length_c 35.750(3)
_cell_measurement_temperature 291(2)
_cell_volume 17869(2)
_computing_structure_refinement 'SHELXL-2014/7 (Sheldrick, 2014)'
_diffrn_ambient_temperature 291(2)
_diffrn_measured_fraction_theta_full 0.937
_diffrn_measured_fraction_theta_max 0.937
_diffrn_radiation_type CuK\a
_diffrn_radiation_wavelength 1.54178
_diffrn_reflns_av_R_equivalents 0.1130
_diffrn_reflns_av_unetI/netI 0.1897
_diffrn_reflns_Laue_measured_fraction_full 0.937
_diffrn_reflns_Laue_measured_fraction_max 0.937
_diffrn_reflns_limit_h_max 20
_diffrn_reflns_limit_h_min -20
_diffrn_reflns_limit_k_max 31
_diffrn_reflns_limit_k_min -31
_diffrn_reflns_limit_l_max 39
_diffrn_reflns_limit_l_min -39
_diffrn_reflns_number 95633
_diffrn_reflns_point_group_measured_fraction_full 0.937
_diffrn_reflns_point_group_measured_fraction_max 0.937
_diffrn_reflns_theta_full 57.900
_diffrn_reflns_theta_max 57.900
_diffrn_reflns_theta_min 1.672
_exptl_absorpt_coefficient_mu 0.501
_exptl_crystal_density_diffrn 0.869
_exptl_crystal_F_000 4916
_exptl_crystal_size_max 0.100
_exptl_crystal_size_mid 0.100
_exptl_crystal_size_min 0.050
_refine_diff_density_max 0.391
_refine_diff_density_min -0.361
_refine_diff_density_rms 0.071
_refine_ls_extinction_coef .
_refine_ls_extinction_method none
_refine_ls_goodness_of_fit_ref 1.058
_refine_ls_hydrogen_treatment constr
_refine_ls_matrix_type full
_refine_ls_number_parameters 3217
_refine_ls_number_reflns 46522
_refine_ls_number_restraints 4182
_refine_ls_restrained_S_all 1.081
_refine_ls_R_factor_all 0.1729
_refine_ls_R_factor_gt 0.1089
_refine_ls_shift/su_max 0.155
_refine_ls_shift/su_mean 0.002
_refine_ls_structure_factor_coef Fsqd
_refine_ls_weighting_details 'w=1/[\s^2^(Fo^2^)+(0.0800P)^2^] where P=(Fo^2^+2Fc^2^)/3'
_refine_ls_weighting_scheme calc
_refine_ls_wR_factor_gt 0.2468
_refine_ls_wR_factor_ref 0.2663
_reflns_Friedel_coverage 0.000
_reflns_Friedel_fraction_full .
_reflns_Friedel_fraction_max .
_reflns_number_gt 15883
_reflns_number_total 46522
_reflns_threshold_expression 'I > 2\s(I)'
_cod_data_source_file nchem.2854-s6.cif
_cod_data_source_block b144-squeezed
_cod_database_code 1551344
_shelx_space_group_comment
;
The symmetry employed for this shelxl refinement is uniquely defined
by the following loop, which should always be used as a source of
symmetry information in preference to the above space-group names.
They are only intended as comments.
;
_shelx_estimated_absorpt_t_min 0.952
_shelx_estimated_absorpt_t_max 0.975

loop_
_space_group_symop_operation_xyz
'x, y, z'
'-x, -y, -z'

loop_
_atom_site_label
_atom_site_type_symbol
_atom_site_fract_x
_atom_site_fract_y
_atom_site_fract_z
_atom_site_U_iso_or_equiv
_atom_site_adp_type
_atom_site_occupancy
_atom_site_site_symmetry_order
_atom_site_calc_flag
_atom_site_refinement_flags_posn
_atom_site_refinement_flags_adp
_atom_site_refinement_flags_occupancy
_atom_site_disorder_assembly
_atom_site_disorder_group
C10_1 C 0.2059(8) 0.7291(5) 0.4395(3) 0.320(8) Uani 1 1 d D U . . .
H10A_1 H 0.1620 0.7519 0.4451 0.480 Uiso 1 1 calc R U . . .
H10B_1 H 0.2123 0.6979 0.4605 0.480 Uiso 1 1 calc R U . . .
H10C_1 H 0.2464 0.7441 0.4374 0.480 Uiso 1 1 calc R U . . .
C_1 C 0.2013(9) 0.7187(5) 0.4000(4) 0.373(11) Uani 1 1 d D U . . .
O_1 O 0.2527(7) 0.6897(5) 0.3861(3) 0.382(7) Uani 1 1 d D U . . .
N_2 N 0.1425(6) 0.7438(3) 0.3815(2) 0.250(4) Uani 1 1 d D U . . .
H0_2 H 0.1101 0.7629 0.3928 0.300 Uiso 1 1 calc R U . . .
C2_2 C 0.1276(4) 0.7418(3) 0.3432(2) 0.156(3) Uani 1 1 d D U . . .
H2A_2 H 0.1732 0.7326 0.3286 0.188 Uiso 1 1 calc R U . . .
H2B_2 H 0.1022 0.7751 0.3282 0.188 Uiso 1 1 calc R U . . .
C7_2 C 0.0824(4) 0.7041(3) 0.3473(2) 0.140(2) Uani 1 1 d D U . . .
C6_2 C 0.0969(5) 0.6568(3) 0.3751(2) 0.174(3) Uani 1 1 d D U . . .
H6_2 H 0.1343 0.6479 0.3918 0.209 Uiso 1 1 calc R U . . .
N11_2 N 0.0310(3) 0.7176(2) 0.32199(14) 0.1213(18) Uani 1 1 d D U . . .
C10_2 C -0.0112(4) 0.6858(3) 0.32538(19) 0.125(2) Uani 1 1 d D U . . .
C_2 C -0.0691(4) 0.7027(3) 0.29740(19) 0.124(2) Uani 1 1 d D U . . .
O_2 O -0.1164(3) 0.67931(18) 0.30301(14) 0.1456(18) Uani 1 1 d D U . . .
C9_2 C -0.0012(5) 0.6377(3) 0.3530(2) 0.158(3) Uani 1 1 d D U . . .
H9_2 H -0.0317 0.6164 0.3549 0.190 Uiso 1 1 calc R U . . .
C8_2 C 0.0554(5) 0.6231(3) 0.3775(2) 0.163(3) Uani 1 1 d D U . . .
OB_2 O 0.0690(4) 0.5766(3) 0.4047(2) 0.254(3) Uani 1 1 d D U . . .
HB_2 H 0.0408 0.5604 0.4027 0.381 Uiso 1 1 calc R U . . .
N_3 N -0.0680(3) 0.74702(17) 0.26823(13) 0.1048(15) Uani 1 1 d D U . . .
H0_3 H -0.0314 0.7596 0.2674 0.126 Uiso 1 1 calc R U . . .
C2_3 C -0.1169(4) 0.7746(2) 0.23981(17) 0.0986(17) Uani 1 1 d D U . . .
C3_3 C -0.1807(4) 0.7630(3) 0.2373(2) 0.123(2) Uani 1 1 d D U . . .
H3_3 H -0.1925 0.7340 0.2551 0.147 Uiso 1 1 calc R U . . .
C4_3 C -0.2295(4) 0.7946(3) 0.2079(2) 0.120(2) Uani 1 1 d D U . . .
H4_3 H -0.2729 0.7865 0.2063 0.144 Uiso 1 1 calc R U . . .
C5_3 C -0.2111(3) 0.8372(2) 0.18202(18) 0.1024(18) Uani 1 1 d D U . . .
H5_3 H -0.2429 0.8582 0.1629 0.123 Uiso 1 1 calc R U . . .
C6_3 C -0.1470(3) 0.8498(2) 0.18355(17) 0.0944(16) Uani 1 1 d D U . . .
C7_3 C -0.0990(3) 0.8179(2) 0.21231(16) 0.0880(16) Uani 1 1 d D U . . .
C8_3 C -0.1252(3) 0.8931(2) 0.15648(16) 0.0922(16) Uani 1 1 d D U . . .
C9_3 C -0.0603(3) 0.9029(2) 0.16039(15) 0.0900(16) Uani 1 1 d D U . . .
H9_3 H -0.0468 0.9320 0.1438 0.108 Uiso 1 1 calc R U . . .
C10_3 C -0.0152(3) 0.8696(2) 0.18890(16) 0.0889(15) Uani 1 1 d D U . . .
N11_3 N -0.0338(3) 0.82745(17) 0.21492(12) 0.0887(13) Uani 1 1 d D U . . .
C_3 C 0.0559(3) 0.8792(2) 0.19065(15) 0.0882(16) Uani 1 1 d D U . . .
OB_3 O -0.17282(18) 0.92217(14) 0.12846(11) 0.0964(11) Uani 1 1 d D U . . .
O_3 O 0.0703(2) 0.91997(15) 0.17388(11) 0.1085(13) Uani 1 1 d D U . . .
CG_3 C -0.1559(3) 0.9669(2) 0.10209(15) 0.0974(17) Uani 1 1 d D U . . .
HG1_3 H -0.1096 0.9585 0.0878 0.117 Uiso 1 1 calc R U . . .
HG2_3 H -0.1514 0.9890 0.1170 0.117 Uiso 1 1 calc R U . . .
CD_3 C -0.2143(3) 0.9946(2) 0.07283(17) 0.1061(19) Uani 1 1 d D U . . .
HD_3 H -0.2179 0.9718 0.0580 0.127 Uiso 1 1 calc R U . . .
CE1_3 C -0.2874(3) 1.0100(2) 0.09263(19) 0.140(3) Uani 1 1 d D U . . .
HE1A_3 H -0.3013 0.9806 0.1109 0.210 Uiso 1 1 calc R U . . .
HE1B_3 H -0.2853 1.0331 0.1067 0.210 Uiso 1 1 calc R U . . .
HE1C_3 H -0.3225 1.0262 0.0730 0.210 Uiso 1 1 calc R U . . .
CE2_3 C -0.1914(3) 1.0408(2) 0.04380(17) 0.1103(19) Uani 1 1 d D U . . .
HE2A_3 H -0.1445 1.0305 0.0313 0.165 Uiso 1 1 calc R U . . .
HE2B_3 H -0.2262 1.0571 0.0241 0.165 Uiso 1 1 calc R U . . .
HE2C_3 H -0.1890 1.0640 0.0577 0.165 Uiso 1 1 calc R U . . .
N_4 N 0.1044(2) 0.83873(16) 0.21165(12) 0.0909(13) Uani 1 1 d D U . . .
H0_4 H 0.0895 0.8112 0.2221 0.109 Uiso 1 1 calc R U . . .
C2_4 C 0.1753(3) 0.8367(2) 0.21815(15) 0.0934(17) Uani 1 1 d D U . . .
C3_4 C 0.2052(4) 0.8766(3) 0.2093(2) 0.124(2) Uani 1 1 d D U . . .
H3_4 H 0.1782 0.9087 0.1971 0.149 Uiso 1 1 calc R U . . .
C4_4 C 0.2776(4) 0.8706(3) 0.2183(2) 0.148(3) Uani 1 1 d D U . . .
H4_4 H 0.2981 0.8985 0.2119 0.177 Uiso 1 1 calc R U . . .
C5_4 C 0.3169(4) 0.8234(3) 0.2365(2) 0.139(2) Uani 1 1 d D U . . .
H5_4 H 0.3645 0.8196 0.2420 0.167 Uiso 1 1 calc R U . . .
C6_4 C 0.2881(3) 0.7811(3) 0.24685(16) 0.1068(18) Uani 1 1 d D U . . .
C7_4 C 0.2151(3) 0.7884(3) 0.23683(15) 0.0982(17) Uani 1 1 d D U . . .
C8_4 C 0.3250(4) 0.7308(3) 0.26653(19) 0.131(2) Uani 1 1 d D U . . .
C9_4 C 0.2921(4) 0.6921(3) 0.27517(18) 0.125(2) Uani 1 1 d D U . . .
H9_4 H 0.3155 0.6596 0.2889 0.149 Uiso 1 1 calc R U . . .
C10_4 C 0.2248(4) 0.7015(2) 0.26356(15) 0.1016(17) Uani 1 1 d D U . . .
N11_4 N 0.1846(3) 0.74911(19) 0.24447(12) 0.0945(14) Uani 1 1 d D U . . .
C_4 C 0.1886(4) 0.6601(3) 0.26889(19) 0.123(2) Uani 1 1 d D U . . .
OB_4 O 0.3953(3) 0.7261(2) 0.27545(15) 0.183(2) Uani 1 1 d D U . . .
HB_4 H 0.4132 0.6963 0.2865 0.275 Uiso 1 1 calc R U . . .
O_4 O 0.2108(3) 0.61744(19) 0.29386(13) 0.166(2) Uani 1 1 d D U . . .
N_5 N 0.1313(3) 0.66955(18) 0.24765(13) 0.1057(15) Uani 1 1 d D U . . .
H0_5 H 0.1223 0.6992 0.2309 0.127 Uiso 1 1 calc R U . . .
C2_5 C 0.0848(4) 0.6406(3) 0.2478(2) 0.127(2) Uani 1 1 d D U . . .
C3_5 C 0.0831(5) 0.5933(3) 0.2760(2) 0.167(3) Uani 1 1 d D U . . .
H3_5 H 0.1173 0.5778 0.2949 0.200 Uiso 1 1 calc R U . . .
C4_5 C 0.0278(6) 0.5711(4) 0.2741(3) 0.181(4) Uani 1 1 d D U . . .
H4_5 H 0.0274 0.5396 0.2923 0.217 Uiso 1 1 calc R U . . .
C5_5 C -0.0251(6) 0.5898(4) 0.2489(3) 0.194(4) Uani 1 1 d D U . . .
H5_5 H -0.0608 0.5724 0.2502 0.233 Uiso 1 1 calc R U . . .
C6_5 C -0.0245(5) 0.6380(3) 0.2198(3) 0.154(3) Uani 1 1 d D U . . .
C7_5 C 0.0316(4) 0.6611(3) 0.2197(2) 0.117(2) Uani 1 1 d D U . . .
C8_5 C -0.0783(5) 0.6608(4) 0.1928(3) 0.153(3) Uani 1 1 d D U . . .
C9_5 C -0.0735(4) 0.7054(3) 0.1647(2) 0.131(2) Uani 1 1 d D U . . .
H9_5 H -0.1082 0.7210 0.1461 0.158 Uiso 1 1 calc R U . . .
C10_5 C -0.0155(4) 0.7275(3) 0.1640(2) 0.1080(19) Uani 1 1 d D U . . .
N11_5 N 0.0354(3) 0.70610(19) 0.19094(15) 0.1010(14) Uani 1 1 d D U . . .
C_5 C -0.0070(4) 0.7728(3) 0.13542(19) 0.0984(18) Uani 1 1 d D U . . .
OB_5 O -0.1341(5) 0.6367(3) 0.1959(3) 0.247(3) Uani 1 1 d D U . . .
O_5 O -0.0570(2) 0.79964(18) 0.11281(12) 0.1227(14) Uani 1 1 d D U . . .
CG_5 C -0.1930(7) 0.6664(6) 0.1710(4) 0.285(7) Uani 1 1 d D U . . .
HG1_5 H -0.1802 0.6655 0.1440 0.342 Uiso 1 1 calc R U . . .
HG2_5 H -0.2046 0.7013 0.1714 0.342 Uiso 1 1 calc R U . . .
CD_5 C -0.2576(9) 0.6420(8) 0.1885(6) 0.342(8) Uani 1 1 d D U . . .
HD_5 H -0.2424 0.6057 0.1912 0.411 Uiso 1 1 calc R U . . .
CE1_5 C -0.2977(14) 0.6675(15) 0.1528(7) 0.61(2) Uani 1 1 d D U . . .
HE1A_5 H -0.2711 0.6564 0.1311 0.920 Uiso 1 1 calc R U . . .
HE1B_5 H -0.3445 0.6594 0.1571 0.920 Uiso 1 1 calc R U . . .
HE1C_5 H -0.3038 0.7035 0.1467 0.920 Uiso 1 1 calc R U . . .
CE2_5 C -0.2810(8) 0.6491(7) 0.2284(5) 0.317(8) Uani 1 1 d D U . . .
HE2A_5 H -0.2453 0.6280 0.2467 0.475 Uiso 1 1 calc R U . . .
HE2B_5 H -0.2861 0.6839 0.2268 0.475 Uiso 1 1 calc R U . . .
HE2C_5 H -0.3268 0.6398 0.2372 0.475 Uiso 1 1 calc R U . . .
N_6 N 0.0555(2) 0.78835(16) 0.13267(12) 0.0804(12) Uani 1 1 d D U . . .
H0_6 H 0.0862 0.7679 0.1492 0.097 Uiso 1 1 calc R U . . .
C2_6 C 0.0796(3) 0.8301(2) 0.10881(16) 0.0882(15) Uani 1 1 d D U . . .
C3_6 C 0.0367(3) 0.8707(2) 0.08306(15) 0.1014(18) Uani 1 1 d D U . . .
H3_6 H -0.0107 0.8704 0.0801 0.122 Uiso 1 1 calc R U . . .
C4_6 C 0.0657(4) 0.9120(2) 0.06170(17) 0.106(2) Uani 1 1 d D U . . .
H4_6 H 0.0366 0.9386 0.0440 0.127 Uiso 1 1 calc R U . . .
C5_6 C 0.1345(4) 0.9163(2) 0.06501(16) 0.1074(19) Uani 1 1 d D U . . .
H5_6 H 0.1516 0.9448 0.0504 0.129 Uiso 1 1 calc R U . . .
C6_6 C 0.1773(4) 0.8755(2) 0.09154(15) 0.0933(16) Uani 1 1 d D U . . .
C7_6 C 0.1512(3) 0.83275(19) 0.11216(14) 0.0752(13) Uani 1 1 d D U . . .
C8_6 C 0.2483(4) 0.8757(2) 0.09712(17) 0.0977(17) Uani 1 1 d D U . . .
C9_6 C 0.2920(3) 0.8345(2) 0.12096(15) 0.0923(16) Uani 1 1 d D U . . .
H9_6 H 0.3389 0.8345 0.1252 0.111 Uiso 1 1 calc R U . . .
C10_6 C 0.2617(3) 0.7920(2) 0.13882(14) 0.0792(14) Uani 1 1 d D U . . .
N11_6 N 0.1947(2) 0.79076(15) 0.13542(11) 0.0752(11) Uani 1 1 d D U . . .
C_6 C 0.3106(3) 0.7434(2) 0.16093(13) 0.0777(14) Uani 1 1 d D U . . .
OB_6 O 0.2712(3) 0.91805(18) 0.07668(14) 0.1429(16) Uani 1 1 d D U . . .
O_6 O 0.3716(2) 0.74137(14) 0.16865(10) 0.1016(12) Uani 1 1 d D U . . .
CG_6 C 0.3461(5) 0.9187(3) 0.0786(2) 0.149(3) Uani 1 1 d D U . . .
HG1_6 H 0.3773 0.8891 0.0724 0.179 Uiso 1 1 calc R U . . .
HG2_6 H 0.3540 0.9163 0.1054 0.179 Uiso 1 1 calc R U . . .
CD_6 C 0.3671(7) 0.9639(5) 0.0517(5) 0.286(7) Uani 1 1 d D U . . .
HD_6 H 0.3400 0.9931 0.0604 0.343 Uiso 1 1 calc R U . . .
CE1_6 C 0.4525(7) 0.9604(6) 0.0517(5) 0.324(8) Uani 1 1 d D U . . .
HE1A_6 H 0.4649 0.9542 0.0782 0.487 Uiso 1 1 calc R U . . .
HE1B_6 H 0.4798 0.9333 0.0416 0.487 Uiso 1 1 calc R U . . .
HE1C_6 H 0.4637 0.9918 0.0353 0.487 Uiso 1 1 calc R U . . .
CE2_6 C 0.3522(9) 0.9732(8) 0.0115(4) 0.377(11) Uani 1 1 d D U . . .
HE2A_6 H 0.3671 1.0033 -0.0047 0.565 Uiso 1 1 calc R U . . .
HE2B_6 H 0.3785 0.9449 0.0024 0.565 Uiso 1 1 calc R U . . .
HE2C_6 H 0.3011 0.9775 0.0099 0.565 Uiso 1 1 calc R U . . .
N_7 N 0.2826(2) 0.70341(16) 0.16949(11) 0.0780(11) Uani 1 1 d D U . . .
H0_7 H 0.2386 0.7080 0.1639 0.094 Uiso 1 1 calc R U . . .
C2_7 C 0.3217(3) 0.65200(17) 0.18778(13) 0.0761(14) Uani 1 1 d D U . . .
H2A_7 H 0.3337 0.6489 0.2140 0.091 Uiso 1 1 calc R U . . .
H2B_7 H 0.3666 0.6440 0.1722 0.091 Uiso 1 1 calc R U . . .
C7_7 C 0.2757(3) 0.61562(19) 0.19042(14) 0.0756(14) Uani 1 1 d D U . . .
C6_7 C 0.2897(4) 0.5685(2) 0.2181(2) 0.134(2) Uani 1 1 d D U . . .
H6_7 H 0.3280 0.5586 0.2344 0.161 Uiso 1 1 calc R U . . .
N11_7 N 0.2245(2) 0.63051(14) 0.16521(11) 0.0694(11) Uani 1 1 d D U . . .
C10_7 C 0.1813(3) 0.5992(2) 0.16767(14) 0.0773(14) Uani 1 1 d D U . . .
C_7 C 0.1243(3) 0.6163(2) 0.13887(15) 0.0771(14) Uani 1 1 d D U . . .
O_7 O 0.07731(19) 0.59241(13) 0.14301(10) 0.0922(11) Uani 1 1 d D U . . .
C9_7 C 0.1886(4) 0.5524(2) 0.19534(18) 0.118(2) Uani 1 1 d D U . . .
H9_7 H 0.1569 0.5318 0.1972 0.142 Uiso 1 1 calc R U . . .
C8_7 C 0.2451(4) 0.5366(3) 0.2205(2) 0.142(3) Uani 1 1 d D U . . .
OB_7 O 0.2509(4) 0.4916(2) 0.2502(2) 0.252(4) Uani 1 1 d D U . . .
HB_7 H 0.2181 0.4783 0.2493 0.378 Uiso 1 1 calc R U . . .
N_8 N 0.12778(19) 0.66069(14) 0.11131(11) 0.0685(10) Uani 1 1 d D U . . .
H0_8 H 0.1653 0.6720 0.1113 0.082 Uiso 1 1 calc R U . . .
C2_8 C 0.0791(3) 0.69050(18) 0.08310(14) 0.0697(13) Uani 1 1 d D U . . .
C3_8 C 0.0156(3) 0.6806(2) 0.07849(16) 0.0847(15) Uani 1 1 d D U . . .
H3_8 H 0.0048 0.6503 0.0943 0.102 Uiso 1 1 calc R U . . .
C4_8 C -0.0346(3) 0.7134(2) 0.05129(17) 0.0993(17) Uani 1 1 d D U . . .
H4_8 H -0.0782 0.7056 0.0498 0.119 Uiso 1 1 calc R U . . .
C5_8 C -0.0173(3) 0.7579(2) 0.02673(16) 0.0872(15) Uani 1 1 d D U . . .
H5_8 H -0.0497 0.7804 0.0085 0.105 Uiso 1 1 calc R U . . .
C6_8 C 0.0490(3) 0.76911(18) 0.02937(13) 0.0684(13) Uani 1 1 d D U . . .
C7_8 C 0.0985(3) 0.73456(18) 0.05699(13) 0.0678(12) Uani 1 1 d D U . . .
C8_8 C 0.0691(3) 0.81261(18) 0.00508(14) 0.0731(13) Uani 1 1 d D U . . .
C9_8 C 0.1357(3) 0.82150(17) 0.00843(14) 0.0728(13) Uani 1 1 d D U . . .
H9_8 H 0.1492 0.8511 -0.0071 0.087 Uiso 1 1 calc R U . . .
C10_8 C 0.1820(2) 0.78452(17) 0.03589(13) 0.0599(12) Uani 1 1 d D U . . .
N11_8 N 0.1651(2) 0.74224(13) 0.05980(10) 0.0592(9) Uani 1 1 d D U . . .
C_8 C 0.2548(2) 0.79148(18) 0.03738(12) 0.0603(12) Uani 1 1 d D U . . .
OB_8 O 0.01979(18) 0.84572(13) -0.01961(10) 0.0917(10) Uani 1 1 d D U . . .
O_8 O 0.27235(16) 0.83224(12) 0.02164(9) 0.0730(9) Uani 1 1 d D U . . .
CG_8 C 0.0379(3) 0.89259(19) -0.04471(16) 0.0933(17) Uani 1 1 d D U . . .
HG1_8 H 0.0761 0.8857 -0.0645 0.112 Uiso 1 1 calc R U . . .
HG2_8 H 0.0547 0.9092 -0.0290 0.112 Uiso 1 1 calc R U . . .
CD_8 C -0.0304(3) 0.9262(2) -0.06440(18) 0.1049(19) Uani 1 1 d D U . . .
HD_8 H -0.0473 0.9077 -0.0789 0.126 Uiso 1 1 calc R U . . .
CE1_8 C -0.0906(4) 0.9388(2) -0.0337(2) 0.157(3) Uani 1 1 d D U . . .
HE1A_8 H -0.1331 0.9601 -0.0469 0.236 Uiso 1 1 calc R U . . .
HE1B_8 H -0.1020 0.9081 -0.0162 0.236 Uiso 1 1 calc R U . . .
HE1C_8 H -0.0746 0.9563 -0.0188 0.236 Uiso 1 1 calc R U . . .
CE2_8 C -0.0111(3) 0.9733(2) -0.09416(19) 0.129(2) Uani 1 1 d D U . . .
HE2A_8 H -0.0538 0.9949 -0.1069 0.194 Uiso 1 1 calc R U . . .
HE2B_8 H 0.0079 0.9911 -0.0807 0.194 Uiso 1 1 calc R U . . .
HE2C_8 H 0.0248 0.9636 -0.1137 0.194 Uiso 1 1 calc R U . . .
N_9 N 0.30184(19) 0.74869(13) 0.05703(10) 0.0633(10) Uani 1 1 d D U . . .
H0_9 H 0.2841 0.7222 0.0663 0.076 Uiso 1 1 calc R U . . .
C2_9 C 0.3745(2) 0.74134(18) 0.06442(12) 0.0633(12) Uani 1 1 d D U . . .
C3_9 C 0.4113(3) 0.7798(2) 0.05482(14) 0.0806(14) Uani 1 1 d D U . . .
H3_9 H 0.3896 0.8128 0.0412 0.097 Uiso 1 1 calc R U . . .
C4_9 C 0.4822(3) 0.7674(3) 0.06629(17) 0.1076(18) Uani 1 1 d D U . . .
H4_9 H 0.5077 0.7928 0.0601 0.129 Uiso 1 1 calc R U . . .
C5_9 C 0.5163(3) 0.7181(2) 0.08669(16) 0.0984(17) Uani 1 1 d D U . . .
H5_9 H 0.5629 0.7112 0.0948 0.118 Uiso 1 1 calc R U . . .
C6_9 C 0.4800(3) 0.6797(2) 0.09469(14) 0.0800(14) Uani 1 1 d D U . . .
C7_9 C 0.4086(3) 0.69062(19) 0.08351(12) 0.0668(12) Uani 1 1 d D U . . .
C8_9 C 0.5092(3) 0.6283(2) 0.11537(15) 0.0900(16) Uani 1 1 d D U . . .
C9_9 C 0.4706(3) 0.5915(2) 0.12172(14) 0.0852(15) Uani 1 1 d D U . . .
H9_9 H 0.4903 0.5581 0.1353 0.102 Uiso 1 1 calc R U . . .
C10_9 C 0.4024(2) 0.60522(18) 0.10753(12) 0.0656(12) Uani 1 1 d D U . . .
N11_9 N 0.37002(19) 0.65465(15) 0.08877(9) 0.0633(10) Uani 1 1 d D U . . .
C_9 C 0.3611(3) 0.56811(19) 0.11044(13) 0.0725(13) Uani 1 1 d D U . . .
OB_9 O 0.57732(18) 0.61792(17) 0.12744(12) 0.1257(14) Uani 1 1 d D U . . .
HB_9 H 0.5899 0.5876 0.1390 0.189 Uiso 1 1 calc R U . . .
O_9 O 0.37816(18) 0.52348(13) 0.13202(10) 0.0995(12) Uani 1 1 d D U . . .
N_10 N 0.3037(2) 0.58478(13) 0.08814(10) 0.0668(10) Uani 1 1 d D U . . .
H0_10 H 0.2967 0.6163 0.0749 0.080 Uiso 1 1 calc R U . . .
C2_10 C 0.2536(3) 0.5606(2) 0.08256(16) 0.0800(14) Uani 1 1 d D U . . .
C3_10 C 0.2428(3) 0.5144(2) 0.10673(17) 0.0942(16) Uani 1 1 d D U . . .
H3_10 H 0.2737 0.4956 0.1268 0.113 Uiso 1 1 calc R U . . .
C4_10 C 0.1847(4) 0.4954(2) 0.1010(2) 0.113(2) Uani 1 1 d D U . . .
H4_10 H 0.1776 0.4641 0.1169 0.135 Uiso 1 1 calc R U . . .
C5_10 C 0.1402(4) 0.5239(3) 0.0720(2) 0.1112(19) Uani 1 1 d D U . . .
H5_10 H 0.1010 0.5120 0.0690 0.133 Uiso 1 1 calc R U . . .
C6_10 C 0.1498(3) 0.5709(2) 0.04576(18) 0.0919(16) Uani 1 1 d D U . . .
C7_10 C 0.2073(3) 0.5894(2) 0.05039(16) 0.0724(13) Uani 1 1 d D U . . .
C8_10 C 0.1024(3) 0.6020(3) 0.0151(2) 0.1067(18) Uani 1 1 d D U . . .
C9_10 C 0.1166(3) 0.6481(3) -0.00892(18) 0.0991(17) Uani 1 1 d D U . . .
H9_10 H 0.0861 0.6694 -0.0285 0.119 Uiso 1 1 calc R U . . .
C10_10 C 0.1783(3) 0.6607(2) -0.00221(15) 0.0729(13) Uani 1 1 d D U . . .
N11_10 N 0.22291(19) 0.63235(16) 0.02660(12) 0.0705(11) Uani 1 1 d D U . . .
C_10 C 0.1973(3) 0.7087(2) -0.02860(14) 0.0804(14) Uani 1 1 d D U . . .
OB_10 O 0.0466(3) 0.5828(2) 0.01100(15) 0.1488(17) Uani 1 1 d D U . . .
O_10 O 0.15101(19) 0.74160(14) -0.04856(10) 0.1058(13) Uani 1 1 d D U . . .
CG_10 C -0.0067(5) 0.6162(4) -0.0164(3) 0.234(5) Uani 1 1 d D U . . .
HG1_10 H 0.0174 0.6293 -0.0419 0.280 Uiso 1 1 calc R U . . .
HG2_10 H -0.0321 0.6447 -0.0068 0.280 Uiso 1 1 calc R U . . .
CD_10 C -0.0622(8) 0.5871(6) -0.0207(4) 0.288(7) Uani 1 1 d D U . . .
HD_10 H -0.0779 0.5647 0.0044 0.346 Uiso 1 1 calc R U . . .
CE1_10 C -0.1247(9) 0.6204(7) -0.0464(6) 0.415(11) Uani 1 1 d D U . . .
HE1A_10 H -0.1566 0.6001 -0.0477 0.622 Uiso 1 1 calc R U . . .
HE1B_10 H -0.1512 0.6466 -0.0350 0.622 Uiso 1 1 calc R U . . .
HE1C_10 H -0.1056 0.6355 -0.0725 0.622 Uiso 1 1 calc R U . . .
CE2_10 C -0.0066(8) 0.5575(6) -0.0486(5) 0.332(8) Uani 1 1 d D U . . .
HE2A_10 H 0.0341 0.5358 -0.0341 0.497 Uiso 1 1 calc R U . . .
HE2B_10 H -0.0310 0.5375 -0.0571 0.497 Uiso 1 1 calc R U . . .
HE2C_10 H 0.0101 0.5816 -0.0713 0.497 Uiso 1 1 calc R U . . .
N_11 N 0.2644(2) 0.71343(15) -0.02655(10) 0.0719(11) Uani 1 1 d D U . . .
H0_11 H 0.2924 0.6868 -0.0127 0.086 Uiso 1 1 calc R U . . .
C2_11 C 0.2952(3) 0.75393(18) -0.04303(13) 0.0725(13) Uani 1 1 d D U . . .
C3_11 C 0.2582(3) 0.8019(2) -0.06414(13) 0.0863(16) Uani 1 1 d D U . . .
H3_11 H 0.2104 0.8073 -0.0700 0.104 Uiso 1 1 calc R U . . .
C4_11 C 0.2930(4) 0.8409(2) -0.07617(14) 0.0972(19) Uani 1 1 d D U . . .
H4_11 H 0.2673 0.8725 -0.0903 0.117 Uiso 1 1 calc R U . . .
C5_11 C 0.3641(4) 0.83652(19) -0.06875(15) 0.1013(18) Uani 1 1 d D U . . .
H5_11 H 0.3856 0.8641 -0.0769 0.122 Uiso 1 1 calc R U . . .
C6_11 C 0.4024(3) 0.78727(18) -0.04792(13) 0.0778(14) Uani 1 1 d D U . . .
C7_11 C 0.3697(3) 0.74657(17) -0.03537(12) 0.0665(12) Uani 1 1 d D U . . .
C8_11 C 0.4745(3) 0.7781(2) -0.03941(15) 0.0859(15) Uani 1 1 d D U . . .
C9_11 C 0.5118(3) 0.72987(18) -0.02192(14) 0.0808(14) Uani 1 1 d D U . . .
H9_11 H 0.5608 0.7230 -0.0177 0.097 Uiso 1 1 calc R U . . .
C10_11 C 0.4732(3) 0.69048(17) -0.01036(12) 0.0661(12) Uani 1 1 d D U . . .
N11_11 N 0.4038(2) 0.69775(12) -0.01675(9) 0.0622(10) Uani 1 1 d D U . . .
C_11 C 0.5125(3) 0.63818(17) 0.00794(13) 0.0624(12) Uani 1 1 d D U . . .
OB_11 O 0.5064(3) 0.81882(13) -0.05028(12) 0.1144(13) Uani 1 1 d D U . . .
O_11 O 0.57690(18) 0.62711(11) 0.01593(10) 0.0819(10) Uani 1 1 d D U . . .
CG_11 C 0.5807(9) 0.8100(7) -0.0392(8) 0.145(7) Uani 0.568(17) 1 d D U P A 1
HG1_11 H 0.6138 0.7884 -0.0532 0.174 Uiso 0.568(17) 1 calc R U P A 1
HG2_11 H 0.5836 0.7932 -0.0110 0.174 Uiso 0.568(17) 1 calc R U P A 1
CD_11 C 0.6030(13) 0.8615(8) -0.0496(6) 0.215(9) Uani 0.568(17) 1 d D U P A 1
HD_11 H 0.5641 0.8871 -0.0417 0.259 Uiso 0.568(17) 1 calc R U P A 1
CE1_11 C 0.6749(14) 0.8555(13) -0.0319(7) 0.289(15) Uani 0.568(17) 1 d D U P A 1
HE1A_11 H 0.6675 0.8474 -0.0036 0.433 Uiso 0.568(17) 1 calc R U P A 1
HE1B_11 H 0.7111 0.8289 -0.0388 0.433 Uiso 0.568(17) 1 calc R U P A 1
HE1C_11 H 0.6909 0.8866 -0.0421 0.433 Uiso 0.568(17) 1 calc R U P A 1
CE2_11 C 0.6156(13) 0.8746(9) -0.0950(5) 0.267(12) Uani 0.568(17) 1 d D U P A 1
HE2A_11 H 0.5710 0.8783 -0.1063 0.401 Uiso 0.568(17) 1 calc R U P A 1
HE2B_11 H 0.6317 0.9057 -0.1051 0.401 Uiso 0.568(17) 1 calc R U P A 1
HE2C_11 H 0.6519 0.8479 -0.1018 0.401 Uiso 0.568(17) 1 calc R U P A 1
CG_11 C 0.5772(10) 0.8174(9) -0.0454(10) 0.145(9) Uani 0.432(17) 1 d D U P A 2
HG1_11 H 0.6112 0.7975 -0.0606 0.174 Uiso 0.432(17) 1 calc R U P A 2
HG2_11 H 0.5880 0.8039 -0.0178 0.174 Uiso 0.432(17) 1 calc R U P A 2
CD_11 C 0.5780(14) 0.8748(9) -0.0621(9) 0.230(12) Uani 0.432(17) 1 d D U P A 2
HD_11 H 0.5643 0.8908 -0.0894 0.276 Uiso 0.432(17) 1 calc R U P A 2
CE1_11 C 0.5285(12) 0.8982(7) -0.0314(8) 0.251(15) Uani 0.432(17) 1 d D U P A 2
HE1A_11 H 0.4788 0.8998 -0.0344 0.376 Uiso 0.432(17) 1 calc R U P A 2
HE1B_11 H 0.5412 0.8777 -0.0052 0.376 Uiso 0.432(17) 1 calc R U P A 2
HE1C_11 H 0.5348 0.9318 -0.0356 0.376 Uiso 0.432(17) 1 calc R U P A 2
CE2_11 C 0.6551(13) 0.8737(11) -0.0554(13) 0.263(17) Uani 0.432(17) 1 d D U P A 2
HE2A_11 H 0.6881 0.8594 -0.0739 0.394 Uiso 0.432(17) 1 calc R U P A 2
HE2B_11 H 0.6598 0.9076 -0.0593 0.394 Uiso 0.432(17) 1 calc R U P A 2
HE2C_11 H 0.6662 0.8535 -0.0290 0.394 Uiso 0.432(17) 1 calc R U P A 2
CE1_13 C 0.7169(4) 0.5281(4) -0.0006(2) 0.065(3) Uani 0.744(11) 1 d D U P B 1
HE1A_13 H 0.6659 0.5404 -0.0041 0.097 Uiso 0.744(11) 1 calc R U P B 1
HE1B_13 H 0.7397 0.5562 -0.0074 0.097 Uiso 0.744(11) 1 calc R U P B 1
HE1C_13 H 0.7380 0.5070 -0.0173 0.097 Uiso 0.744(11) 1 calc R U P B 1
CD_13 C 0.7285(5) 0.4976(4) 0.0423(3) 0.066(2) Uani 0.744(11) 1 d D U P B 1
HD_13 H 0.7086 0.5202 0.0588 0.080 Uiso 0.744(11) 1 calc R U P B 1
CE2_13 C 0.8082(4) 0.4784(3) 0.0478(2) 0.111(3) Uani 0.744(11) 1 d D U P B 1
HE2A_13 H 0.8155 0.4591 0.0749 0.167 Uiso 0.744(11) 1 calc R U P B 1
HE2B_13 H 0.8292 0.4573 0.0311 0.167 Uiso 0.744(11) 1 calc R U P B 1
HE2C_13 H 0.8309 0.5065 0.0410 0.167 Uiso 0.744(11) 1 calc R U P B 1
CG_13 C 0.6913(4) 0.4533(4) 0.0567(4) 0.063(3) Uani 0.744(11) 1 d D U P B 1
HG1_13 H 0.7069 0.4313 0.0398 0.075 Uiso 0.744(11) 1 calc R U P B 1
HG2_13 H 0.7029 0.4337 0.0835 0.075 Uiso 0.744(11) 1 calc R U P B 1
CE1_13 C 0.7238(15) 0.5129(11) 0.0717(9) 0.157(11) Uani 0.256(11) 1 d D U P B 2
HE1A_13 H 0.7286 0.4877 0.0971 0.235 Uiso 0.256(11) 1 calc R U P B 2
HE1B_13 H 0.7586 0.5332 0.0680 0.235 Uiso 0.256(11) 1 calc R U P B 2
HE1C_13 H 0.6757 0.5341 0.0706 0.235 Uiso 0.256(11) 1 calc R U P B 2
CD_13 C 0.7372(17) 0.4873(14) 0.0397(10) 0.110(10) Uani 0.256(11) 1 d D U P B 2
HD_13 H 0.7871 0.4669 0.0413 0.131 Uiso 0.256(11) 1 calc R U P B 2
CE2_13 C 0.731(3) 0.5235(18) -0.0019(10) 0.21(2) Uani 0.256(11) 1 d D U P B 2
HE2A_13 H 0.7402 0.5045 -0.0206 0.322 Uiso 0.256(11) 1 calc R U P B 2
HE2B_13 H 0.6830 0.5449 -0.0043 0.322 Uiso 0.256(11) 1 calc R U P B 2
HE2C_13 H 0.7659 0.5440 -0.0070 0.322 Uiso 0.256(11) 1 calc R U P B 2
CG_13 C 0.6873(9) 0.4509(10) 0.0459(12) 0.074(7) Uani 0.256(11) 1 d D U P B 2
HG1_13 H 0.6895 0.4409 0.0221 0.089 Uiso 0.256(11) 1 calc R U P B 2
HG2_13 H 0.7031 0.4207 0.0674 0.089 Uiso 0.256(11) 1 calc R U P B 2
OB_13 O 0.61466(14) 0.47526(10) 0.05483(8) 0.0632(8) Uani 1 1 d D U . . .
C9_13 C 0.5675(2) 0.44355(16) 0.06489(12) 0.0554(11) Uani 1 1 d D U . . .
C10_13 C 0.4934(2) 0.46545(15) 0.05918(10) 0.0468(10) Uani 1 1 d D U . . .
C11_13 C 0.4452(2) 0.43365(15) 0.07060(11) 0.0521(11) Uani 1 1 d D U . . .
H11_13 H 0.3961 0.4477 0.0670 0.063 Uiso 1 1 calc R U . . .
C1_13 C 0.4615(3) 0.51946(16) 0.04020(12) 0.0559(11) Uani 1 1 d D U . . .
O1_13 O 0.39844(15) 0.53437(10) 0.02986(8) 0.0636(8) Uani 1 1 d D U . . .
N1_13 N 0.50440(19) 0.55181(13) 0.03427(10) 0.0588(9) Uani 1 1 d D U . . .
H1_13 H 0.5484 0.5417 0.0412 0.071 Uiso 1 1 calc R U . . .
C8_13 C 0.5895(2) 0.39086(16) 0.08042(11) 0.0567(11) Uani 1 1 d D U . . .
H8_13 H 0.6388 0.3764 0.0830 0.068 Uiso 1 1 calc R U . . .
C6_13 C 0.5417(2) 0.35947(15) 0.09200(11) 0.0497(10) Uani 1 1 d D U . . .
C2_13 C 0.5758(2) 0.30564(16) 0.10895(11) 0.0519(11) Uani 1 1 d D U . . .
O2_13 O 0.64002(15) 0.28858(10) 0.11066(8) 0.0613(8) Uani 1 1 d D U . . .
N2_13 N 0.52979(19) 0.27344(13) 0.12273(10) 0.0624(10) Uani 1 1 d D U . . .
H2_13 H 0.4837 0.2844 0.1208 0.075 Uiso 1 1 calc R U . . .
C7_13 C 0.4676(2) 0.38208(16) 0.08713(12) 0.0547(11) Uani 1 1 d D U . . .
OI_13 O 0.41996(14) 0.35024(10) 0.10004(8) 0.0648(8) Uani 1 1 d D U . . .
CJ_13 C 0.3439(2) 0.37319(19) 0.09533(18) 0.0943(17) Uani 1 1 d D U . . .
HJ1_13 H 0.3340 0.3860 0.0676 0.113 Uiso 1 1 calc R U . C 1
HJ2_13 H 0.3285 0.4008 0.1070 0.113 Uiso 1 1 calc R U . C 1
CK_13 C 0.3048(10) 0.3304(7) 0.1171(6) 0.109(6) Uani 0.508(12) 1 d D U P D 1
HK_13 H 0.2534 0.3478 0.1173 0.130 Uiso 0.508(12) 1 calc R U P D 1
CM2_13 C 0.3198(8) 0.3097(6) 0.1605(4) 0.156(6) Uani 0.508(12) 1 d D U P D 1
HM2A_13 H 0.3143 0.3373 0.1713 0.234 Uiso 0.508(12) 1 calc R U P D 1
HM2B_13 H 0.2861 0.2893 0.1744 0.234 Uiso 0.508(12) 1 calc R U P D 1
HM2C_13 H 0.3685 0.2894 0.1633 0.234 Uiso 0.508(12) 1 calc R U P D 1
CM1_13 C 0.3094(14) 0.2962(10) 0.0930(8) 0.123(7) Uani 0.508(12) 1 d D U P D 1
HM1A_13 H 0.2982 0.3158 0.0664 0.185 Uiso 0.508(12) 1 calc R U P D 1
HM1B_13 H 0.3576 0.2753 0.0930 0.185 Uiso 0.508(12) 1 calc R U P D 1
HM1C_13 H 0.2753 0.2752 0.1041 0.185 Uiso 0.508(12) 1 calc R U P D 1
CK_13 C 0.3033(9) 0.3298(7) 0.1116(6) 0.095(5) Uani 0.492(12) 1 d D U P D 2
HK1_13 H 0.3103 0.3140 0.1399 0.114 Uiso 0.492(12) 1 calc R U P D 2
CM2_13 C 0.3302(12) 0.2908(8) 0.0901(7) 0.085(5) Uani 0.492(12) 1 d D U P D 2
HM2D_13 H 0.3044 0.2643 0.1006 0.128 Uiso 0.492(12) 1 calc R U P D 2
HM2E_13 H 0.3224 0.3062 0.0625 0.128 Uiso 0.492(12) 1 calc R U P D 2
HM2F_13 H 0.3811 0.2769 0.0934 0.128 Uiso 0.492(12) 1 calc R U P D 2
CM1_13 C 0.2221(6) 0.3547(5) 0.1055(6) 0.164(7) Uani 0.492(12) 1 d D U P D 2
HM1D_13 H 0.2060 0.3796 0.1195 0.246 Uiso 0.492(12) 1 calc R U P D 2
HM1E_13 H 0.2156 0.3707 0.0778 0.246 Uiso 0.492(12) 1 calc R U P D 2
HM1F_13 H 0.1942 0.3293 0.1153 0.246 Uiso 0.492(12) 1 calc R U P D 2
C10_21 C 0.4772(6) 0.2320(5) 0.5923(3) 0.269(6) Uani 1 1 d D U . . .
H10A_21 H 0.5136 0.2189 0.6112 0.403 Uiso 1 1 calc R U . . .
H10B_21 H 0.4534 0.2661 0.5918 0.403 Uiso 1 1 calc R U . . .
H10C_21 H 0.4422 0.2114 0.5995 0.403 Uiso 1 1 calc R U . . .
C_21 C 0.5129(6) 0.2315(4) 0.5514(4) 0.221(5) Uani 1 1 d D U . . .
O_21 O 0.4796(4) 0.2465(3) 0.5197(3) 0.249(4) Uani 1 1 d D U . . .
N_22 N 0.5811(4) 0.2112(3) 0.5485(2) 0.181(3) Uani 1 1 d D U . . .
H0_22 H 0.6012 0.2014 0.5706 0.217 Uiso 1 1 calc R U . . .
C2_22 C 0.6305(4) 0.2016(3) 0.51647(19) 0.121(2) Uani 1 1 d D U . . .
H2A_22 H 0.6029 0.1998 0.4964 0.145 Uiso 1 1 calc R U . . .
H2B_22 H 0.6628 0.1687 0.5260 0.145 Uiso 1 1 calc R U . . .
C7_22 C 0.6759(4) 0.2395(3) 0.49736(19) 0.125(2) Uani 1 1 d D U . . .
C6_22 C 0.6459(4) 0.2906(3) 0.4936(2) 0.136(2) Uani 1 1 d D U . . .
H6_22 H 0.5992 0.3013 0.5041 0.164 Uiso 1 1 calc R U . . .
N11_22 N 0.7436(3) 0.2212(2) 0.48346(14) 0.1028(15) Uani 1 1 d D U . . .
C10_22 C 0.7835(4) 0.2563(3) 0.46573(18) 0.1139(19) Uani 1 1 d D U . . .
C_22 C 0.8574(4) 0.2379(3) 0.45209(16) 0.111(2) Uani 1 1 d D U . . .
O_22 O 0.9014(3) 0.2656(2) 0.44245(14) 0.1485(18) Uani 1 1 d D U . . .
C9_22 C 0.7583(5) 0.3077(3) 0.4601(2) 0.144(3) Uani 1 1 d D U . . .
H9_22 H 0.7876 0.3303 0.4475 0.173 Uiso 1 1 calc R U . . .
C8_22 C 0.6876(6) 0.3245(4) 0.4740(3) 0.164(3) Uani 1 1 d D U . . .
OB_22 O 0.6645(4) 0.3760(2) 0.4681(3) 0.243(3) Uani 1 1 d D U . . .
HB_22 H 0.6232 0.3824 0.4782 0.364 Uiso 1 1 calc R U . . .
N_23 N 0.8770(3) 0.1884(2) 0.45178(12) 0.1056(15) Uani 1 1 d D U . . .
H0_23 H 0.8424 0.1726 0.4586 0.127 Uiso 1 1 calc R U . . .
C2_23 C 0.9436(4) 0.1598(3) 0.44226(15) 0.1011(17) Uani 1 1 d D U . . .
C3_23 C 1.0052(4) 0.1771(3) 0.43045(17) 0.129(2) Uani 1 1 d D U . . .
H3_23 H 1.0040 0.2109 0.4267 0.154 Uiso 1 1 calc R U . . .
C4_23 C 1.0717(4) 0.1433(3) 0.42385(17) 0.125(2) Uani 1 1 d D U . . .
H4_23 H 1.1135 0.1558 0.4161 0.151 Uiso 1 1 calc R U . . .
C5_23 C 1.0764(4) 0.0942(3) 0.42832(17) 0.125(2) Uani 1 1 d D U . . .
H5_23 H 1.1207 0.0730 0.4239 0.150 Uiso 1 1 calc R U . . .
C6_23 C 1.0128(3) 0.0756(3) 0.43979(14) 0.0970(17) Uani 1 1 d D U . . .
C7_23 C 0.9450(3) 0.1087(3) 0.44648(13) 0.0931(16) Uani 1 1 d D U . . .
C8_23 C 1.0135(3) 0.0252(3) 0.44434(14) 0.0979(17) Uani 1 1 d D U . . .
C9_23 C 0.9504(3) 0.0069(2) 0.45579(12) 0.0939(17) Uani 1 1 d D U . . .
H9_23 H 0.9514 -0.0271 0.4604 0.113 Uiso 1 1 calc R U . . .
C10_23 C 0.8844(3) 0.0425(2) 0.46023(13) 0.0868(15) Uani 1 1 d D U . . .
N11_23 N 0.8810(2) 0.09133(19) 0.45622(10) 0.0849(12) Uani 1 1 d D U . . .
C_23 C 0.8174(3) 0.0263(3) 0.46880(13) 0.0887(16) Uani 1 1 d D U . . .
OB_23 O 1.0784(2) -0.0045(2) 0.43578(11) 0.1189(14) Uani 1 1 d D U . . .
O_23 O 0.8147(2) -0.01835(17) 0.48134(10) 0.1061(12) Uani 1 1 d D U . . .
CG_23 C 1.0836(4) -0.0557(3) 0.4389(2) 0.132(2) Uani 1 1 d D U . . .
HG1_23 H 1.0477 -0.0580 0.4234 0.158 Uiso 1 1 calc R U . . .
HG2_23 H 1.0743 -0.0743 0.4663 0.158 Uiso 1 1 calc R U . . .
CD_23 C 1.1596(4) -0.0786(3) 0.4239(2) 0.139(3) Uani 1 1 d D U . . .
HD_23 H 1.1651 -0.0603 0.3958 0.167 Uiso 1 1 calc R U . . .
CE1_23 C 1.2186(3) -0.0698(3) 0.44433(19) 0.140(2) Uani 1 1 d D U . . .
HE1A_23 H 1.2116 -0.0342 0.4408 0.210 Uiso 1 1 calc R U . . .
HE1B_23 H 1.2155 -0.0875 0.4720 0.210 Uiso 1 1 calc R U . . .
HE1C_23 H 1.2655 -0.0822 0.4329 0.210 Uiso 1 1 calc R U . . .
CE2_23 C 1.1625(4) -0.1324(3) 0.4266(2) 0.171(3) Uani 1 1 d D U . . .
HE2A_23 H 1.2098 -0.1476 0.4173 0.257 Uiso 1 1 calc R U . . .
HE2B_23 H 1.1527 -0.1509 0.4536 0.257 Uiso 1 1 calc R U . . .
HE2C_23 H 1.1267 -0.1332 0.4106 0.257 Uiso 1 1 calc R U . . .
N_24 N 0.7568(2) 0.06475(17) 0.46029(10) 0.0847(12) Uani 1 1 d D U . . .
H0_24 H 0.7659 0.0944 0.4514 0.102 Uiso 1 1 calc R U . . .
C2_24 C 0.6849(3) 0.0651(3) 0.46316(14) 0.0936(16) Uani 1 1 d D U . . .
C3_24 C 0.6592(4) 0.0226(3) 0.47827(17) 0.114(2) Uani 1 1 d D U . . .
H3_24 H 0.6900 -0.0093 0.4864 0.137 Uiso 1 1 calc R U . . .
C4_24 C 0.5828(4) 0.0293(3) 0.48105(19) 0.137(2) Uani 1 1 d D U . . .
H4_24 H 0.5638 0.0006 0.4912 0.165 Uiso 1 1 calc R U . . .
C5_24 C 0.5349(4) 0.0754(4) 0.46973(18) 0.137(2) Uani 1 1 d D U . . .
H5_24 H 0.4851 0.0775 0.4726 0.164 Uiso 1 1 calc R U . . .
C6_24 C 0.5620(4) 0.1201(3) 0.45355(17) 0.125(2) Uani 1 1 d D U . . .
C7_24 C 0.6378(3) 0.1134(3) 0.45010(15) 0.1033(18) Uani 1 1 d D U . . .
C8_24 C 0.5184(4) 0.1686(4) 0.44164(19) 0.135(2) Uani 1 1 d D U . . .
C9_24 C 0.5494(4) 0.2085(3) 0.42581(18) 0.127(2) Uani 1 1 d D U . . .
H9_24 H 0.5215 0.2415 0.4186 0.152 Uiso 1 1 calc R U . . .
C10_24 C 0.6241(3) 0.1984(3) 0.42071(15) 0.0996(17) Uani 1 1 d D U . . .
N11_24 N 0.6690(3) 0.1540(2) 0.43251(12) 0.0965(14) Uani 1 1 d D U . . .
C_24 C 0.6599(4) 0.2385(3) 0.40071(17) 0.121(2) Uani 1 1 d D U . . .
OB_24 O 0.4451(2) 0.1743(2) 0.44475(13) 0.162(2) Uani 1 1 d D U . . .
HB_24 H 0.4352 0.1466 0.4547 0.243 Uiso 1 1 calc R U . . .
O_24 O 0.6277(3) 0.2842(2) 0.39682(13) 0.1476(17) Uani 1 1 d D U . . .
N_25 N 0.7294(3) 0.2276(2) 0.38666(14) 0.1104(16) Uani 1 1 d D U . . .
H0_25 H 0.7457 0.1956 0.3903 0.133 Uiso 1 1 calc R U . . .
C2_25 C 0.7795(4) 0.2538(3) 0.36848(18) 0.123(2) Uani 1 1 d D U . . .
C3_25 C 0.7735(5) 0.3053(3) 0.3623(2) 0.149(3) Uani 1 1 d D U . . .
H3_25 H 0.7303 0.3253 0.3695 0.179 Uiso 1 1 calc R U . . .
C4_25 C 0.8324(6) 0.3269(4) 0.3453(2) 0.177(3) Uani 1 1 d D U . . .
H4_25 H 0.8273 0.3611 0.3420 0.212 Uiso 1 1 calc R U . . .
C5_25 C 0.8955(6) 0.3009(4) 0.3336(3) 0.177(3) Uani 1 1 d D U . . .
H5_25 H 0.9332 0.3169 0.3221 0.212 Uiso 1 1 calc R U . . .
C6_25 C 0.9038(5) 0.2495(4) 0.33887(18) 0.148(3) Uani 1 1 d D U . . .
C7_25 C 0.8478(4) 0.2257(3) 0.35449(16) 0.116(2) Uani 1 1 d D U . . .
C8_25 C 0.9690(5) 0.2199(4) 0.32904(19) 0.150(3) Uani 1 1 d D U . . .
C9_25 C 0.9783(4) 0.1684(4) 0.33368(17) 0.141(3) Uani 1 1 d D U . . .
H9_25 H 1.0225 0.1485 0.3275 0.169 Uiso 1 1 calc R U . . .
C10_25 C 0.9151(4) 0.1479(3) 0.34861(14) 0.1092(19) Uani 1 1 d D U . . .
N11_25 N 0.8522(3) 0.1759(2) 0.35922(12) 0.1120(16) Uani 1 1 d D U . . .
C_25 C 0.9168(4) 0.0940(3) 0.35284(14) 0.114(2) Uani 1 1 d D U . . .
OB_25 O 1.0246(4) 0.2446(3) 0.31644(18) 0.218(3) Uani 1 1 d D U . . .
O_25 O 0.9753(2) 0.0617(2) 0.35189(11) 0.1365(17) Uani 1 1 d D U . . .
CG_25 C 1.0936(6) 0.2074(5) 0.3104(3) 0.228(5) Uani 1 1 d D U . . .
HG1_25 H 1.1017 0.1778 0.3334 0.273 Uiso 1 1 calc R U . . .
HG2_25 H 1.0929 0.1968 0.2873 0.273 Uiso 1 1 calc R U . . .
CD_25 C 1.1501(11) 0.2370(11) 0.3048(8) 0.501(12) Uani 1 1 d D U . . .
HD_25 H 1.1396 0.2670 0.2819 0.601 Uiso 1 1 calc R U . . .
CE1_25 C 1.1380(13) 0.2544(12) 0.3435(9) 0.552(14) Uani 1 1 d D U . . .
HE1A_25 H 1.1724 0.2741 0.3426 0.827 Uiso 1 1 calc R U . . .
HE1B_25 H 1.0896 0.2746 0.3451 0.827 Uiso 1 1 calc R U . . .
HE1C_25 H 1.1447 0.2252 0.3663 0.827 Uiso 1 1 calc R U . . .
CE2_25 C 1.2266(12) 0.2048(12) 0.2978(10) 0.589(15) Uani 1 1 d D U . . .
HE2A_25 H 1.2620 0.2245 0.2943 0.883 Uiso 1 1 calc R U . . .
HE2B_25 H 1.2371 0.1754 0.3202 0.883 Uiso 1 1 calc R U . . .
HE2C_25 H 1.2280 0.1945 0.2746 0.883 Uiso 1 1 calc R U . . .
N_26 N 0.8526(3) 0.0803(2) 0.36004(12) 0.1040(15) Uani 1 1 d D U . . .
H0_26 H 0.8161 0.1055 0.3592 0.125 Uiso 1 1 calc R U . . .
C2_26 C 0.8329(4) 0.0355(3) 0.36834(14) 0.1032(18) Uani 1 1 d D U . . .
C3_26 C 0.8820(4) -0.0107(3) 0.37427(15) 0.115(2) Uani 1 1 d D U . . .
H3_26 H 0.9319 -0.0134 0.3722 0.138 Uiso 1 1 calc R U . . .
C4_26 C 0.8521(5) -0.0532(3) 0.38361(18) 0.134(3) Uani 1 1 d D U . . .
H4_26 H 0.8839 -0.0847 0.3874 0.161 Uiso 1 1 calc R U . . .
C5_26 C 0.7805(4) -0.0513(3) 0.38745(16) 0.127(2) Uani 1 1 d D U . . .
H5_26 H 0.7643 -0.0811 0.3943 0.153 Uiso 1 1 calc R U . . .
C6_26 C 0.7296(4) -0.0039(3) 0.38096(14) 0.1053(18) Uani 1 1 d D U . . .
C7_26 C 0.7567(3) 0.0398(3) 0.36990(14) 0.0957(16) Uani 1 1 d D U . . .
C8_26 C 0.6517(4) 0.0025(3) 0.38436(14) 0.0978(17) Uani 1 1 d D U . . .
C9_26 C 0.6095(3) 0.0500(2) 0.37563(14) 0.0922(16) Uani 1 1 d D U . . .
H9_26 H 0.5592 0.0549 0.3778 0.111 Uiso 1 1 calc R U . . .
C10_26 C 0.6414(3) 0.0915(2) 0.36335(12) 0.0791(14) Uani 1 1 d D U . . .
N11_26 N 0.7137(2) 0.08764(18) 0.36126(10) 0.0841(12) Uani 1 1 d D U . . .
C_26 C 0.5942(3) 0.1428(2) 0.35082(14) 0.0873(16) Uani 1 1 d D U . . .
OB_26 O 0.6280(3) -0.04126(18) 0.39542(12) 0.1296(14) Uani 1 1 d D U . . .
O_26 O 0.5276(2) 0.14998(14) 0.35577(9) 0.0965(11) Uani 1 1 d D U . . .
CG_26 C 0.5504(4) -0.0356(3) 0.40072(19) 0.129(2) Uani 1 1 d D U . . .
HG1_26 H 0.5281 -0.0152 0.3762 0.154 Uiso 1 1 calc R U . . .
HG2_26 H 0.5306 -0.0189 0.4209 0.154 Uiso 1 1 calc R U . . .
CD_26 C 0.5342(5) -0.0892(4) 0.4133(3) 0.175(3) Uani 1 1 d D U . . .
HD_26 H 0.5497 -0.1033 0.3911 0.210 Uiso 1 1 calc R U . . .
CE1_26 C 0.5811(6) -0.1227(4) 0.4479(3) 0.230(4) Uani 1 1 d D U . . .
HE1A_26 H 0.6314 -0.1241 0.4397 0.345 Uiso 1 1 calc R U . . .
HE1B_26 H 0.5685 -0.1086 0.4697 0.345 Uiso 1 1 calc R U . . .
HE1C_26 H 0.5725 -0.1562 0.4560 0.345 Uiso 1 1 calc R U . . .
CE2_26 C 0.4526(5) -0.0816(4) 0.4198(3) 0.220(4) Uani 1 1 d D U . . .
HE2A_26 H 0.4305 -0.0601 0.3959 0.330 Uiso 1 1 calc R U . . .
HE2B_26 H 0.4398 -0.1138 0.4270 0.330 Uiso 1 1 calc R U . . .
HE2C_26 H 0.4357 -0.0662 0.4407 0.330 Uiso 1 1 calc R U . . .
N_27 N 0.6272(2) 0.18110(17) 0.33364(11) 0.0850(12) Uani 1 1 d D U . . .
H0_27 H 0.6738 0.1742 0.3301 0.102 Uiso 1 1 calc R U . . .
C2_27 C 0.5884(3) 0.23326(19) 0.32084(14) 0.0840(15) Uani 1 1 d D U . . .
H2A_27 H 0.5616 0.2428 0.3435 0.101 Uiso 1 1 calc R U . . .
H2B_27 H 0.5537 0.2369 0.3022 0.101 Uiso 1 1 calc R U . . .
C7_27 C 0.6383(3) 0.2685(2) 0.30158(14) 0.0843(15) Uani 1 1 d D U . . .
C6_27 C 0.6163(3) 0.3186(2) 0.29799(18) 0.117(2) Uani 1 1 d D U . . .
H6_27 H 0.5703 0.3314 0.3081 0.140 Uiso 1 1 calc R U . . .
N11_27 N 0.7043(2) 0.24839(15) 0.28757(11) 0.0706(11) Uani 1 1 d D U . . .
C10_27 C 0.7491(3) 0.2800(2) 0.26894(14) 0.0832(15) Uani 1 1 d D U . . .
C_27 C 0.8199(3) 0.2571(3) 0.25324(14) 0.0913(16) Uani 1 1 d D U . . .
O_27 O 0.8676(2) 0.28251(16) 0.24134(10) 0.1085(12) Uani 1 1 d D U . . .
C9_27 C 0.7296(3) 0.3300(2) 0.26570(17) 0.1061(18) Uani 1 1 d D U . . .
H9_27 H 0.7623 0.3504 0.2541 0.127 Uiso 1 1 calc R U . . .
C8_27 C 0.6618(4) 0.3505(3) 0.2795(2) 0.128(2) Uani 1 1 d D U . . .
OB_27 O 0.6438(3) 0.40141(18) 0.2762(2) 0.228(3) Uani 1 1 d D U . . .
HB_27 H 0.6027 0.4088 0.2863 0.342 Uiso 1 1 calc R U . . .
N_28 N 0.8314(2) 0.20890(17) 0.25519(11) 0.0774(12) Uani 1 1 d D U . . .
H0_28 H 0.7939 0.1962 0.2634 0.093 Uiso 1 1 calc R U . . .
C2_28 C 0.8917(3) 0.1756(2) 0.24660(14) 0.0872(15) Uani 1 1 d D U . . .
C3_28 C 0.9592(3) 0.1872(3) 0.23497(16) 0.112(2) Uani 1 1 d D U . . .
H3_28 H 0.9642 0.2200 0.2306 0.135 Uiso 1 1 calc R U . . .
C4_28 C 1.0187(4) 0.1500(4) 0.2299(2) 0.150(3) Uani 1 1 d D U . . .
H4_28 H 1.0634 0.1583 0.2217 0.180 Uiso 1 1 calc R U . . .
C5_28 C 1.0136(4) 0.1015(3) 0.23659(18) 0.131(2) Uani 1 1 d D U . . .
H5_28 H 1.0548 0.0770 0.2334 0.157 Uiso 1 1 calc R U . . .
C6_28 C 0.9460(3) 0.0882(3) 0.24843(15) 0.1111(19) Uani 1 1 d D U . . .
C7_28 C 0.8847(3) 0.1260(2) 0.25238(14) 0.0916(16) Uani 1 1 d D U . . .
C8_28 C 0.9350(4) 0.0380(3) 0.25599(15) 0.112(2) Uani 1 1 d D U . . .
C9_28 C 0.8686(3) 0.0303(2) 0.26507(14) 0.1084(19) Uani 1 1 d D U . . .
H9_28 H 0.8619 -0.0023 0.2706 0.130 Uiso 1 1 calc R U . . .
C10_28 C 0.8079(3) 0.0698(2) 0.26664(13) 0.0818(15) Uani 1 1 d D U . . .
N11_28 N 0.8158(2) 0.11685(18) 0.26146(10) 0.0842(12) Uani 1 1 d D U . . .
C_28 C 0.7344(3) 0.0620(2) 0.27266(13) 0.0850(15) Uani 1 1 d D U . . .
OB_28 O 0.9974(3) 0.0049(2) 0.25102(14) 0.167(2) Uani 1 1 d D U . . .
O_28 O 0.7219(2) 0.01997(15) 0.28510(9) 0.1031(12) Uani 1 1 d D U . . .
CG_28 C 0.9940(5) -0.0472(3) 0.2580(2) 0.177(3) Uani 1 1 d D U . . .
HG1_28 H 1.0358 -0.0637 0.2443 0.213 Uiso 1 1 calc R U . . .
HG2_28 H 0.9508 -0.0477 0.2469 0.213 Uiso 1 1 calc R U . . .
CD_28 C 0.9924(7) -0.0759(4) 0.2998(3) 0.226(4) Uani 1 1 d D U . . .
HD_28 H 0.9449 -0.0649 0.3127 0.272 Uiso 1 1 calc R U . . .
CE1_28 C 1.0049(8) -0.1328(4) 0.3020(3) 0.308(6) Uani 1 1 d D U . . .
HE1A_28 H 1.0043 -0.1530 0.3292 0.462 Uiso 1 1 calc R U . . .
HE1B_28 H 0.9671 -0.1371 0.2892 0.462 Uiso 1 1 calc R U . . .
HE1C_28 H 1.0511 -0.1433 0.2889 0.462 Uiso 1 1 calc R U . . .
CE2_28 C 1.0531(6) -0.0703(4) 0.3218(3) 0.251(5) Uani 1 1 d D U . . .
HE2A_28 H 1.0497 -0.0897 0.3491 0.377 Uiso 1 1 calc R U . . .
HE2B_28 H 1.0997 -0.0823 0.3099 0.377 Uiso 1 1 calc R U . . .
HE2C_28 H 1.0472 -0.0353 0.3200 0.377 Uiso 1 1 calc R U . . .
N_29 N 0.6812(2) 0.10590(14) 0.26305(10) 0.0752(11) Uani 1 1 d D U . . .
H0_29 H 0.6975 0.1329 0.2533 0.090 Uiso 1 1 calc R U . . .
C2_29 C 0.6068(3) 0.1144(2) 0.26617(13) 0.0761(14) Uani 1 1 d D U . . .
C3_29 C 0.5685(3) 0.0775(2) 0.28127(14) 0.0904(16) Uani 1 1 d D U . . .
H3_29 H 0.5929 0.0437 0.2897 0.108 Uiso 1 1 calc R U . . .
C4_29 C 0.4926(4) 0.0904(3) 0.28402(16) 0.113(2) Uani 1 1 d D U . . .
H4_29 H 0.4670 0.0650 0.2938 0.136 Uiso 1 1 calc R U . . .
C5_29 C 0.4561(4) 0.1392(3) 0.27263(17) 0.117(2) Uani 1 1 d D U . . .
H5_29 H 0.4057 0.1470 0.2762 0.140 Uiso 1 1 calc R U . . .
C6_29 C 0.4927(3) 0.1786(3) 0.25544(14) 0.0934(16) Uani 1 1 d D U . . .
C7_29 C 0.5689(3) 0.1656(2) 0.25196(13) 0.0736(13) Uani 1 1 d D U . . .
C8_29 C 0.4595(3) 0.2293(3) 0.24227(17) 0.1050(18) Uani 1 1 d D U . . .
C9_29 C 0.4992(3) 0.2653(2) 0.22522(15) 0.0995(18) Uani 1 1 d D U . . .
H9_29 H 0.4765 0.2995 0.2169 0.119 Uiso 1 1 calc R U . . .
C10_29 C 0.5761(3) 0.2489(2) 0.22066(13) 0.0787(14) Uani 1 1 d D U . . .
N11_29 N 0.60953(19) 0.20023(15) 0.23393(10) 0.0677(10) Uani 1 1 d D U . . .
C_29 C 0.6218(3) 0.2856(2) 0.20104(13) 0.0829(15) Uani 1 1 d D U . . .
OB_29 O 0.3848(2) 0.24194(19) 0.24710(13) 0.1484(17) Uani 1 1 d D U . . .
HB_29 H 0.3703 0.2727 0.2383 0.223 Uiso 1 1 calc R U . . .
O_29 O 0.5962(2) 0.33139(13) 0.19192(10) 0.1050(12) Uani 1 1 d D U . . .
N_30 N 0.6902(2) 0.26338(14) 0.19127(11) 0.0778(12) Uani 1 1 d D U . . .
H0_30 H 0.7007 0.2309 0.2005 0.093 Uiso 1 1 calc R U . . .
C2_30 C 0.7456(3) 0.2831(2) 0.16948(14) 0.0851(15) Uani 1 1 d D U . . .
C3_30 C 0.7495(4) 0.3324(2) 0.16098(16) 0.1047(18) Uani 1 1 d D U . . .
H3_30 H 0.7118 0.3556 0.1693 0.126 Uiso 1 1 calc R U . . .
C4_30 C 0.8118(4) 0.3477(3) 0.13928(18) 0.125(2) Uani 1 1 d D U . . .
H4_30 H 0.8141 0.3814 0.1332 0.150 Uiso 1 1 calc R U . . .
C5_30 C 0.8689(4) 0.3145(3) 0.12703(17) 0.121(2) Uani 1 1 d D U . . .
H5_30 H 0.9093 0.3256 0.1130 0.145 Uiso 1 1 calc R U . . .
C6_30 C 0.8659(4) 0.2644(3) 0.13568(15) 0.1009(17) Uani 1 1 d D U . . .
C7_30 C 0.8048(3) 0.2484(2) 0.15572(13) 0.0812(15) Uani 1 1 d D U . . .
C8_30 C 0.9241(4) 0.2277(3) 0.12437(16) 0.1095(19) Uani 1 1 d D U . . .
C9_30 C 0.9157(3) 0.1789(3) 0.13316(15) 0.1016(18) Uani 1 1 d D U . . .
H9_30 H 0.9528 0.1543 0.1262 0.122 Uiso 1 1 calc R U . . .
C10_30 C 0.8530(3) 0.1667(2) 0.15207(13) 0.0804(14) Uani 1 1 d D U . . .
N11_30 N 0.7976(2) 0.20021(18) 0.16353(11) 0.0813(12) Uani 1 1 d D U . . .
C_30 C 0.8424(3) 0.1162(2) 0.15924(12) 0.0884(15) Uani 1 1 d D U . . .
O_30 O 0.8934(2) 0.08070(16) 0.15494(11) 0.1247(15) Uani 1 1 d D U . . .
OB_30 O 0.9818(3) 0.2451(2) 0.10440(13) 0.1474(18) Uani 1 1 d D U . . .
CG_30 C 1.0402(4) 0.2064(4) 0.0916(3) 0.179(3) Uani 1 1 d D U . . .
HG1_30 H 1.0563 0.1778 0.1143 0.214 Uiso 1 1 calc R U . . .
HG2_30 H 1.0221 0.1942 0.0733 0.214 Uiso 1 1 calc R U . . .
CD_30 C 1.1000(6) 0.2295(5) 0.0727(4) 0.237(5) Uani 1 1 d D U . . .
HD_30 H 1.0827 0.2599 0.0511 0.285 Uiso 1 1 calc R U . . .
CE1_30 C 1.1316(7) 0.2439(7) 0.1035(5) 0.321(8) Uani 1 1 d D U . . .
HE1A_30 H 1.1715 0.2593 0.0913 0.481 Uiso 1 1 calc R U . . .
HE1B_30 H 1.0948 0.2673 0.1138 0.481 Uiso 1 1 calc R U . . .
HE1C_30 H 1.1485 0.2140 0.1246 0.481 Uiso 1 1 calc R U . . .
CE2_30 C 1.1579(5) 0.1925(4) 0.0567(3) 0.228(4) Uani 1 1 d D U . . .
HE2A_30 H 1.1975 0.2081 0.0442 0.342 Uiso 1 1 calc R U . . .
HE2B_30 H 1.1751 0.1630 0.0780 0.342 Uiso 1 1 calc R U . . .
HE2C_30 H 1.1380 0.1830 0.0378 0.342 Uiso 1 1 calc R U . . .
N_31 N 0.7743(2) 0.10969(17) 0.16984(11) 0.0826(12) Uani 1 1 d D U . . .
H0_31 H 0.7431 0.1370 0.1710 0.099 Uiso 1 1 calc R U . . .
C2_31 C 0.7441(3) 0.06768(19) 0.17933(13) 0.0821(15) Uani 1 1 d D U . . .
C3_31 C 0.7866(3) 0.0186(2) 0.18793(14) 0.0927(17) Uani 1 1 d D U . . .
H3_31 H 0.8371 0.0121 0.1864 0.111 Uiso 1 1 calc R U . . .
C4_31 C 0.7496(4) -0.0205(2) 0.19897(15) 0.1011(19) Uani 1 1 d D U . . .
H4_31 H 0.7772 -0.0535 0.2055 0.121 Uiso 1 1 calc R U . . .
C5_31 C 0.6764(4) -0.0137(2) 0.20080(17) 0.113(2) Uani 1 1 d D U . . .
H5_31 H 0.6557 -0.0416 0.2082 0.136 Uiso 1 1 calc R U . . .
C6_31 C 0.6311(4) 0.03599(19) 0.19141(14) 0.0881(15) Uani 1 1 d D U . . .
C7_31 C 0.6693(3) 0.07694(18) 0.17985(12) 0.0776(14) Uani 1 1 d D U . . .
C8_31 C 0.5567(4) 0.0477(2) 0.19224(18) 0.119(2) Uani 1 1 d D U . . .
C9_31 C 0.5189(3) 0.09822(19) 0.18029(13) 0.0815(14) Uani 1 1 d D U . . .
H9_31 H 0.4686 0.1067 0.1801 0.098 Uiso 1 1 calc R U . . .
C10_31 C 0.5582(3) 0.13522(18) 0.16872(13) 0.0690(13) Uani 1 1 d D U . . .
N11_31 N 0.6315(2) 0.12740(13) 0.16829(10) 0.0676(10) Uani 1 1 d D U . . .
C_31 C 0.5191(3) 0.18776(18) 0.15310(13) 0.0635(12) Uani 1 1 d D U . . .
OB_31 O 0.5259(3) 0.00747(17) 0.20367(17) 0.1645(19) Uani 1 1 d D U . . .
O_31 O 0.45277(19) 0.20069(12) 0.15212(9) 0.0845(10) Uani 1 1 d D U . . .
CG_31 C 0.4462(5) 0.0190(3) 0.2039(4) 0.229(5) Uani 1 1 d D U . . .
HG1_31 H 0.4297 0.0471 0.1810 0.274 Uiso 1 1 calc R U . . .
HG2_31 H 0.4247 0.0284 0.2275 0.274 Uiso 1 1 calc R U . . .
CD_31 C 0.4228(10) -0.0288(6) 0.2030(6) 0.367(9) Uani 1 1 d D U . . .
HD_31 H 0.3697 -0.0207 0.2032 0.440 Uiso 1 1 calc R U . . .
CE1_31 C 0.4536(14) -0.0550(7) 0.1708(7) 0.485(14) Uani 1 1 d D U . . .
HE1A_31 H 0.4397 -0.0322 0.1454 0.727 Uiso 1 1 calc R U . . .
HE1B_31 H 0.5056 -0.0646 0.1708 0.727 Uiso 1 1 calc R U . . .
HE1C_31 H 0.4348 -0.0847 0.1760 0.727 Uiso 1 1 calc R U . . .
CE2_31 C 0.4446(8) -0.0646(6) 0.2434(6) 0.402(10) Uani 1 1 d D U . . .
HE2A_31 H 0.4251 -0.0480 0.2634 0.602 Uiso 1 1 calc R U . . .
HE2B_31 H 0.4258 -0.0943 0.2488 0.602 Uiso 1 1 calc R U . . .
HE2C_31 H 0.4965 -0.0742 0.2436 0.602 Uiso 1 1 calc R U . . .
NNN_41 N 0.47344(18) 0.60378(13) 0.01592(9) 0.0572(9) Uani 1 1 d . U . . .
HNN_41 H 0.4289 0.6129 0.0100 0.069 Uiso 1 1 calc R U . . .
NNN_42 N 0.5602(2) 0.22198(13) 0.14014(10) 0.0627(10) Uani 1 1 d . U . . .
HNN_42 H 0.6062 0.2122 0.1426 0.075 Uiso 1 1 calc R U . . .

loop_
_atom_site_aniso_label
_atom_site_aniso_U_11
_atom_site_aniso_U_22
_atom_site_aniso_U_33
_atom_site_aniso_U_23
_atom_site_aniso_U_13
_atom_site_aniso_U_12
C10_1 0.468(19) 0.247(12) 0.220(9) -0.061(9) -0.197(12) 0.047(13)
C_1 0.497(16) 0.37(2) 0.251(12) -0.109(14) -0.210(12) 0.025(14)
O_1 0.511(15) 0.337(13) 0.324(11) -0.132(10) -0.161(10) -0.027(11)
N_2 0.384(12) 0.219(8) 0.147(6) -0.018(6) -0.097(7) -0.069(8)
C2_2 0.170(7) 0.158(7) 0.115(5) -0.024(5) -0.013(5) -0.012(5)
C7_2 0.145(6) 0.148(6) 0.092(5) -0.014(4) -0.009(4) 0.002(4)
C6_2 0.202(8) 0.150(6) 0.127(6) 0.005(5) -0.043(5) -0.004(5)
N11_2 0.130(5) 0.131(5) 0.071(3) -0.015(3) 0.005(3) 0.003(3)
C10_2 0.135(5) 0.123(5) 0.084(4) -0.013(4) 0.010(4) -0.002(4)
C_2 0.142(6) 0.103(5) 0.097(4) -0.012(4) 0.009(4) -0.006(4)
O_2 0.148(4) 0.106(4) 0.149(4) -0.011(3) 0.007(3) -0.012(3)
C9_2 0.187(7) 0.126(5) 0.118(5) 0.003(4) -0.006(5) -0.010(5)
C8_2 0.193(8) 0.125(6) 0.127(6) 0.001(5) -0.032(5) 0.004(5)
OB_2 0.315(8) 0.157(5) 0.221(6) 0.046(5) -0.087(6) -0.024(5)
N_3 0.110(4) 0.086(3) 0.094(3) -0.006(3) 0.003(3) -0.011(3)
C2_3 0.098(4) 0.089(4) 0.088(4) -0.025(3) 0.009(3) 0.006(3)
C3_3 0.112(5) 0.098(4) 0.133(5) -0.018(4) 0.008(4) -0.009(4)
C4_3 0.113(5) 0.104(4) 0.133(5) -0.046(4) 0.013(4) -0.006(4)
C5_3 0.100(4) 0.083(4) 0.112(4) -0.035(3) -0.001(3) 0.006(3)
C6_3 0.086(4) 0.081(3) 0.101(4) -0.035(3) 0.000(3) 0.013(3)
C7_3 0.083(3) 0.080(3) 0.086(3) -0.034(3) 0.011(3) 0.011(3)
C8_3 0.096(4) 0.073(3) 0.094(4) -0.033(3) -0.007(3) 0.015(3)
C9_3 0.097(4) 0.083(4) 0.076(3) -0.038(3) 0.003(3) 0.017(3)
C10_3 0.103(4) 0.070(3) 0.083(4) -0.034(3) 0.002(3) 0.009(3)
N11_3 0.097(3) 0.078(3) 0.082(3) -0.035(2) 0.005(3) 0.004(2)
C_3 0.100(4) 0.074(3) 0.083(4) -0.025(3) -0.008(3) -0.004(3)
OB_3 0.084(2) 0.087(2) 0.101(3) -0.025(2) -0.008(2) 0.008(2)
O_3 0.128(3) 0.077(2) 0.112(3) -0.027(2) -0.007(2) -0.011(2)
CG_3 0.102(4) 0.084(4) 0.083(3) -0.021(3) 0.005(3) 0.010(3)
CD_3 0.103(4) 0.101(4) 0.096(4) -0.029(3) -0.013(3) 0.012(3)
CE1_3 0.125(5) 0.114(5) 0.134(5) -0.012(4) -0.004(4) 0.020(4)
CE2_3 0.108(4) 0.098(4) 0.104(4) -0.028(3) -0.014(3) 0.014(3)
N_4 0.095(3) 0.078(3) 0.090(3) -0.021(2) -0.006(2) -0.007(2)
C2_4 0.083(4) 0.100(4) 0.085(4) -0.028(3) -0.006(3) 0.002(3)
C3_4 0.109(5) 0.123(5) 0.145(5) -0.051(4) 0.003(4) -0.027(4)
C4_4 0.126(5) 0.149(6) 0.165(7) -0.036(5) -0.014(5) -0.035(5)
C5_4 0.133(6) 0.165(6) 0.131(6) -0.053(5) -0.031(4) -0.029(5)
C6_4 0.089(4) 0.137(5) 0.093(4) -0.043(4) -0.026(3) -0.002(3)
C7_4 0.104(4) 0.114(4) 0.076(4) -0.044(3) -0.014(3) 0.003(3)
C8_4 0.113(5) 0.152(5) 0.110(5) -0.032(4) -0.043(4) 0.014(4)
C9_4 0.119(5) 0.128(5) 0.102(5) -0.026(4) -0.035(4) 0.020(4)
C10_4 0.122(4) 0.102(4) 0.072(4) -0.038(3) -0.019(3) 0.013(3)
N11_4 0.106(3) 0.097(3) 0.072(3) -0.036(3) -0.013(2) 0.009(3)
C_4 0.166(6) 0.094(4) 0.090(4) -0.014(4) -0.024(4) -0.007(4)
OB_4 0.130(4) 0.225(6) 0.174(4) -0.047(4) -0.057(3) 0.006(4)
O_4 0.229(5) 0.111(3) 0.119(3) -0.013(3) -0.038(3) 0.015(3)
N_5 0.143(4) 0.083(3) 0.085(3) -0.025(3) -0.002(3) -0.018(3)
C2_5 0.164(6) 0.111(5) 0.113(5) -0.041(4) 0.013(4) -0.045(4)
C3_5 0.217(8) 0.125(6) 0.150(6) -0.018(5) 0.007(6) -0.061(5)
C4_5 0.254(10) 0.139(7) 0.166(7) -0.055(6) 0.035(6) -0.087(7)
C5_5 0.231(9) 0.185(8) 0.189(8) -0.069(6) 0.036(6) -0.093(7)
C6_5 0.181(7) 0.147(6) 0.162(6) -0.074(5) 0.037(5) -0.078(5)
C7_5 0.151(5) 0.101(4) 0.107(4) -0.051(4) 0.019(4) -0.033(4)
C8_5 0.161(7) 0.165(7) 0.167(7) -0.085(5) 0.035(5) -0.072(5)
C9_5 0.095(4) 0.168(6) 0.159(6) -0.089(5) 0.025(4) -0.044(4)
C10_5 0.092(4) 0.120(4) 0.119(4) -0.063(4) 0.008(3) -0.011(3)
N11_5 0.104(3) 0.093(3) 0.109(3) -0.055(3) 0.021(3) -0.010(3)
C_5 0.075(4) 0.117(4) 0.110(4) -0.059(3) 0.004(3) -0.007(3)
OB_5 0.246(8) 0.269(8) 0.278(8) -0.086(7) 0.028(6) -0.168(7)
O_5 0.094(3) 0.150(4) 0.135(3) -0.079(3) -0.012(2) 0.004(3)
CG_5 0.241(11) 0.350(16) 0.293(13) -0.072(11) 0.001(8) -0.155(10)
CD_5 0.297(14) 0.46(2) 0.342(17) -0.160(17) 0.043(11) -0.185(14)
CE1_5 0.50(2) 0.90(6) 0.48(2) -0.08(2) -0.104(17) -0.34(3)
CE2_5 0.281(14) 0.39(2) 0.326(15) -0.105(14) 0.048(11) -0.191(14)
N_6 0.082(3) 0.079(3) 0.076(3) -0.039(2) -0.004(2) 0.009(2)
C2_6 0.096(4) 0.090(4) 0.078(4) -0.044(3) -0.007(3) 0.006(3)
C3_6 0.110(4) 0.092(4) 0.078(4) -0.035(3) -0.004(3) 0.030(3)
C4_6 0.131(5) 0.083(4) 0.078(4) -0.030(3) -0.004(4) 0.027(4)
C5_6 0.143(5) 0.078(4) 0.083(4) -0.025(3) -0.006(4) 0.007(4)
C6_6 0.133(4) 0.069(3) 0.079(3) -0.034(3) -0.006(3) -0.010(3)
C7_6 0.097(3) 0.066(3) 0.065(3) -0.037(3) -0.002(3) -0.002(3)
C8_6 0.132(4) 0.072(3) 0.098(4) -0.039(3) -0.001(3) -0.023(3)
C9_6 0.120(4) 0.085(4) 0.085(4) -0.039(3) -0.003(3) -0.030(3)
C10_6 0.092(3) 0.081(3) 0.069(3) -0.035(3) -0.004(3) -0.012(3)
N11_6 0.089(3) 0.069(3) 0.068(2) -0.031(2) -0.006(2) -0.004(2)
C_6 0.088(4) 0.078(3) 0.072(3) -0.030(3) -0.007(3) -0.015(3)
OB_6 0.195(5) 0.098(3) 0.149(4) -0.042(3) 0.004(4) -0.056(3)
O_6 0.090(3) 0.116(3) 0.106(3) -0.044(2) -0.014(2) -0.017(2)
CG_6 0.171(6) 0.108(5) 0.179(7) -0.036(5) -0.006(5) -0.062(5)
CD_6 0.278(11) 0.211(10) 0.327(13) 0.067(10) -0.070(10) -0.140(10)
CE1_6 0.269(11) 0.282(15) 0.404(17) -0.001(13) -0.028(11) -0.156(11)
CE2_6 0.324(16) 0.48(2) 0.291(12) 0.075(12) -0.072(11) -0.228(17)
N_7 0.068(3) 0.081(3) 0.080(3) -0.025(2) -0.011(2) -0.002(2)
C2_7 0.074(3) 0.075(3) 0.072(3) -0.030(3) -0.018(3) 0.014(2)
C7_7 0.075(3) 0.074(3) 0.070(3) -0.027(3) -0.008(3) 0.006(3)
C6_7 0.157(6) 0.090(4) 0.140(5) 0.008(4) -0.063(5) -0.026(4)
N11_7 0.073(3) 0.056(2) 0.075(3) -0.026(2) -0.008(2) 0.003(2)
C10_7 0.075(3) 0.066(3) 0.078(3) -0.017(3) -0.004(3) 0.001(3)
C_7 0.068(3) 0.068(3) 0.088(3) -0.020(3) 0.000(3) -0.007(3)
O_7 0.080(2) 0.084(3) 0.104(3) -0.022(2) 0.005(2) -0.018(2)
C9_7 0.131(5) 0.090(4) 0.115(4) 0.004(3) -0.015(4) -0.033(4)
C8_7 0.170(6) 0.096(5) 0.146(6) 0.009(4) -0.060(5) -0.033(4)
OB_7 0.341(9) 0.137(5) 0.233(6) 0.077(5) -0.127(6) -0.082(5)
N_8 0.058(2) 0.057(2) 0.086(3) -0.021(2) -0.006(2) -0.0034(19)
C2_8 0.061(3) 0.062(3) 0.085(3) -0.029(2) -0.010(2) 0.000(2)
C3_8 0.072(3) 0.074(3) 0.111(4) -0.035(3) -0.014(3) -0.007(3)
C4_8 0.090(4) 0.089(4) 0.129(5) -0.049(3) -0.040(3) 0.002(3)
C5_8 0.079(3) 0.078(3) 0.112(4) -0.045(3) -0.030(3) 0.004(3)
C6_8 0.068(3) 0.061(3) 0.079(3) -0.039(2) -0.021(2) 0.011(2)
C7_8 0.061(3) 0.063(3) 0.079(3) -0.033(2) -0.006(2) 0.004(2)
C8_8 0.067(3) 0.065(3) 0.083(3) -0.029(3) -0.024(3) 0.012(2)
C9_8 0.071(3) 0.052(3) 0.090(3) -0.026(2) -0.022(3) 0.010(2)
C10_8 0.061(3) 0.054(3) 0.063(3) -0.024(2) -0.008(2) 0.000(2)
N11_8 0.058(2) 0.055(2) 0.065(2) -0.0278(19) -0.0087(18) 0.0022(18)
C_8 0.067(3) 0.054(3) 0.059(3) -0.027(2) -0.010(2) 0.002(2)
OB_8 0.081(2) 0.075(2) 0.107(3) -0.016(2) -0.034(2) 0.0054(18)
O_8 0.081(2) 0.063(2) 0.076(2) -0.0264(18) -0.0098(17) -0.0070(17)
CG_8 0.088(4) 0.064(3) 0.113(4) -0.015(3) -0.033(3) 0.009(3)
CD_8 0.088(4) 0.071(3) 0.132(5) -0.014(3) -0.044(3) 0.021(3)
CE1_8 0.116(5) 0.090(5) 0.201(7) -0.009(4) 0.002(5) 0.040(4)
CE2_8 0.135(5) 0.076(4) 0.140(5) -0.011(4) -0.022(4) 0.020(3)
N_9 0.062(2) 0.055(2) 0.070(2) -0.0150(19) -0.0155(19) -0.0073(18)
C2_9 0.054(3) 0.074(3) 0.059(3) -0.021(2) -0.010(2) -0.005(2)
C3_9 0.073(3) 0.095(4) 0.086(3) -0.039(3) -0.010(3) -0.023(3)
C4_9 0.093(4) 0.129(5) 0.120(5) -0.047(4) -0.022(3) -0.038(4)
C5_9 0.072(4) 0.125(4) 0.117(4) -0.056(4) -0.020(3) -0.020(3)
C6_9 0.054(3) 0.104(4) 0.090(3) -0.041(3) -0.021(3) -0.007(3)
C7_9 0.063(3) 0.082(3) 0.057(3) -0.028(2) -0.012(2) -0.004(2)
C8_9 0.054(3) 0.110(4) 0.096(4) -0.033(3) -0.022(3) 0.011(3)
C9_9 0.052(3) 0.086(3) 0.099(4) -0.022(3) -0.027(3) 0.022(2)
C10_9 0.056(3) 0.067(3) 0.065(3) -0.023(2) -0.011(2) 0.010(2)
N11_9 0.054(2) 0.074(2) 0.059(2) -0.024(2) -0.0084(18) 0.0001(19)
C_9 0.068(3) 0.066(3) 0.073(3) -0.023(3) -0.010(3) 0.010(2)
OB_9 0.057(2) 0.156(4) 0.159(3) -0.049(3) -0.046(2) 0.008(2)
O_9 0.096(3) 0.069(2) 0.099(3) -0.003(2) -0.003(2) 0.0130(19)
N_10 0.069(2) 0.046(2) 0.081(3) -0.0205(19) -0.013(2) 0.0011(19)
C2_10 0.076(3) 0.065(3) 0.104(4) -0.039(3) -0.008(3) -0.007(3)
C3_10 0.103(4) 0.074(3) 0.112(4) -0.041(3) 0.011(3) -0.024(3)
C4_10 0.103(5) 0.089(4) 0.156(6) -0.061(4) 0.019(4) -0.024(3)
C5_10 0.106(5) 0.112(5) 0.148(5) -0.079(4) 0.021(4) -0.044(4)
C6_10 0.073(3) 0.098(4) 0.128(4) -0.063(3) 0.008(3) -0.031(3)
C7_10 0.056(3) 0.073(3) 0.104(4) -0.052(3) -0.006(3) -0.011(2)
C8_10 0.073(4) 0.134(5) 0.138(5) -0.073(4) -0.011(3) -0.024(3)
C9_10 0.075(4) 0.127(4) 0.117(4) -0.067(4) -0.023(3) -0.013(3)
C10_10 0.053(3) 0.088(3) 0.088(3) -0.052(3) -0.010(2) 0.001(2)
N11_10 0.051(2) 0.080(3) 0.089(3) -0.045(2) -0.002(2) -0.006(2)
C_10 0.069(3) 0.092(4) 0.083(3) -0.044(3) -0.015(3) 0.006(3)
OB_10 0.117(4) 0.203(5) 0.177(4) -0.098(4) -0.026(3) -0.062(3)
O_10 0.092(3) 0.110(3) 0.105(3) -0.048(2) -0.041(2) 0.034(2)
CG_10 0.165(8) 0.289(11) 0.276(10) -0.059(8) -0.115(7) -0.076(7)
CD_10 0.256(12) 0.349(16) 0.313(15) -0.066(11) -0.143(11) -0.133(10)
CE1_10 0.357(15) 0.39(2) 0.54(3) -0.059(17) -0.272(17) -0.108(13)
CE2_10 0.348(16) 0.338(16) 0.401(19) -0.121(14) -0.019(13) -0.226(12)
N_11 0.067(3) 0.069(3) 0.069(3) -0.026(2) -0.013(2) 0.014(2)
C2_11 0.092(3) 0.059(3) 0.057(3) -0.027(2) -0.003(3) 0.011(2)
C3_11 0.097(4) 0.069(3) 0.068(3) -0.020(3) -0.006(3) 0.025(3)
C4_11 0.151(5) 0.065(3) 0.045(3) -0.012(3) 0.003(3) 0.018(3)
C5_11 0.157(5) 0.055(3) 0.076(4) -0.019(3) -0.001(4) -0.001(3)
C6_11 0.103(3) 0.057(3) 0.063(3) -0.019(2) 0.012(3) -0.008(3)
C7_11 0.088(3) 0.047(3) 0.051(3) -0.015(2) 0.002(2) 0.004(2)
C8_11 0.103(4) 0.058(3) 0.090(4) -0.021(3) 0.019(3) -0.022(3)
C9_11 0.081(3) 0.063(3) 0.100(4) -0.027(3) 0.018(3) -0.030(3)
C10_11 0.075(3) 0.056(3) 0.066(3) -0.022(2) -0.001(2) -0.011(2)
N11_11 0.074(2) 0.045(2) 0.059(2) -0.0116(17) -0.0032(19) -0.0048(19)
C_11 0.058(3) 0.048(3) 0.077(3) -0.017(2) -0.006(2) -0.006(2)
OB_11 0.148(3) 0.059(2) 0.131(3) -0.026(2) 0.031(3) -0.038(2)
O_11 0.064(2) 0.069(2) 0.111(3) -0.0267(19) -0.0117(19) -0.0075(17)
CG_11 0.134(8) 0.114(11) 0.167(15) 0.000(9) 0.022(8) -0.059(8)
CD_11 0.266(18) 0.138(13) 0.225(14) 0.056(10) -0.069(12) -0.124(13)
CE1_11 0.29(2) 0.33(3) 0.235(18) 0.017(17) -0.041(15) -0.17(2)
CE2_11 0.32(2) 0.28(2) 0.218(13) 0.058(12) -0.063(13) -0.23(2)
CG_11 0.131(8) 0.111(12) 0.22(3) -0.111(13) 0.057(9) -0.039(7)
CD_11 0.186(15) 0.125(13) 0.40(3) -0.123(15) 0.103(16) -0.068(11)
CE1_11 0.24(2) 0.098(13) 0.45(3) -0.172(18) 0.125(19) -0.076(12)
CE2_11 0.194(15) 0.17(2) 0.46(5) -0.17(3) 0.104(17) -0.065(13)
CE1_13 0.034(4) 0.072(5) 0.086(5) -0.025(4) -0.002(3) -0.005(3)
CD_13 0.060(4) 0.066(5) 0.077(5) -0.028(4) -0.006(3) -0.010(4)
CE2_13 0.065(5) 0.111(6) 0.154(7) -0.021(5) -0.030(4) -0.022(4)
CG_13 0.041(3) 0.070(4) 0.074(6) -0.024(4) -0.008(3) -0.004(3)
CE1_13 0.12(2) 0.16(2) 0.20(2) -0.069(17) -0.025(15) -0.006(16)
CD_13 0.072(13) 0.096(18) 0.153(19) -0.027(13) 0.006(11) -0.025(12)
CE2_13 0.37(5) 0.14(3) 0.161(19) -0.009(15) -0.032(16) -0.14(3)
CG_13 0.039(6) 0.057(10) 0.096(15) 0.004(9) -0.012(7) 0.015(5)
OB_13 0.0482(17) 0.0498(17) 0.087(2) -0.0146(16) -0.0170(15) -0.0029(14)
C9_13 0.045(2) 0.048(2) 0.071(3) -0.017(2) -0.011(2) -0.0012(19)
C10_13 0.040(2) 0.049(2) 0.048(2) -0.0166(19) -0.0088(19) 0.0028(18)
C11_13 0.040(2) 0.046(2) 0.060(3) -0.011(2) -0.006(2) 0.0044(19)
C1_13 0.057(3) 0.049(2) 0.059(3) -0.022(2) -0.010(2) 0.003(2)
O1_13 0.0453(17) 0.0526(18) 0.084(2) -0.0148(15) -0.0087(15) 0.0001(14)
N1_13 0.052(2) 0.045(2) 0.076(2) -0.0222(18) -0.0143(18) 0.0059(17)
C8_13 0.044(2) 0.056(2) 0.065(3) -0.013(2) -0.023(2) 0.001(2)
C6_13 0.043(2) 0.050(2) 0.050(2) -0.013(2) -0.0077(19) 0.0012(18)
C2_13 0.052(3) 0.051(2) 0.052(3) -0.018(2) -0.011(2) -0.002(2)
O2_13 0.0530(18) 0.0568(18) 0.0702(19) -0.0209(15) -0.0166(15) 0.0041(15)
N2_13 0.056(2) 0.052(2) 0.075(2) -0.0122(19) -0.0264(19) -0.0013(18)
C7_13 0.041(2) 0.056(3) 0.069(3) -0.024(2) -0.008(2) -0.005(2)
OI_13 0.0461(17) 0.0547(18) 0.091(2) -0.0213(16) -0.0074(15) -0.0048(14)
CJ_13 0.037(3) 0.080(3) 0.158(5) -0.033(3) -0.007(3) -0.002(2)
CK_13 0.050(8) 0.077(8) 0.181(12) -0.025(7) 0.002(7) -0.005(6)
CM2_13 0.148(13) 0.134(12) 0.178(10) -0.002(8) -0.017(8) -0.070(10)
CM1_13 0.059(13) 0.110(12) 0.189(14) -0.037(10) 0.008(9) -0.014(10)
CK_13 0.066(8) 0.094(9) 0.137(11) -0.047(8) 0.005(7) -0.028(7)
CM2_13 0.058(11) 0.090(8) 0.103(10) -0.020(7) -0.037(8) -0.001(7)
CM1_13 0.059(7) 0.121(10) 0.31(2) -0.062(11) 0.004(7) -0.019(6)
C10_21 0.267(12) 0.283(13) 0.281(10) -0.171(10) 0.077(8) -0.045(10)
C_21 0.172(8) 0.240(12) 0.249(10) -0.126(9) 0.036(7) -0.002(8)
O_21 0.237(7) 0.213(7) 0.293(8) -0.088(7) -0.029(6) -0.019(6)
N_22 0.183(6) 0.200(7) 0.174(6) -0.093(5) 0.005(5) -0.029(5)
C2_22 0.125(5) 0.128(5) 0.119(5) -0.059(4) -0.022(4) -0.010(4)
C7_22 0.127(5) 0.119(5) 0.134(5) -0.052(4) -0.039(4) -0.003(4)
C6_22 0.137(6) 0.113(5) 0.159(6) -0.058(5) -0.046(4) 0.016(4)
N11_22 0.103(4) 0.105(4) 0.100(3) -0.027(3) -0.041(3) -0.009(3)
C10_22 0.126(5) 0.107(4) 0.109(5) -0.019(4) -0.054(4) -0.017(4)
C_22 0.122(5) 0.110(5) 0.097(4) -0.009(4) -0.054(4) -0.020(4)
O_22 0.147(4) 0.146(4) 0.162(4) -0.027(3) -0.050(3) -0.052(3)
C9_22 0.182(6) 0.108(5) 0.139(6) -0.019(4) -0.069(5) -0.016(4)
C8_22 0.185(7) 0.121(6) 0.194(8) -0.058(5) -0.056(6) -0.009(5)
OB_22 0.227(6) 0.120(4) 0.378(10) -0.073(5) -0.058(6) -0.015(4)
N_23 0.106(4) 0.125(4) 0.087(3) -0.014(3) -0.035(3) -0.035(3)
C2_23 0.098(4) 0.126(4) 0.075(4) -0.005(3) -0.026(3) -0.039(3)
C3_23 0.117(5) 0.171(6) 0.101(5) -0.008(4) -0.030(4) -0.067(4)
C4_23 0.109(5) 0.180(6) 0.087(4) -0.009(5) -0.027(4) -0.058(5)
C5_23 0.103(4) 0.174(6) 0.090(4) -0.018(5) -0.008(4) -0.045(5)
C6_23 0.079(4) 0.127(4) 0.066(3) 0.003(3) -0.019(3) -0.022(3)
C7_23 0.092(4) 0.124(4) 0.059(3) -0.006(3) -0.020(3) -0.034(3)
C8_23 0.077(4) 0.127(4) 0.068(3) -0.003(3) -0.023(3) -0.008(3)
C9_23 0.084(3) 0.126(4) 0.052(3) -0.006(3) -0.015(3) -0.010(3)
C10_23 0.083(3) 0.107(4) 0.063(3) -0.008(3) -0.017(3) -0.024(3)
N11_23 0.085(3) 0.110(3) 0.052(2) -0.002(2) -0.022(2) -0.027(3)
C_23 0.086(4) 0.109(4) 0.064(3) -0.015(3) -0.005(3) -0.025(3)
OB_23 0.079(3) 0.159(4) 0.103(3) -0.033(3) -0.026(2) 0.003(3)
O_23 0.115(3) 0.111(3) 0.085(3) -0.005(2) -0.006(2) -0.043(3)
CG_23 0.119(5) 0.141(5) 0.106(5) -0.018(4) -0.037(4) 0.015(4)
CD_23 0.110(5) 0.177(6) 0.107(5) -0.040(5) -0.034(4) 0.020(5)
CE1_23 0.112(5) 0.164(6) 0.118(5) -0.039(5) -0.017(4) 0.015(4)
CE2_23 0.135(6) 0.192(7) 0.168(7) -0.055(6) -0.017(5) 0.002(6)
N_24 0.087(3) 0.105(3) 0.065(3) -0.024(2) -0.006(2) -0.027(3)
C2_24 0.080(4) 0.139(5) 0.064(3) -0.032(3) 0.001(3) -0.030(3)
C3_24 0.103(4) 0.136(5) 0.106(5) -0.030(4) 0.004(4) -0.043(4)
C4_24 0.110(5) 0.197(7) 0.113(5) -0.044(5) 0.016(4) -0.063(5)
C5_24 0.111(5) 0.223(7) 0.083(5) -0.055(5) 0.009(4) -0.045(5)
C6_24 0.090(4) 0.199(6) 0.083(4) -0.051(4) -0.003(3) -0.019(4)
C7_24 0.088(4) 0.152(5) 0.066(4) -0.036(3) -0.001(3) -0.020(3)
C8_24 0.101(5) 0.213(7) 0.090(5) -0.067(5) -0.012(4) -0.003(4)
C9_24 0.100(4) 0.181(6) 0.090(5) -0.053(4) -0.025(4) 0.008(4)
C10_24 0.096(4) 0.135(4) 0.060(3) -0.033(3) -0.027(3) 0.004(3)
N11_24 0.092(3) 0.131(4) 0.067(3) -0.034(3) -0.025(2) -0.010(3)
C_24 0.118(5) 0.144(5) 0.091(5) -0.028(4) -0.038(4) -0.003(4)
OB_24 0.077(3) 0.253(6) 0.148(4) -0.079(4) 0.005(3) -0.004(3)
O_24 0.159(4) 0.138(4) 0.147(4) -0.053(3) -0.056(3) 0.002(3)
N_25 0.116(4) 0.119(4) 0.091(3) -0.015(3) -0.027(3) -0.026(3)
C2_25 0.128(5) 0.147(5) 0.086(4) -0.004(4) -0.038(4) -0.038(4)
C3_25 0.172(7) 0.151(6) 0.121(6) -0.011(5) -0.056(5) -0.043(5)
C4_25 0.167(7) 0.185(7) 0.165(8) 0.001(6) -0.051(6) -0.062(6)
C5_25 0.167(7) 0.185(7) 0.169(7) 0.002(6) -0.033(6) -0.079(6)
C6_25 0.142(5) 0.190(6) 0.094(5) 0.019(5) -0.038(4) -0.069(5)
C7_25 0.123(5) 0.145(5) 0.065(4) 0.012(4) -0.038(3) -0.041(4)
C8_25 0.137(6) 0.209(7) 0.094(5) 0.010(5) -0.033(4) -0.077(5)
C9_25 0.108(5) 0.217(7) 0.083(4) 0.007(5) -0.028(4) -0.062(5)
C10_25 0.091(4) 0.175(5) 0.049(3) -0.004(4) -0.024(3) -0.035(4)
N11_25 0.101(3) 0.154(4) 0.058(3) 0.005(3) -0.028(3) -0.022(3)
C_25 0.083(4) 0.175(5) 0.067(4) -0.010(4) -0.025(3) -0.022(4)
OB_25 0.183(6) 0.309(8) 0.161(5) 0.002(5) -0.020(5) -0.137(6)
O_25 0.086(3) 0.200(5) 0.102(3) -0.033(3) -0.026(2) 0.001(3)
CG_25 0.179(8) 0.310(13) 0.188(8) -0.020(8) -0.010(7) -0.113(7)
CD_25 0.330(14) 0.68(3) 0.63(3) -0.33(2) 0.106(15) -0.256(16)
CE1_25 0.44(2) 0.72(3) 0.64(3) -0.38(3) 0.02(2) -0.21(2)
CE2_25 0.336(16) 0.82(4) 0.73(4) -0.40(3) 0.142(18) -0.213(18)
N_26 0.070(3) 0.160(4) 0.067(3) -0.023(3) -0.015(2) -0.008(3)
C2_26 0.099(4) 0.145(5) 0.052(3) -0.024(4) -0.011(3) -0.006(3)
C3_26 0.112(5) 0.153(5) 0.059(3) -0.033(4) -0.026(3) 0.022(4)
C4_26 0.139(6) 0.147(6) 0.090(5) -0.032(4) -0.026(4) 0.018(5)
C5_26 0.143(5) 0.137(5) 0.087(4) -0.035(4) -0.029(4) 0.008(4)
C6_26 0.122(4) 0.125(4) 0.062(3) -0.029(3) -0.004(3) -0.014(3)
C7_26 0.093(4) 0.129(4) 0.056(3) -0.024(3) -0.012(3) -0.009(3)
C8_26 0.119(4) 0.111(4) 0.062(3) -0.028(3) 0.006(3) -0.027(3)
C9_26 0.090(4) 0.119(4) 0.069(3) -0.033(3) 0.008(3) -0.027(3)
C10_26 0.076(3) 0.112(4) 0.046(3) -0.024(3) -0.001(3) -0.017(3)
N11_26 0.079(3) 0.118(3) 0.051(2) -0.023(2) -0.004(2) -0.018(2)
C_26 0.074(3) 0.117(4) 0.065(3) -0.022(3) -0.005(3) -0.016(3)
OB_26 0.160(4) 0.127(4) 0.106(3) -0.034(3) 0.005(3) -0.048(3)
O_26 0.078(2) 0.133(3) 0.081(2) -0.032(2) -0.003(2) -0.028(2)
CG_26 0.137(5) 0.148(6) 0.103(5) -0.029(4) 0.008(4) -0.054(5)
CD_26 0.202(8) 0.164(7) 0.176(8) -0.045(6) 0.014(6) -0.092(7)
CE1_26 0.276(11) 0.200(9) 0.183(8) -0.012(7) 0.008(7) -0.068(8)
CE2_26 0.199(8) 0.210(9) 0.247(10) -0.036(8) 0.016(7) -0.097(7)
N_27 0.066(3) 0.108(3) 0.069(3) -0.023(2) -0.007(2) -0.001(2)
C2_27 0.075(3) 0.097(4) 0.066(3) -0.025(3) -0.012(3) 0.011(3)
C7_27 0.083(3) 0.081(3) 0.074(3) -0.014(3) -0.033(3) 0.009(3)
C6_27 0.100(4) 0.079(4) 0.141(5) -0.017(4) -0.010(4) 0.014(3)
N11_27 0.057(2) 0.070(3) 0.074(3) -0.010(2) -0.024(2) -0.001(2)
C10_27 0.076(3) 0.075(3) 0.085(4) 0.000(3) -0.029(3) -0.010(3)
C_27 0.074(4) 0.104(4) 0.083(4) -0.005(3) -0.024(3) -0.017(3)
O_27 0.091(3) 0.124(3) 0.108(3) -0.009(2) -0.024(2) -0.043(2)
C9_27 0.097(4) 0.082(4) 0.126(5) -0.005(3) -0.025(3) -0.020(3)
C8_27 0.118(5) 0.082(4) 0.156(6) -0.013(4) -0.019(4) 0.004(3)
OB_27 0.193(5) 0.078(3) 0.359(8) -0.040(4) 0.038(5) 0.002(3)
N_28 0.053(2) 0.090(3) 0.075(3) -0.005(2) -0.010(2) -0.014(2)
C2_28 0.061(3) 0.123(4) 0.069(3) -0.018(3) -0.016(3) -0.011(3)
C3_28 0.060(3) 0.161(5) 0.106(4) -0.033(4) -0.003(3) -0.016(3)
C4_28 0.080(4) 0.203(7) 0.147(6) -0.051(6) 0.017(4) -0.008(5)
C5_28 0.072(4) 0.176(6) 0.116(5) -0.041(5) -0.007(3) 0.017(4)
C6_28 0.082(4) 0.138(4) 0.083(4) -0.026(4) -0.021(3) 0.027(3)
C7_28 0.059(3) 0.115(4) 0.076(3) -0.015(3) -0.016(3) 0.013(3)
C8_28 0.091(4) 0.133(4) 0.079(4) -0.026(4) -0.026(3) 0.034(4)
C9_28 0.115(4) 0.106(4) 0.078(4) -0.026(3) -0.019(3) 0.026(3)
C10_28 0.087(3) 0.085(3) 0.060(3) -0.025(3) -0.016(3) 0.014(3)
N11_28 0.080(3) 0.099(3) 0.059(2) -0.021(2) -0.010(2) 0.006(2)
C_28 0.101(4) 0.080(3) 0.058(3) -0.014(3) -0.010(3) 0.001(3)
OB_28 0.129(4) 0.161(4) 0.155(4) -0.051(4) -0.009(3) 0.072(3)
O_28 0.142(3) 0.082(2) 0.071(2) -0.012(2) -0.014(2) -0.011(2)
CG_28 0.173(7) 0.161(6) 0.141(6) -0.049(5) -0.009(5) 0.065(5)
CD_28 0.299(12) 0.191(8) 0.119(6) -0.034(6) -0.031(6) 0.058(8)
CE1_28 0.466(18) 0.189(8) 0.190(9) -0.051(7) -0.058(10) 0.073(9)
CE2_28 0.259(11) 0.265(11) 0.168(8) -0.083(8) -0.039(7) 0.083(8)
N_29 0.077(3) 0.067(2) 0.072(3) -0.017(2) -0.006(2) -0.003(2)
C2_29 0.079(3) 0.080(3) 0.063(3) -0.016(3) -0.009(3) -0.010(3)
C3_29 0.108(4) 0.097(4) 0.076(3) -0.035(3) -0.001(3) -0.031(3)
C4_29 0.105(4) 0.150(5) 0.091(4) -0.027(4) -0.013(4) -0.047(4)
C5_29 0.084(4) 0.169(5) 0.095(4) -0.038(4) 0.004(3) -0.033(4)
C6_29 0.069(3) 0.130(4) 0.071(3) -0.032(3) -0.002(3) -0.003(3)
C7_29 0.061(3) 0.086(3) 0.070(3) -0.028(3) -0.003(2) -0.005(2)
C8_29 0.071(4) 0.145(5) 0.096(4) -0.047(4) -0.021(3) 0.004(3)
C9_29 0.071(3) 0.107(4) 0.099(4) -0.034(3) -0.022(3) 0.030(3)
C10_29 0.071(3) 0.080(3) 0.072(3) -0.023(3) -0.026(3) 0.016(2)
N11_29 0.056(2) 0.074(2) 0.067(2) -0.026(2) -0.0175(19) 0.0102(19)
C_29 0.089(4) 0.074(3) 0.070(3) -0.013(3) -0.028(3) 0.011(3)
OB_29 0.061(2) 0.192(4) 0.177(4) -0.055(3) -0.025(2) 0.009(3)
O_29 0.120(3) 0.068(2) 0.102(3) -0.019(2) -0.021(2) 0.021(2)
N_30 0.082(3) 0.059(2) 0.070(3) 0.002(2) -0.026(2) 0.007(2)
C2_30 0.098(4) 0.082(3) 0.064(3) -0.002(3) -0.026(3) -0.014(3)
C3_30 0.123(5) 0.089(4) 0.092(4) 0.002(3) -0.037(3) -0.028(3)
C4_30 0.166(6) 0.127(5) 0.092(5) -0.010(4) -0.036(4) -0.065(5)
C5_30 0.145(6) 0.155(5) 0.074(4) -0.017(4) -0.020(4) -0.067(4)
C6_30 0.112(4) 0.133(5) 0.062(3) -0.013(3) -0.021(3) -0.047(4)
C7_30 0.079(3) 0.104(4) 0.050(3) -0.006(3) -0.025(2) -0.013(3)
C8_30 0.088(4) 0.171(5) 0.073(4) -0.028(4) -0.016(3) -0.041(4)
C9_30 0.074(4) 0.158(5) 0.071(4) -0.036(4) -0.014(3) -0.014(3)
C10_30 0.060(3) 0.112(4) 0.058(3) -0.020(3) -0.012(2) -0.002(3)
N11_30 0.068(3) 0.102(3) 0.061(2) -0.009(2) -0.017(2) -0.009(2)
C_30 0.077(3) 0.109(4) 0.058(3) -0.017(3) -0.009(3) 0.008(3)
O_30 0.090(3) 0.124(3) 0.128(3) -0.042(3) 0.004(2) 0.032(2)
OB_30 0.100(3) 0.243(6) 0.112(3) -0.049(3) -0.007(3) -0.066(3)
CG_30 0.114(5) 0.240(9) 0.213(8) -0.102(7) 0.042(5) -0.077(5)
CD_30 0.131(7) 0.256(11) 0.332(13) -0.101(9) 0.036(8) -0.063(7)
CE1_30 0.185(11) 0.43(2) 0.443(18) -0.215(16) -0.004(10) -0.130(12)
CE2_30 0.113(6) 0.262(11) 0.284(11) -0.064(9) -0.014(6) -0.020(6)
N_31 0.069(3) 0.087(3) 0.073(3) -0.020(2) -0.014(2) 0.015(2)
C2_31 0.101(4) 0.060(3) 0.070(3) -0.017(3) -0.013(3) 0.009(3)
C3_31 0.111(4) 0.076(3) 0.073(3) -0.023(3) -0.016(3) 0.016(3)
C4_31 0.145(5) 0.065(3) 0.078(4) -0.025(3) -0.009(4) 0.008(3)
C5_31 0.158(5) 0.063(3) 0.114(5) -0.031(3) -0.004(4) -0.012(4)
C6_31 0.124(4) 0.052(3) 0.085(4) -0.021(3) -0.010(3) -0.012(3)
C7_31 0.100(3) 0.065(3) 0.053(3) -0.018(2) -0.007(3) 0.007(3)
C8_31 0.162(5) 0.070(4) 0.124(5) -0.016(4) -0.025(4) -0.034(4)
C9_31 0.103(4) 0.067(3) 0.081(3) -0.021(3) -0.018(3) -0.024(3)
C10_31 0.080(3) 0.059(3) 0.072(3) -0.018(2) -0.026(3) -0.012(2)
N11_31 0.087(3) 0.048(2) 0.064(2) -0.0143(18) -0.017(2) -0.005(2)
C_31 0.062(3) 0.060(3) 0.067(3) -0.015(2) -0.011(3) -0.011(2)
OB_31 0.194(5) 0.075(3) 0.229(5) -0.027(3) -0.018(4) -0.056(3)
O_31 0.074(2) 0.074(2) 0.099(2) -0.0126(19) -0.0183(19) -0.0141(18)
CG_31 0.150(6) 0.116(6) 0.401(14) -0.007(8) -0.050(7) -0.068(6)
CD_31 0.312(16) 0.171(11) 0.61(2) -0.044(12) -0.077(15) -0.105(12)
CE1_31 0.57(4) 0.236(18) 0.63(2) -0.113(16) -0.12(2) -0.031(19)
CE2_31 0.246(15) 0.260(14) 0.61(2) 0.018(13) -0.029(15) -0.091(12)
NNN_41 0.051(2) 0.046(2) 0.071(2) -0.0189(18) -0.0132(18) 0.0024(17)
NNN_42 0.060(2) 0.046(2) 0.075(2) -0.0139(19) -0.0206(19) 0.0021(18)

loop_
_atom_type_symbol
_atom_type_description
_atom_type_scat_dispersion_real
_atom_type_scat_dispersion_imag
_atom_type_scat_source
C C 0.0181 0.0091 'International Tables Vol C Tables 4.2.6.8 and 6.1.1.4'
H H 0.0000 0.0000 'International Tables Vol C Tables 4.2.6.8 and 6.1.1.4'
N N 0.0311 0.0180 'International Tables Vol C Tables 4.2.6.8 and 6.1.1.4'
O O 0.0492 0.0322 'International Tables Vol C Tables 4.2.6.8 and 6.1.1.4'

loop_
_geom_angle_atom_site_label_1
_geom_angle_atom_site_label_2
_geom_angle_atom_site_label_3
_geom_angle
_geom_angle_site_symmetry_1
_geom_angle_site_symmetry_3
C_1 C10_1 H10A_1 109.5 . .
C_1 C10_1 H10B_1 109.5 . .
H10A_1 C10_1 H10B_1 109.5 . .
C_1 C10_1 H10C_1 109.5 . .
H10A_1 C10_1 H10C_1 109.5 . .
H10B_1 C10_1 H10C_1 109.5 . .
O_1 C_1 N_2 123.0(13) . .
O_1 C_1 C10_1 121.7(13) . .
N_2 C_1 C10_1 115.2(13) . .
C_1 N_2 C2_2 124.9(10) . .
C_1 N_2 H0_2 117.6 . .
C2_2 N_2 H0_2 117.6 . .
N_2 C2_2 C7_2 112.0(7) . .
N_2 C2_2 H2A_2 109.2 . .
C7_2 C2_2 H2A_2 109.2 . .
N_2 C2_2 H2B_2 109.2 . .
C7_2 C2_2 H2B_2 109.2 . .
H2A_2 C2_2 H2B_2 107.9 . .
N11_2 C7_2 C6_2 122.3(9) . .
N11_2 C7_2 C2_2 116.7(8) . .
C6_2 C7_2 C2_2 120.9(8) . .
C8_2 C6_2 C7_2 119.2(9) . .
C8_2 C6_2 H6_2 120.4 . .
C7_2 C6_2 H6_2 120.4 . .
C7_2 N11_2 C10_2 118.5(7) . .
N11_2 C10_2 C9_2 122.8(8) . .
N11_2 C10_2 C_2 117.0(7) . .
C9_2 C10_2 C_2 120.1(8) . .
O_2 C_2 N_3 124.5(7) . .
O_2 C_2 C10_2 119.8(7) . .
N_3 C_2 C10_2 115.4(7) . .
C8_2 C9_2 C10_2 117.8(9) . .
C8_2 C9_2 H9_2 121.1 . .
C10_2 C9_2 H9_2 121.1 . .
OB_2 C8_2 C6_2 119.7(9) . .
OB_2 C8_2 C9_2 121.1(9) . .
C6_2 C8_2 C9_2 119.2(9) . .
C8_2 OB_2 HB_2 109.5 . .
C_2 N_3 C2_3 129.6(6) . .
C_2 N_3 H0_3 115.2 . .
C2_3 N_3 H0_3 115.2 . .
C3_3 C2_3 N_3 124.6(6) . .
C3_3 C2_3 C7_3 119.0(6) . .
N_3 C2_3 C7_3 116.4(6) . .
C2_3 C3_3 C4_3 121.1(7) . .
C2_3 C3_3 H3_3 119.5 . .
C4_3 C3_3 H3_3 119.5 . .
C5_3 C4_3 C3_3 118.5(7) . .
C5_3 C4_3 H4_3 120.8 . .
C3_3 C4_3 H4_3 120.8 . .
C4_3 C5_3 C6_3 121.8(6) . .
C4_3 C5_3 H5_3 119.1 . .
C6_3 C5_3 H5_3 119.1 . .
C5_3 C6_3 C7_3 119.1(6) . .
C5_3 C6_3 C8_3 123.4(6) . .
C7_3 C6_3 C8_3 117.5(6) . .
N11_3 C7_3 C6_3 122.1(6) . .
N11_3 C7_3 C2_3 117.4(6) . .
C6_3 C7_3 C2_3 120.5(6) . .
OB_3 C8_3 C9_3 125.2(6) . .
OB_3 C8_3 C6_3 115.3(6) . .
C9_3 C8_3 C6_3 119.4(6) . .
C8_3 C9_3 C10_3 119.9(6) . .
C8_3 C9_3 H9_3 120.0 . .
C10_3 C9_3 H9_3 120.0 . .
N11_3 C10_3 C9_3 122.2(6) . .
N11_3 C10_3 C_3 119.0(5) . .
C9_3 C10_3 C_3 118.8(6) . .
C10_3 N11_3 C7_3 118.7(5) . .
O_3 C_3 N_4 123.1(6) . .
O_3 C_3 C10_3 122.0(6) . .
N_4 C_3 C10_3 114.9(6) . .
C8_3 OB_3 CG_3 117.9(5) . .
OB_3 CG_3 CD_3 111.1(5) . .
OB_3 CG_3 HG1_3 109.4 . .
CD_3 CG_3 HG1_3 109.4 . .
OB_3 CG_3 HG2_3 109.4 . .
CD_3 CG_3 HG2_3 109.4 . .
HG1_3 CG_3 HG2_3 108.0 . .
CE1_3 CD_3 CE2_3 110.2(5) . .
CE1_3 CD_3 CG_3 112.7(5) . .
CE2_3 CD_3 CG_3 108.9(5) . .
CE1_3 CD_3 HD_3 108.3 . .
CE2_3 CD_3 HD_3 108.3 . .
CG_3 CD_3 HD_3 108.3 . .
CD_3 CE1_3 HE1A_3 109.5 . .
CD_3 CE1_3 HE1B_3 109.5 . .
HE1A_3 CE1_3 HE1B_3 109.5 . .
CD_3 CE1_3 HE1C_3 109.5 . .
HE1A_3 CE1_3 HE1C_3 109.5 . .
HE1B_3 CE1_3 HE1C_3 109.5 . .
CD_3 CE2_3 HE2A_3 109.5 . .
CD_3 CE2_3 HE2B_3 109.5 . .
HE2A_3 CE2_3 HE2B_3 109.5 . .
CD_3 CE2_3 HE2C_3 109.5 . .
HE2A_3 CE2_3 HE2C_3 109.5 . .
HE2B_3 CE2_3 HE2C_3 109.5 . .
C_3 N_4 C2_4 127.5(5) . .
C_3 N_4 H0_4 116.3 . .
C2_4 N_4 H0_4 116.3 . .
C3_4 C2_4 N_4 125.3(6) . .
C3_4 C2_4 C7_4 120.1(7) . .
N_4 C2_4 C7_4 114.6(6) . .
C2_4 C3_4 C4_4 120.8(7) . .
C2_4 C3_4 H3_4 119.6 . .
C4_4 C3_4 H3_4 119.6 . .
C5_4 C4_4 C3_4 119.4(8) . .
C5_4 C4_4 H4_4 120.3 . .
C3_4 C4_4 H4_4 120.3 . .
C4_4 C5_4 C6_4 122.1(8) . .
C4_4 C5_4 H5_4 119.0 . .
C6_4 C5_4 H5_4 119.0 . .
C5_4 C6_4 C8_4 125.4(7) . .
C5_4 C6_4 C7_4 117.2(7) . .
C8_4 C6_4 C7_4 117.4(7) . .
N11_4 C7_4 C2_4 118.8(6) . .
N11_4 C7_4 C6_4 120.7(6) . .
C2_4 C7_4 C6_4 120.5(7) . .
C9_4 C8_4 OB_4 124.4(7) . .
C9_4 C8_4 C6_4 120.8(7) . .
OB_4 C8_4 C6_4 114.8(8) . .
C8_4 C9_4 C10_4 118.5(7) . .
C8_4 C9_4 H9_4 120.7 . .
C10_4 C9_4 H9_4 120.7 . .
C9_4 C10_4 N11_4 124.8(7) . .
C9_4 C10_4 C_4 121.1(7) . .
N11_4 C10_4 C_4 114.1(6) . .
C7_4 N11_4 C10_4 117.7(6) . .
O_4 C_4 N_5 122.2(7) . .
O_4 C_4 C10_4 119.7(7) . .
N_5 C_4 C10_4 118.0(6) . .
C8_4 OB_4 HB_4 109.5 . .
C_4 N_5 C2_5 131.6(6) . .
C_4 N_5 H0_5 114.2 . .
C2_5 N_5 H0_5 114.2 . .
N_5 C2_5 C7_5 117.4(7) . .
N_5 C2_5 C3_5 124.2(8) . .
C7_5 C2_5 C3_5 118.2(8) . .
C4_5 C3_5 C2_5 116.6(9) . .
C4_5 C3_5 H3_5 121.7 . .
C2_5 C3_5 H3_5 121.7 . .
C5_5 C4_5 C3_5 127.4(11) . .
C5_5 C4_5 H4_5 116.3 . .
C3_5 C4_5 H4_5 116.3 . .
C4_5 C5_5 C6_5 117.2(11) . .
C4_5 C5_5 H5_5 121.4 . .
C6_5 C5_5 H5_5 121.4 . .
C8_5 C6_5 C7_5 121.3(9) . .
C8_5 C6_5 C5_5 121.2(10) . .
C7_5 C6_5 C5_5 117.6(9) . .
N11_5 C7_5 C6_5 118.7(8) . .
N11_5 C7_5 C2_5 118.2(7) . .
C6_5 C7_5 C2_5 123.0(8) . .
C9_5 C8_5 OB_5 123.4(9) . .
C9_5 C8_5 C6_5 118.8(9) . .
OB_5 C8_5 C6_5 117.9(10) . .
C8_5 C9_5 C10_5 119.5(8) . .
C8_5 C9_5 H9_5 120.2 . .
C10_5 C9_5 H9_5 120.2 . .
N11_5 C10_5 C9_5 121.6(7) . .
N11_5 C10_5 C_5 116.4(7) . .
C9_5 C10_5 C_5 122.0(7) . .
C10_5 N11_5 C7_5 120.0(6) . .
O_5 C_5 N_6 119.8(6) . .
O_5 C_5 C10_5 121.1(7) . .
N_6 C_5 C10_5 119.1(6) . .
C8_5 OB_5 CG_5 114.3(10) . .
OB_5 CG_5 CD_5 105.7(12) . .
OB_5 CG_5 HG1_5 110.6 . .
CD_5 CG_5 HG1_5 110.6 . .
OB_5 CG_5 HG2_5 110.6 . .
CD_5 CG_5 HG2_5 110.6 . .
HG1_5 CG_5 HG2_5 108.7 . .
CE1_5 CD_5 CE2_5 126(2) . .
CE1_5 CD_5 CG_5 93.3(15) . .
CE2_5 CD_5 CG_5 109.1(14) . .
CE1_5 CD_5 HD_5 109.0 . .
CE2_5 CD_5 HD_5 109.0 . .
CG_5 CD_5 HD_5 109.0 . .
CD_5 CE1_5 HE1A_5 109.5 . .
CD_5 CE1_5 HE1B_5 109.5 . .
HE1A_5 CE1_5 HE1B_5 109.5 . .
CD_5 CE1_5 HE1C_5 109.4 . .
HE1A_5 CE1_5 HE1C_5 109.5 . .
HE1B_5 CE1_5 HE1C_5 109.5 . .
CD_5 CE2_5 HE2A_5 109.5 . .
CD_5 CE2_5 HE2B_5 109.5 . .
HE2A_5 CE2_5 HE2B_5 109.5 . .
CD_5 CE2_5 HE2C_5 109.5 . .
HE2A_5 CE2_5 HE2C_5 109.5 . .
HE2B_5 CE2_5 HE2C_5 109.5 . .
C_5 N_6 C2_6 133.2(5) . .
C_5 N_6 H0_6 113.4 . .
C2_6 N_6 H0_6 113.4 . .
N_6 C2_6 C3_6 123.7(6) . .
N_6 C2_6 C7_6 118.2(5) . .
C3_6 C2_6 C7_6 118.0(6) . .
C2_6 C3_6 C4_6 118.9(6) . .
C2_6 C3_6 H3_6 120.6 . .
C4_6 C3_6 H3_6 120.6 . .
C5_6 C4_6 C3_6 124.5(6) . .
C5_6 C4_6 H4_6 117.8 . .
C3_6 C4_6 H4_6 117.8 . .
C4_6 C5_6 C6_6 116.5(7) . .
C4_6 C5_6 H5_6 121.7 . .
C6_6 C5_6 H5_6 121.7 . .
C7_6 C6_6 C5_6 120.6(6) . .
C7_6 C6_6 C8_6 118.1(6) . .
C5_6 C6_6 C8_6 121.3(6) . .
N11_6 C7_6 C6_6 121.2(5) . .
N11_6 C7_6 C2_6 117.3(5) . .
C6_6 C7_6 C2_6 121.4(5) . .
OB_6 C8_6 C9_6 122.6(7) . .
OB_6 C8_6 C6_6 116.0(6) . .
C9_6 C8_6 C6_6 121.4(6) . .
C8_6 C9_6 C10_6 116.1(6) . .
C8_6 C9_6 H9_6 122.0 . .
C10_6 C9_6 H9_6 122.0 . .
N11_6 C10_6 C9_6 124.5(5) . .
N11_6 C10_6 C_6 117.2(5) . .
C9_6 C10_6 C_6 118.1(6) . .
C10_6 N11_6 C7_6 118.6(5) . .
O_6 C_6 N_7 123.5(5) . .
O_6 C_6 C10_6 122.5(6) . .
N_7 C_6 C10_6 114.0(5) . .
C8_6 OB_6 CG_6 118.3(6) . .
OB_6 CG_6 CD_6 113.5(8) . .
OB_6 CG_6 HG1_6 108.9 . .
CD_6 CG_6 HG1_6 108.9 . .
OB_6 CG_6 HG2_6 108.9 . .
CD_6 CG_6 HG2_6 108.9 . .
HG1_6 CG_6 HG2_6 107.7 . .
CE2_6 CD_6 CG_6 113.4(13) . .
CE2_6 CD_6 CE1_6 106.6(13) . .
CG_6 CD_6 CE1_6 111.7(10) . .
CE2_6 CD_6 HD_6 108.3 . .
CG_6 CD_6 HD_6 108.3 . .
CE1_6 CD_6 HD_6 108.3 . .
CD_6 CE1_6 HE1A_6 109.5 . .
CD_6 CE1_6 HE1B_6 109.5 . .
HE1A_6 CE1_6 HE1B_6 109.5 . .
CD_6 CE1_6 HE1C_6 109.5 . .
HE1A_6 CE1_6 HE1C_6 109.5 . .
HE1B_6 CE1_6 HE1C_6 109.5 . .
CD_6 CE2_6 HE2A_6 109.5 . .
CD_6 CE2_6 HE2B_6 109.5 . .
HE2A_6 CE2_6 HE2B_6 109.5 . .
CD_6 CE2_6 HE2C_6 109.5 . .
HE2A_6 CE2_6 HE2C_6 109.5 . .
HE2B_6 CE2_6 HE2C_6 109.5 . .
C_6 N_7 C2_7 123.9(4) . .
C_6 N_7 H0_7 118.0 . .
C2_7 N_7 H0_7 118.0 . .
N_7 C2_7 C7_7 109.8(4) . .
N_7 C2_7 H2A_7 109.7 . .
C7_7 C2_7 H2A_7 109.7 . .
N_7 C2_7 H2B_7 109.7 . .
C7_7 C2_7 H2B_7 109.7 . .
H2A_7 C2_7 H2B_7 108.2 . .
N11_7 C7_7 C6_7 123.6(6) . .
N11_7 C7_7 C2_7 117.3(5) . .
C6_7 C7_7 C2_7 119.1(5) . .
C8_7 C6_7 C7_7 117.6(6) . .
C8_7 C6_7 H6_7 121.2 . .
C7_7 C6_7 H6_7 121.2 . .
C7_7 N11_7 C10_7 118.4(5) . .
N11_7 C10_7 C9_7 122.5(5) . .
N11_7 C10_7 C_7 117.8(5) . .
C9_7 C10_7 C_7 119.7(6) . .
O_7 C_7 N_8 126.3(5) . .
O_7 C_7 C10_7 120.4(5) . .
N_8 C_7 C10_7 113.2(5) . .
C10_7 C9_7 C8_7 117.9(6) . .
C10_7 C9_7 H9_7 121.0 . .
C8_7 C9_7 H9_7 121.0 . .
OB_7 C8_7 C6_7 120.6(7) . .
OB_7 C8_7 C9_7 119.3(7) . .
C6_7 C8_7 C9_7 119.8(7) . .
C8_7 OB_7 HB_7 109.5 . .
C_7 N_8 C2_8 128.8(4) . .
C_7 N_8 H0_8 115.6 . .
C2_8 N_8 H0_8 115.6 . .
C3_8 C2_8 N_8 125.6(5) . .
C3_8 C2_8 C7_8 118.1(5) . .
N_8 C2_8 C7_8 116.3(5) . .
C2_8 C3_8 C4_8 123.9(5) . .
C2_8 C3_8 H3_8 118.0 . .
C4_8 C3_8 H3_8 118.0 . .
C5_8 C4_8 C3_8 118.1(6) . .
C5_8 C4_8 H4_8 121.0 . .
C3_8 C4_8 H4_8 121.0 . .
C4_8 C5_8 C6_8 120.2(5) . .
C4_8 C5_8 H5_8 119.9 . .
C6_8 C5_8 H5_8 119.9 . .
C8_8 C6_8 C5_8 122.3(5) . .
C8_8 C6_8 C7_8 118.0(5) . .
C5_8 C6_8 C7_8 119.7(5) . .
N11_8 C7_8 C2_8 117.8(4) . .
N11_8 C7_8 C6_8 122.5(5) . .
C2_8 C7_8 C6_8 119.7(5) . .
OB_8 C8_8 C6_8 116.6(5) . .
OB_8 C8_8 C9_8 123.3(5) . .
C6_8 C8_8 C9_8 120.0(4) . .
C8_8 C9_8 C10_8 118.0(5) . .
C8_8 C9_8 H9_8 121.0 . .
C10_8 C9_8 H9_8 121.0 . .
N11_8 C10_8 C9_8 124.0(4) . .
N11_8 C10_8 C_8 117.4(4) . .
C9_8 C10_8 C_8 118.5(4) . .
C10_8 N11_8 C7_8 117.4(4) . .
O_8 C_8 N_9 123.0(4) . .
O_8 C_8 C10_8 122.9(4) . .
N_9 C_8 C10_8 114.2(4) . .
C8_8 OB_8 CG_8 118.3(4) . .
OB_8 CG_8 CD_8 107.4(4) . .
OB_8 CG_8 HG1_8 110.2 . .
CD_8 CG_8 HG1_8 110.2 . .
OB_8 CG_8 HG2_8 110.2 . .
CD_8 CG_8 HG2_8 110.2 . .
HG1_8 CG_8 HG2_8 108.5 . .
CG_8 CD_8 CE2_8 108.5(5) . .
CG_8 CD_8 CE1_8 111.1(5) . .
CE2_8 CD_8 CE1_8 112.5(5) . .
CG_8 CD_8 HD_8 108.2 . .
CE2_8 CD_8 HD_8 108.2 . .
CE1_8 CD_8 HD_8 108.2 . .
CD_8 CE1_8 HE1A_8 109.5 . .
CD_8 CE1_8 HE1B_8 109.5 . .
HE1A_8 CE1_8 HE1B_8 109.5 . .
CD_8 CE1_8 HE1C_8 109.5 . .
HE1A_8 CE1_8 HE1C_8 109.5 . .
HE1B_8 CE1_8 HE1C_8 109.5 . .
CD_8 CE2_8 HE2A_8 109.5 . .
CD_8 CE2_8 HE2B_8 109.5 . .
HE2A_8 CE2_8 HE2B_8 109.5 . .
CD_8 CE2_8 HE2C_8 109.5 . .
HE2A_8 CE2_8 HE2C_8 109.5 . .
HE2B_8 CE2_8 HE2C_8 109.5 . .
C_8 N_9 C2_9 129.9(4) . .
C_8 N_9 H0_9 115.1 . .
C2_9 N_9 H0_9 115.1 . .
C3_9 C2_9 N_9 124.1(4) . .
C3_9 C2_9 C7_9 121.3(5) . .
N_9 C2_9 C7_9 114.6(5) . .
C2_9 C3_9 C4_9 117.7(5) . .
C2_9 C3_9 H3_9 121.1 . .
C4_9 C3_9 H3_9 121.1 . .
C3_9 C4_9 C5_9 122.3(6) . .
C3_9 C4_9 H4_9 118.8 . .
C5_9 C4_9 H4_9 118.8 . .
C6_9 C5_9 C4_9 119.4(5) . .
C6_9 C5_9 H5_9 120.3 . .
C4_9 C5_9 H5_9 120.3 . .
C5_9 C6_9 C7_9 120.1(5) . .
C5_9 C6_9 C8_9 124.1(5) . .
C7_9 C6_9 C8_9 115.7(5) . .
N11_9 C7_9 C6_9 123.8(5) . .
N11_9 C7_9 C2_9 117.0(4) . .
C6_9 C7_9 C2_9 119.1(5) . .
OB_9 C8_9 C9_9 122.8(5) . .
OB_9 C8_9 C6_9 115.9(6) . .
C9_9 C8_9 C6_9 121.3(5) . .
C10_9 C9_9 C8_9 119.0(5) . .
C10_9 C9_9 H9_9 120.5 . .
C8_9 C9_9 H9_9 120.5 . .
N11_9 C10_9 C9_9 122.4(5) . .
N11_9 C10_9 C_9 115.6(4) . .
C9_9 C10_9 C_9 122.0(5) . .
C7_9 N11_9 C10_9 117.6(4) . .
O_9 C_9 N_10 122.3(5) . .
O_9 C_9 C10_9 122.2(5) . .
N_10 C_9 C10_9 115.5(4) . .
C8_9 OB_9 HB_9 109.5 . .
C_9 N_10 C2_10 131.9(4) . .
C_9 N_10 H0_10 114.1 . .
C2_10 N_10 H0_10 114.1 . .
C3_10 C2_10 N_10 124.7(5) . .
C3_10 C2_10 C7_10 120.3(5) . .
N_10 C2_10 C7_10 114.9(5) . .
C2_10 C3_10 C4_10 120.2(6) . .
C2_10 C3_10 H3_10 119.9 . .
C4_10 C3_10 H3_10 119.9 . .
C5_10 C4_10 C3_10 118.6(7) . .
C5_10 C4_10 H4_10 120.7 . .
C3_10 C4_10 H4_10 120.7 . .
C4_10 C5_10 C6_10 123.5(7) . .
C4_10 C5_10 H5_10 118.2 . .
C6_10 C5_10 H5_10 118.2 . .
C7_10 C6_10 C5_10 118.6(6) . .
C7_10 C6_10 C8_10 117.1(6) . .
C5_10 C6_10 C8_10 124.3(6) . .
N11_10 C7_10 C6_10 123.6(5) . .
N11_10 C7_10 C2_10 117.7(5) . .
C6_10 C7_10 C2_10 118.8(5) . .
OB_10 C8_10 C9_10 124.5(6) . .
OB_10 C8_10 C6_10 115.9(7) . .
C9_10 C8_10 C6_10 119.5(6) . .
C10_10 C9_10 C8_10 117.1(6) . .
C10_10 C9_10 H9_10 121.4 . .
C8_10 C9_10 H9_10 121.4 . .
N11_10 C10_10 C9_10 124.1(5) . .
N11_10 C10_10 C_10 117.1(5) . .
C9_10 C10_10 C_10 118.7(5) . .
C7_10 N11_10 C10_10 118.3(4) . .
O_10 C_10 N_11 124.3(5) . .
O_10 C_10 C10_10 119.7(5) . .
N_11 C_10 C10_10 115.9(5) . .
C8_10 OB_10 CG_10 116.5(7) . .
OB_10 CG_10 CD_10 110.0(9) . .
OB_10 CG_10 HG1_10 109.7 . .
CD_10 CG_10 HG1_10 109.7 . .
OB_10 CG_10 HG2_10 109.7 . .
CD_10 CG_10 HG2_10 109.7 . .
HG1_10 CG_10 HG2_10 108.2 . .
CE1_10 CD_10 CG_10 114.0(12) . .
CE1_10 CD_10 CE2_10 105.5(13) . .
CG_10 CD_10 CE2_10 93.9(10) . .
CE1_10 CD_10 HD_10 113.9 . .
CG_10 CD_10 HD_10 113.9 . .
CE2_10 CD_10 HD_10 113.9 . .
CD_10 CE1_10 HE1A_10 109.5 . .
CD_10 CE1_10 HE1B_10 109.5 . .
HE1A_10 CE1_10 HE1B_10 109.5 . .
CD_10 CE1_10 HE1C_10 109.5 . .
HE1A_10 CE1_10 HE1C_10 109.5 . .
HE1B_10 CE1_10 HE1C_10 109.5 . .
CD_10 CE2_10 HE2A_10 109.5 . .
CD_10 CE2_10 HE2B_10 109.5 . .
HE2A_10 CE2_10 HE2B_10 109.5 . .
CD_10 CE2_10 HE2C_10 109.5 . .
HE2A_10 CE2_10 HE2C_10 109.5 . .
HE2B_10 CE2_10 HE2C_10 109.5 . .
C_10 N_11 C2_11 130.1(4) . .
C_10 N_11 H0_11 114.9 . .
C2_11 N_11 H0_11 114.9 . .
N_11 C2_11 C3_11 124.5(5) . .
N_11 C2_11 C7_11 116.4(4) . .
C3_11 C2_11 C7_11 118.9(5) . .
C4_11 C3_11 C2_11 119.4(6) . .
C4_11 C3_11 H3_11 120.3 . .
C2_11 C3_11 H3_11 120.3 . .
C3_11 C4_11 C5_11 124.4(6) . .
C3_11 C4_11 H4_11 117.8 . .
C5_11 C4_11 H4_11 117.8 . .
C4_11 C5_11 C6_11 116.1(6) . .
C4_11 C5_11 H5_11 121.9 . .
C6_11 C5_11 H5_11 121.9 . .
C7_11 C6_11 C8_11 117.2(5) . .
C7_11 C6_11 C5_11 121.6(6) . .
C8_11 C6_11 C5_11 121.2(6) . .
N11_11 C7_11 C6_11 124.9(5) . .
N11_11 C7_11 C2_11 115.5(5) . .
C6_11 C7_11 C2_11 119.6(4) . .
C9_11 C8_11 OB_11 122.2(5) . .
C9_11 C8_11 C6_11 120.2(5) . .
OB_11 C8_11 C6_11 117.6(5) . .
C8_11 C9_11 C10_11 118.0(5) . .
C8_11 C9_11 H9_11 121.0 . .
C10_11 C9_11 H9_11 121.0 . .
N11_11 C10_11 C9_11 123.7(4) . .
N11_11 C10_11 C_11 117.3(5) . .
C9_11 C10_11 C_11 118.9(5) . .
C10_11 N11_11 C7_11 115.8(4) . .
O_11 C_11 NNN_41 122.3(4) . .
O_11 C_11 C10_11 122.8(5) . .
NNN_41 C_11 C10_11 114.9(4) . .
CG_11 OB_11 C8_11 126.3(11) . .
C8_11 OB_11 CG_11 117.8(8) . .
OB_11 CG_11 CD_11 109.6(13) . .
OB_11 CG_11 HG1_11 109.8 . .
CD_11 CG_11 HG1_11 109.8 . .
OB_11 CG_11 HG2_11 109.8 . .
CD_11 CG_11 HG2_11 109.8 . .
HG1_11 CG_11 HG2_11 108.2 . .
CE2_11 CD_11 CE1_11 109.0(17) . .
CE2_11 CD_11 CG_11 101.5(15) . .
CE1_11 CD_11 CG_11 111.6(15) . .
CE2_11 CD_11 HD_11 111.4 . .
CE1_11 CD_11 HD_11 111.4 . .
CG_11 CD_11 HD_11 111.4 . .
CD_11 CE1_11 HE1A_11 109.5 . .
CD_11 CE1_11 HE1B_11 109.5 . .
HE1A_11 CE1_11 HE1B_11 109.5 . .
CD_11 CE1_11 HE1C_11 109.5 . .
HE1A_11 CE1_11 HE1C_11 109.5 . .
HE1B_11 CE1_11 HE1C_11 109.5 . .
CD_11 CE2_11 HE2A_11 109.5 . .
CD_11 CE2_11 HE2B_11 109.5 . .
HE2A_11 CE2_11 HE2B_11 109.5 . .
CD_11 CE2_11 HE2C_11 109.5 . .
HE2A_11 CE2_11 HE2C_11 109.5 . .
HE2B_11 CE2_11 HE2C_11 109.5 . .
OB_11 CG_11 CD_11 100.9(16) . .
OB_11 CG_11 HG1_11 111.6 . .
CD_11 CG_11 HG1_11 111.6 . .
OB_11 CG_11 HG2_11 111.6 . .
CD_11 CG_11 HG2_11 111.6 . .
HG1_11 CG_11 HG2_11 109.4 . .
CE2_11 CD_11 CE1_11 106.2(19) . .
CE2_11 CD_11 CG_11 101.2(18) . .
CE1_11 CD_11 CG_11 103.5(17) . .
CE2_11 CD_11 HD_11 114.8 . .
CE1_11 CD_11 HD_11 114.8 . .
CG_11 CD_11 HD_11 114.8 . .
CD_11 CE1_11 HE1A_11 109.5 . .
CD_11 CE1_11 HE1B_11 109.5 . .
HE1A_11 CE1_11 HE1B_11 109.5 . .
CD_11 CE1_11 HE1C_11 109.5 . .
HE1A_11 CE1_11 HE1C_11 109.5 . .
HE1B_11 CE1_11 HE1C_11 109.5 . .
CD_11 CE2_11 HE2A_11 109.5 . .
CD_11 CE2_11 HE2B_11 109.5 . .
HE2A_11 CE2_11 HE2B_11 109.5 . .
CD_11 CE2_11 HE2C_11 109.5 . .
HE2A_11 CE2_11 HE2C_11 109.5 . .
HE2B_11 CE2_11 HE2C_11 109.5 . .
CD_13 CE1_13 HE1A_13 109.5 . .
CD_13 CE1_13 HE1B_13 109.5 . .
HE1A_13 CE1_13 HE1B_13 109.5 . .
CD_13 CE1_13 HE1C_13 109.5 . .
HE1A_13 CE1_13 HE1C_13 109.5 . .
HE1B_13 CE1_13 HE1C_13 109.5 . .
CE2_13 CD_13 CE1_13 109.4(6) . .
CE2_13 CD_13 CG_13 109.5(7) . .
CE1_13 CD_13 CG_13 113.6(7) . .
CE2_13 CD_13 HD_13 108.1 . .
CE1_13 CD_13 HD_13 108.1 . .
CG_13 CD_13 HD_13 108.1 . .
CD_13 CE2_13 HE2A_13 109.5 . .
CD_13 CE2_13 HE2B_13 109.5 . .
HE2A_13 CE2_13 HE2B_13 109.5 . .
CD_13 CE2_13 HE2C_13 109.5 . .
HE2A_13 CE2_13 HE2C_13 109.5 . .
HE2B_13 CE2_13 HE2C_13 109.5 . .
OB_13 CG_13 CD_13 106.0(7) . .
OB_13 CG_13 HG1_13 110.5 . .
CD_13 CG_13 HG1_13 110.5 . .
OB_13 CG_13 HG2_13 110.5 . .
CD_13 CG_13 HG2_13 110.5 . .
HG1_13 CG_13 HG2_13 108.7 . .
CD_13 CE1_13 HE1A_13 109.5 . .
CD_13 CE1_13 HE1B_13 109.5 . .
HE1A_13 CE1_13 HE1B_13 109.5 . .
CD_13 CE1_13 HE1C_13 109.5 . .
HE1A_13 CE1_13 HE1C_13 109.5 . .
HE1B_13 CE1_13 HE1C_13 109.5 . .
CE1_13 CD_13 CE2_13 114(3) . .
CE1_13 CD_13 CG_13 112(2) . .
CE2_13 CD_13 CG_13 109(2) . .
CE1_13 CD_13 HD_13 107.0 . .
CE2_13 CD_13 HD_13 107.2 . .
CG_13 CD_13 HD_13 106.9 . .
CD_13 CE2_13 HE2A_13 109.4 . .
CD_13 CE2_13 HE2B_13 109.7 . .
HE2A_13 CE2_13 HE2B_13 109.5 . .
CD_13 CE2_13 HE2C_13 109.3 . .
HE2A_13 CE2_13 HE2C_13 109.5 . .
HE2B_13 CE2_13 HE2C_13 109.5 . .
OB_13 CG_13 CD_13 109.4(19) . .
OB_13 CG_13 HG1_13 109.7 . .
CD_13 CG_13 HG1_13 109.7 . .
OB_13 CG_13 HG2_13 109.8 . .
CD_13 CG_13 HG2_13 109.8 . .
HG1_13 CG_13 HG2_13 108.2 . .
C9_13 OB_13 CG_13 113.2(11) . .
C9_13 OB_13 CG_13 118.7(5) . .
OB_13 C9_13 C8_13 123.3(4) . .
OB_13 C9_13 C10_13 117.9(4) . .
C8_13 C9_13 C10_13 118.8(4) . .
C11_13 C10_13 C9_13 118.0(4) . .
C11_13 C10_13 C1_13 115.8(4) . .
C9_13 C10_13 C1_13 126.1(4) . .
C7_13 C11_13 C10_13 122.4(4) . .
C7_13 C11_13 H11_13 118.8 . .
C10_13 C11_13 H11_13 118.8 . .
O1_13 C1_13 N1_13 121.1(4) . .
O1_13 C1_13 C10_13 122.1(4) . .
N1_13 C1_13 C10_13 116.7(4) . .
C1_13 N1_13 NNN_41 116.6(3) . .
C1_13 N1_13 H1_13 121.7 . .
NNN_41 N1_13 H1_13 121.7 . .
C6_13 C8_13 C9_13 123.0(4) . .
C6_13 C8_13 H8_13 118.5 . .
C9_13 C8_13 H8_13 118.5 . .
C8_13 C6_13 C7_13 117.4(4) . .
C8_13 C6_13 C2_13 114.4(4) . .
C7_13 C6_13 C2_13 128.2(4) . .
O2_13 C2_13 N2_13 119.0(4) . .
O2_13 C2_13 C6_13 124.7(4) . .
N2_13 C2_13 C6_13 116.3(4) . .
C2_13 N2_13 NNN_42 118.0(3) . .
C2_13 N2_13 H2_13 121.0 . .
NNN_42 N2_13 H2_13 121.0 . .
C11_13 C7_13 OI_13 123.0(4) . .
C11_13 C7_13 C6_13 120.2(4) . .
OI_13 C7_13 C6_13 116.7(4) . .
C7_13 OI_13 CJ_13 117.0(3) . .
OI_13 CJ_13 CK_13 104.9(8) . .
OI_13 CJ_13 CK_13 106.6(8) . .
OI_13 CJ_13 HJ1_13 110.8 . .
CK_13 CJ_13 HJ1_13 110.8 . .
OI_13 CJ_13 HJ2_13 110.8 . .
CK_13 CJ_13 HJ2_13 110.8 . .
HJ1_13 CJ_13 HJ2_13 108.8 . .
CM1_13 CK_13 CM2_13 121.1(17) . .
CM1_13 CK_13 CJ_13 111.3(16) . .
CM2_13 CK_13 CJ_13 111.6(12) . .
CM1_13 CK_13 HK_13 103.6 . .
CM2_13 CK_13 HK_13 103.6 . .
CJ_13 CK_13 HK_13 103.6 . .
CK_13 CM2_13 HM2A_13 109.5 . .
CK_13 CM2_13 HM2B_13 109.5 . .
HM2A_13 CM2_13 HM2B_13 109.5 . .
CK_13 CM2_13 HM2C_13 109.5 . .
HM2A_13 CM2_13 HM2C_13 109.5 . .
HM2B_13 CM2_13 HM2C_13 109.5 . .
CK_13 CM1_13 HM1A_13 109.5 . .
CK_13 CM1_13 HM1B_13 109.5 . .
HM1A_13 CM1_13 HM1B_13 109.5 . .
CK_13 CM1_13 HM1C_13 109.5 . .
HM1A_13 CM1_13 HM1C_13 109.5 . .
HM1B_13 CM1_13 HM1C_13 109.5 . .
CM2_13 CK_13 CJ_13 110.8(14) . .
CM2_13 CK_13 CM1_13 110.9(14) . .
CJ_13 CK_13 CM1_13 106.0(12) . .
CM2_13 CK_13 HK1_13 109.7 . .
CJ_13 CK_13 HK1_13 109.7 . .
CM1_13 CK_13 HK1_13 109.7 . .
CK_13 CM2_13 HM2D_13 109.5 . .
CK_13 CM2_13 HM2E_13 109.5 . .
HM2D_13 CM2_13 HM2E_13 109.5 . .
CK_13 CM2_13 HM2F_13 109.5 . .
HM2D_13 CM2_13 HM2F_13 109.5 . .
HM2E_13 CM2_13 HM2F_13 109.5 . .
CK_13 CM1_13 HM1D_13 109.5 . .
CK_13 CM1_13 HM1E_13 109.5 . .
HM1D_13 CM1_13 HM1E_13 109.5 . .
CK_13 CM1_13 HM1F_13 109.5 . .
HM1D_13 CM1_13 HM1F_13 109.5 . .
HM1E_13 CM1_13 HM1F_13 109.5 . .
C_21 C10_21 H10A_21 109.5 . .
C_21 C10_21 H10B_21 109.5 . .
H10A_21 C10_21 H10B_21 109.5 . .
C_21 C10_21 H10C_21 109.5 . .
H10A_21 C10_21 H10C_21 109.5 . .
H10B_21 C10_21 H10C_21 109.5 . .
O_21 C_21 N_22 116.2(10) . .
O_21 C_21 C10_21 125.3(11) . .
N_22 C_21 C10_21 118.3(12) . .
C_21 N_22 C2_22 133.8(9) . .
C_21 N_22 H0_22 113.1 . .
C2_22 N_22 H0_22 113.1 . .
N_22 C2_22 C7_22 116.1(6) . .
N_22 C2_22 H2A_22 108.3 . .
C7_22 C2_22 H2A_22 108.3 . .
N_22 C2_22 H2B_22 108.3 . .
C7_22 C2_22 H2B_22 108.3 . .
H2A_22 C2_22 H2B_22 107.4 . .
N11_22 C7_22 C6_22 124.5(8) . .
N11_22 C7_22 C2_22 116.2(6) . .
C6_22 C7_22 C2_22 119.2(7) . .
C8_22 C6_22 C7_22 117.6(8) . .
C8_22 C6_22 H6_22 121.2 . .
C7_22 C6_22 H6_22 121.2 . .
C7_22 N11_22 C10_22 115.3(6) . .
N11_22 C10_22 C9_22 124.5(7) . .
N11_22 C10_22 C_22 116.9(7) . .
C9_22 C10_22 C_22 118.6(8) . .
O_22 C_22 N_23 121.9(7) . .
O_22 C_22 C10_22 120.9(7) . .
N_23 C_22 C10_22 117.2(7) . .
C10_22 C9_22 C8_22 117.6(8) . .
C10_22 C9_22 H9_22 121.2 . .
C8_22 C9_22 H9_22 121.2 . .
C6_22 C8_22 OB_22 123.5(9) . .
C6_22 C8_22 C9_22 120.5(8) . .
OB_22 C8_22 C9_22 115.9(9) . .
C8_22 OB_22 HB_22 109.5 . .
C_22 N_23 C2_23 130.4(6) . .
C_22 N_23 H0_23 114.8 . .
C2_23 N_23 H0_23 114.8 . .
C3_23 C2_23 N_23 124.8(7) . .
C3_23 C2_23 C7_23 119.9(7) . .
N_23 C2_23 C7_23 115.3(6) . .
C2_23 C3_23 C4_23 120.0(8) . .
C2_23 C3_23 H3_23 120.0 . .
C4_23 C3_23 H3_23 120.0 . .
C5_23 C4_23 C3_23 122.6(8) . .
C5_23 C4_23 H4_23 118.7 . .
C3_23 C4_23 H4_23 118.7 . .
C4_23 C5_23 C6_23 118.4(8) . .
C4_23 C5_23 H5_23 120.8 . .
C6_23 C5_23 H5_23 120.8 . .
C8_23 C6_23 C5_23 121.5(7) . .
C8_23 C6_23 C7_23 118.3(6) . .
C5_23 C6_23 C7_23 120.2(7) . .
N11_23 C7_23 C2_23 120.3(6) . .
N11_23 C7_23 C6_23 120.8(6) . .
C2_23 C7_23 C6_23 118.9(6) . .
OB_23 C8_23 C9_23 122.2(6) . .
OB_23 C8_23 C6_23 116.5(6) . .
C9_23 C8_23 C6_23 121.3(6) . .
C8_23 C9_23 C10_23 117.4(6) . .
C8_23 C9_23 H9_23 121.3 . .
C10_23 C9_23 H9_23 121.3 . .
N11_23 C10_23 C9_23 123.4(5) . .
N11_23 C10_23 C_23 117.3(6) . .
C9_23 C10_23 C_23 119.3(6) . .
C10_23 N11_23 C7_23 118.7(5) . .
O_23 C_23 N_24 122.7(6) . .
O_23 C_23 C10_23 122.9(6) . .
N_24 C_23 C10_23 114.4(6) . .
C8_23 OB_23 CG_23 120.1(6) . .
OB_23 CG_23 CD_23 109.4(7) . .
OB_23 CG_23 HG1_23 109.8 . .
CD_23 CG_23 HG1_23 109.8 . .
OB_23 CG_23 HG2_23 109.8 . .
CD_23 CG_23 HG2_23 109.8 . .
HG1_23 CG_23 HG2_23 108.2 . .
CE2_23 CD_23 CG_23 107.9(7) . .
CE2_23 CD_23 CE1_23 116.6(6) . .
CG_23 CD_23 CE1_23 111.4(6) . .
CE2_23 CD_23 HD_23 106.8 . .
CG_23 CD_23 HD_23 106.8 . .
CE1_23 CD_23 HD_23 106.8 . .
CD_23 CE1_23 HE1A_23 109.5 . .
CD_23 CE1_23 HE1B_23 109.5 . .
HE1A_23 CE1_23 HE1B_23 109.5 . .
CD_23 CE1_23 HE1C_23 109.5 . .
HE1A_23 CE1_23 HE1C_23 109.5 . .
HE1B_23 CE1_23 HE1C_23 109.5 . .
CD_23 CE2_23 HE2A_23 109.5 . .
CD_23 CE2_23 HE2B_23 109.5 . .
HE2A_23 CE2_23 HE2B_23 109.5 . .
CD_23 CE2_23 HE2C_23 109.5 . .
HE2A_23 CE2_23 HE2C_23 109.5 . .
HE2B_23 CE2_23 HE2C_23 109.5 . .
C2_24 N_24 C_23 132.3(5) . .
C2_24 N_24 H0_24 113.9 . .
C_23 N_24 H0_24 113.9 . .
C3_24 C2_24 N_24 122.9(6) . .
C3_24 C2_24 C7_24 121.6(6) . .
N_24 C2_24 C7_24 115.5(6) . .
C2_24 C3_24 C4_24 116.3(7) . .
C2_24 C3_24 H3_24 121.8 . .
C4_24 C3_24 H3_24 121.8 . .
C5_24 C4_24 C3_24 124.2(8) . .
C5_24 C4_24 H4_24 117.9 . .
C3_24 C4_24 H4_24 117.9 . .
C4_24 C5_24 C6_24 119.5(8) . .
C4_24 C5_24 H5_24 120.3 . .
C6_24 C5_24 H5_24 120.3 . .
C8_24 C6_24 C7_24 119.5(8) . .
C8_24 C6_24 C5_24 124.2(8) . .
C7_24 C6_24 C5_24 116.3(8) . .
N11_24 C7_24 C6_24 120.4(7) . .
N11_24 C7_24 C2_24 117.5(6) . .
C6_24 C7_24 C2_24 122.0(7) . .
C9_24 C8_24 OB_24 121.5(8) . .
C9_24 C8_24 C6_24 119.7(8) . .
OB_24 C8_24 C6_24 118.7(8) . .
C8_24 C9_24 C10_24 117.2(8) . .
C8_24 C9_24 H9_24 121.4 . .
C10_24 C9_24 H9_24 121.4 . .
N11_24 C10_24 C9_24 126.6(7) . .
N11_24 C10_24 C_24 113.5(6) . .
C9_24 C10_24 C_24 119.9(7) . .
C10_24 N11_24 C7_24 116.3(6) . .
O_24 C_24 N_25 119.3(8) . .
O_24 C_24 C10_24 121.0(7) . .
N_25 C_24 C10_24 119.7(7) . .
C8_24 OB_24 HB_24 109.5 . .
C2_25 N_25 C_24 136.2(7) . .
C2_25 N_25 H0_25 111.9 . .
C_24 N_25 H0_25 111.9 . .
N_25 C2_25 C3_25 126.4(8) . .
N_25 C2_25 C7_25 117.0(8) . .
C3_25 C2_25 C7_25 116.6(8) . .
C4_25 C3_25 C2_25 120.0(9) . .
C4_25 C3_25 H3_25 120.0 . .
C2_25 C3_25 H3_25 120.0 . .
C5_25 C4_25 C3_25 123.4(11) . .
C5_25 C4_25 H4_25 118.3 . .
C3_25 C4_25 H4_25 118.3 . .
C4_25 C5_25 C6_25 118.7(10) . .
C4_25 C5_25 H5_25 120.6 . .
C6_25 C5_25 H5_25 120.6 . .
C7_25 C6_25 C8_25 116.9(9) . .
C7_25 C6_25 C5_25 121.4(9) . .
C8_25 C6_25 C5_25 121.7(10) . .
N11_25 C7_25 C6_25 124.0(8) . .
N11_25 C7_25 C2_25 116.3(7) . .
C6_25 C7_25 C2_25 119.7(8) . .
OB_25 C8_25 C6_25 114.5(10) . .
OB_25 C8_25 C9_25 122.9(9) . .
C6_25 C8_25 C9_25 122.5(9) . .
C8_25 C9_25 C10_25 115.9(8) . .
C8_25 C9_25 H9_25 122.1 . .
C10_25 C9_25 H9_25 122.1 . .
N11_25 C10_25 C9_25 122.2(7) . .
N11_25 C10_25 C_25 116.7(6) . .
C9_25 C10_25 C_25 121.1(7) . .
C10_25 N11_25 C7_25 118.5(7) . .
O_25 C_25 N_26 120.6(7) . .
O_25 C_25 C10_25 122.1(7) . .
N_26 C_25 C10_25 117.1(7) . .
C8_25 OB_25 CG_25 109.3(9) . .
CD_25 CG_25 OB_25 102.7(13) . .
CD_25 CG_25 HG1_25 111.2 . .
OB_25 CG_25 HG1_25 111.2 . .
CD_25 CG_25 HG2_25 111.2 . .
OB_25 CG_25 HG2_25 111.2 . .
HG1_25 CG_25 HG2_25 109.1 . .
CG_25 CD_25 CE2_25 110.8(19) . .
CG_25 CD_25 CE1_25 103.3(16) . .
CE2_25 CD_25 CE1_25 115(2) . .
CG_25 CD_25 HD_25 109.1 . .
CE2_25 CD_25 HD_25 109.0 . .
CE1_25 CD_25 HD_25 109.1 . .
CD_25 CE1_25 HE1A_25 109.5 . .
CD_25 CE1_25 HE1B_25 109.5 . .
HE1A_25 CE1_25 HE1B_25 109.5 . .
CD_25 CE1_25 HE1C_25 109.5 . .
HE1A_25 CE1_25 HE1C_25 109.5 . .
HE1B_25 CE1_25 HE1C_25 109.5 . .
CD_25 CE2_25 HE2A_25 109.5 . .
CD_25 CE2_25 HE2B_25 109.4 . .
HE2A_25 CE2_25 HE2B_25 109.5 . .
CD_25 CE2_25 HE2C_25 109.5 . .
HE2A_25 CE2_25 HE2C_25 109.5 . .
HE2B_25 CE2_25 HE2C_25 109.5 . .
C_25 N_26 C2_26 134.1(6) . .
C_25 N_26 H0_26 112.9 . .
C2_26 N_26 H0_26 112.9 . .
N_26 C2_26 C3_26 123.6(7) . .
N_26 C2_26 C7_26 114.4(6) . .
C3_26 C2_26 C7_26 122.0(7) . .
C2_26 C3_26 C4_26 115.9(7) . .
C2_26 C3_26 H3_26 122.0 . .
C4_26 C3_26 H3_26 122.0 . .
C5_26 C4_26 C3_26 124.4(8) . .
C5_26 C4_26 H4_26 117.8 . .
C3_26 C4_26 H4_26 117.8 . .
C4_26 C5_26 C6_26 120.1(8) . .
C4_26 C5_26 H5_26 120.0 . .
C6_26 C5_26 H5_26 120.0 . .
C7_26 C6_26 C5_26 117.8(7) . .
C7_26 C6_26 C8_26 117.4(6) . .
C5_26 C6_26 C8_26 124.7(7) . .
N11_26 C7_26 C6_26 123.6(6) . .
N11_26 C7_26 C2_26 116.8(6) . .
C6_26 C7_26 C2_26 119.6(6) . .
C9_26 C8_26 OB_26 126.1(7) . .
C9_26 C8_26 C6_26 118.6(7) . .
OB_26 C8_26 C6_26 115.2(6) . .
C8_26 C9_26 C10_26 119.9(6) . .
C8_26 C9_26 H9_26 120.0 . .
C10_26 C9_26 H9_26 120.0 . .
N11_26 C10_26 C9_26 123.8(5) . .
N11_26 C10_26 C_26 117.6(6) . .
C9_26 C10_26 C_26 118.6(5) . .
C10_26 N11_26 C7_26 116.5(5) . .
O_26 C_26 N_27 121.7(5) . .
O_26 C_26 C10_26 121.5(6) . .
N_27 C_26 C10_26 116.8(5) . .
C8_26 OB_26 CG_26 115.8(6) . .
OB_26 CG_26 CD_26 108.2(6) . .
OB_26 CG_26 HG1_26 110.1 . .
CD_26 CG_26 HG1_26 110.1 . .
OB_26 CG_26 HG2_26 110.1 . .
CD_26 CG_26 HG2_26 110.1 . .
HG1_26 CG_26 HG2_26 108.4 . .
CE2_26 CD_26 CE1_26 118.5(8) . .
CE2_26 CD_26 CG_26 106.4(8) . .
CE1_26 CD_26 CG_26 107.9(8) . .
CE2_26 CD_26 HD_26 107.9 . .
CE1_26 CD_26 HD_26 107.9 . .
CG_26 CD_26 HD_26 107.9 . .
CD_26 CE1_26 HE1A_26 109.5 . .
CD_26 CE1_26 HE1B_26 109.5 . .
HE1A_26 CE1_26 HE1B_26 109.5 . .
CD_26 CE1_26 HE1C_26 109.5 . .
HE1A_26 CE1_26 HE1C_26 109.5 . .
HE1B_26 CE1_26 HE1C_26 109.5 . .
CD_26 CE2_26 HE2A_26 109.5 . .
CD_26 CE2_26 HE2B_26 109.5 . .
HE2A_26 CE2_26 HE2B_26 109.5 . .
CD_26 CE2_26 HE2C_26 109.5 . .
HE2A_26 CE2_26 HE2C_26 109.5 . .
HE2B_26 CE2_26 HE2C_26 109.5 . .
C_26 N_27 C2_27 123.1(5) . .
C_26 N_27 H0_27 118.5 . .
C2_27 N_27 H0_27 118.5 . .
N_27 C2_27 C7_27 112.3(4) . .
N_27 C2_27 H2A_27 109.1 . .
C7_27 C2_27 H2A_27 109.1 . .
N_27 C2_27 H2B_27 109.1 . .
C7_27 C2_27 H2B_27 109.1 . .
H2A_27 C2_27 H2B_27 107.9 . .
N11_27 C7_27 C6_27 121.8(6) . .
N11_27 C7_27 C2_27 117.4(5) . .
C6_27 C7_27 C2_27 120.8(5) . .
C7_27 C6_27 C8_27 120.2(6) . .
C7_27 C6_27 H6_27 119.9 . .
C8_27 C6_27 H6_27 119.9 . .
C7_27 N11_27 C10_27 118.1(5) . .
C9_27 C10_27 N11_27 121.7(5) . .
C9_27 C10_27 C_27 121.5(6) . .
N11_27 C10_27 C_27 116.8(5) . .
O_27 C_27 N_28 123.6(6) . .
O_27 C_27 C10_27 119.5(6) . .
N_28 C_27 C10_27 116.7(6) . .
C10_27 C9_27 C8_27 120.0(6) . .
C10_27 C9_27 H9_27 120.0 . .
C8_27 C9_27 H9_27 120.0 . .
C9_27 C8_27 C6_27 118.1(6) . .
C9_27 C8_27 OB_27 118.7(7) . .
C6_27 C8_27 OB_27 123.1(7) . .
C8_27 OB_27 HB_27 109.5 . .
C_27 N_28 C2_28 131.8(5) . .
C_27 N_28 H0_28 114.1 . .
C2_28 N_28 H0_28 114.1 . .
N_28 C2_28 C3_28 123.8(6) . .
N_28 C2_28 C7_28 116.7(5) . .
C3_28 C2_28 C7_28 119.4(6) . .
C4_28 C3_28 C2_28 119.9(7) . .
C4_28 C3_28 H3_28 120.1 . .
C2_28 C3_28 H3_28 120.1 . .
C5_28 C4_28 C3_28 121.7(8) . .
C5_28 C4_28 H4_28 119.1 . .
C3_28 C4_28 H4_28 119.1 . .
C4_28 C5_28 C6_28 120.1(7) . .
C4_28 C5_28 H5_28 120.0 . .
C6_28 C5_28 H5_28 120.0 . .
C7_28 C6_28 C5_28 118.8(7) . .
C7_28 C6_28 C8_28 116.9(6) . .
C5_28 C6_28 C8_28 124.3(6) . .
N11_28 C7_28 C6_28 122.5(6) . .
N11_28 C7_28 C2_28 117.5(5) . .
C6_28 C7_28 C2_28 120.0(6) . .
C9_28 C8_28 OB_28 129.0(7) . .
C9_28 C8_28 C6_28 119.2(6) . .
OB_28 C8_28 C6_28 111.8(7) . .
C8_28 C9_28 C10_28 122.1(7) . .
C8_28 C9_28 H9_28 119.0 . .
C10_28 C9_28 H9_28 119.0 . .
N11_28 C10_28 C9_28 120.8(6) . .
N11_28 C10_28 C_28 117.5(5) . .
C9_28 C10_28 C_28 121.7(6) . .
C10_28 N11_28 C7_28 118.4(5) . .
O_28 C_28 N_29 123.5(6) . .
O_28 C_28 C10_28 122.1(5) . .
N_29 C_28 C10_28 114.3(5) . .
C8_28 OB_28 CG_28 117.4(7) . .
OB_28 CG_28 CD_28 113.3(8) . .
OB_28 CG_28 HG1_28 108.9 . .
CD_28 CG_28 HG1_28 108.9 . .
OB_28 CG_28 HG2_28 108.9 . .
CD_28 CG_28 HG2_28 108.9 . .
HG1_28 CG_28 HG2_28 107.7 . .
CG_28 CD_28 CE2_28 112.7(10) . .
CG_28 CD_28 CE1_28 106.9(8) . .
CE2_28 CD_28 CE1_28 108.4(9) . .
CG_28 CD_28 HD_28 109.6 . .
CE2_28 CD_28 HD_28 109.6 . .
CE1_28 CD_28 HD_28 109.6 . .
CD_28 CE1_28 HE1A_28 109.5 . .
CD_28 CE1_28 HE1B_28 109.5 . .
HE1A_28 CE1_28 HE1B_28 109.5 . .
CD_28 CE1_28 HE1C_28 109.5 . .
HE1A_28 CE1_28 HE1C_28 109.5 . .
HE1B_28 CE1_28 HE1C_28 109.5 . .
CD_28 CE2_28 HE2A_28 109.5 . .
CD_28 CE2_28 HE2B_28 109.5 . .
HE2A_28 CE2_28 HE2B_28 109.5 . .
CD_28 CE2_28 HE2C_28 109.5 . .
HE2A_28 CE2_28 HE2C_28 109.5 . .
HE2B_28 CE2_28 HE2C_28 109.5 . .
C2_29 N_29 C_28 131.7(5) . .
C2_29 N_29 H0_29 114.1 . .
C_28 N_29 H0_29 114.1 . .
C3_29 C2_29 N_29 124.8(5) . .
C3_29 C2_29 C7_29 119.4(5) . .
N_29 C2_29 C7_29 115.8(5) . .
C2_29 C3_29 C4_29 120.1(6) . .
C2_29 C3_29 H3_29 119.9 . .
C4_29 C3_29 H3_29 119.9 . .
C5_29 C4_29 C3_29 121.0(7) . .
C5_29 C4_29 H4_29 119.5 . .
C3_29 C4_29 H4_29 119.5 . .
C4_29 C5_29 C6_29 121.3(6) . .
C4_29 C5_29 H5_29 119.4 . .
C6_29 C5_29 H5_29 119.4 . .
C8_29 C6_29 C7_29 117.2(6) . .
C8_29 C6_29 C5_29 125.0(6) . .
C7_29 C6_29 C5_29 117.8(6) . .
N11_29 C7_29 C6_29 122.6(5) . .
N11_29 C7_29 C2_29 117.1(5) . .
C6_29 C7_29 C2_29 120.3(6) . .
C9_29 C8_29 OB_29 121.8(6) . .
C9_29 C8_29 C6_29 121.3(6) . .
OB_29 C8_29 C6_29 116.9(6) . .
C8_29 C9_29 C10_29 118.1(5) . .
C8_29 C9_29 H9_29 120.9 . .
C10_29 C9_29 H9_29 120.9 . .
N11_29 C10_29 C9_29 121.6(5) . .
N11_29 C10_29 C_29 117.6(4) . .
C9_29 C10_29 C_29 120.8(5) . .
C10_29 N11_29 C7_29 118.9(4) . .
O_29 C_29 N_30 125.1(5) . .
O_29 C_29 C10_29 121.5(5) . .
N_30 C_29 C10_29 113.1(4) . .
C8_29 OB_29 HB_29 109.5 . .
C_29 N_30 C2_30 131.4(5) . .
C_29 N_30 H0_30 114.3 . .
C2_30 N_30 H0_30 114.3 . .
N_30 C2_30 C3_30 124.7(6) . .
N_30 C2_30 C7_30 116.4(5) . .
C3_30 C2_30 C7_30 118.9(6) . .
C2_30 C3_30 C4_30 119.0(7) . .
C2_30 C3_30 H3_30 120.5 . .
C4_30 C3_30 H3_30 120.5 . .
C5_30 C4_30 C3_30 122.1(7) . .
C5_30 C4_30 H4_30 118.9 . .
C3_30 C4_30 H4_30 118.9 . .
C4_30 C5_30 C6_30 119.5(7) . .
C4_30 C5_30 H5_30 120.3 . .
C6_30 C5_30 H5_30 120.3 . .
C5_30 C6_30 C7_30 120.0(7) . .
C5_30 C6_30 C8_30 122.3(7) . .
C7_30 C6_30 C8_30 117.7(7) . .
N11_30 C7_30 C6_30 122.6(6) . .
N11_30 C7_30 C2_30 117.1(5) . .
C6_30 C7_30 C2_30 120.4(6) . .
OB_30 C8_30 C9_30 125.9(7) . .
OB_30 C8_30 C6_30 115.7(7) . .
C9_30 C8_30 C6_30 118.4(6) . .
C10_30 C9_30 C8_30 119.9(6) . .
C10_30 C9_30 H9_30 120.0 . .
C8_30 C9_30 H9_30 120.0 . .
N11_30 C10_30 C9_30 123.2(6) . .
N11_30 C10_30 C_30 116.9(5) . .
C9_30 C10_30 C_30 119.9(6) . .
C10_30 N11_30 C7_30 118.2(5) . .
O_30 C_30 N_31 121.4(6) . .
O_30 C_30 C10_30 121.8(6) . .
N_31 C_30 C10_30 116.8(5) . .
C8_30 OB_30 CG_30 114.4(6) . .
CD_30 CG_30 OB_30 108.3(8) . .
CD_30 CG_30 HG1_30 110.0 . .
OB_30 CG_30 HG1_30 110.0 . .
CD_30 CG_30 HG2_30 110.0 . .
OB_30 CG_30 HG2_30 110.0 . .
HG1_30 CG_30 HG2_30 108.4 . .
CG_30 CD_30 CE2_30 109.8(10) . .
CG_30 CD_30 CE1_30 108.6(11) . .
CE2_30 CD_30 CE1_30 109.3(10) . .
CG_30 CD_30 HD_30 109.7 . .
CE2_30 CD_30 HD_30 109.7 . .
CE1_30 CD_30 HD_30 109.7 . .
CD_30 CE1_30 HE1A_30 109.5 . .
CD_30 CE1_30 HE1B_30 109.5 . .
HE1A_30 CE1_30 HE1B_30 109.5 . .
CD_30 CE1_30 HE1C_30 109.5 . .
HE1A_30 CE1_30 HE1C_30 109.5 . .
HE1B_30 CE1_30 HE1C_30 109.5 . .
CD_30 CE2_30 HE2A_30 109.5 . .
CD_30 CE2_30 HE2B_30 109.5 . .
HE2A_30 CE2_30 HE2B_30 109.5 . .
CD_30 CE2_30 HE2C_30 109.5 . .
HE2A_30 CE2_30 HE2C_30 109.5 . .
HE2B_30 CE2_30 HE2C_30 109.5 . .
C_30 N_31 C2_31 133.0(5) . .
C_30 N_31 H0_31 113.5 . .
C2_31 N_31 H0_31 113.5 . .
C7_31 C2_31 C3_31 121.2(6) . .
C7_31 C2_31 N_31 116.8(4) . .
C3_31 C2_31 N_31 122.0(5) . .
C2_31 C3_31 C4_31 116.5(6) . .
C2_31 C3_31 H3_31 121.8 . .
C4_31 C3_31 H3_31 121.8 . .
C5_31 C4_31 C3_31 124.9(6) . .
C5_31 C4_31 H4_31 117.6 . .
C3_31 C4_31 H4_31 117.6 . .
C4_31 C5_31 C6_31 120.3(6) . .
C4_31 C5_31 H5_31 119.8 . .
C6_31 C5_31 H5_31 119.8 . .
C8_31 C6_31 C5_31 125.7(6) . .
C8_31 C6_31 C7_31 119.1(5) . .
C5_31 C6_31 C7_31 115.2(6) . .
C2_31 C7_31 N11_31 117.1(5) . .
C2_31 C7_31 C6_31 121.9(5) . .
N11_31 C7_31 C6_31 121.0(5) . .
OB_31 C8_31 C6_31 115.0(6) . .
OB_31 C8_31 C9_31 125.0(7) . .
C6_31 C8_31 C9_31 119.9(6) . .
C10_31 C9_31 C8_31 118.2(5) . .
C10_31 C9_31 H9_31 120.9 . .
C8_31 C9_31 H9_31 120.9 . .
N11_31 C10_31 C9_31 126.0(4) . .
N11_31 C10_31 C_31 115.8(5) . .
C9_31 C10_31 C_31 118.0(5) . .
C10_31 N11_31 C7_31 115.7(4) . .
O_31 C_31 NNN_42 121.1(4) . .
O_31 C_31 C10_31 123.2(5) . .
NNN_42 C_31 C10_31 115.8(4) . .
C8_31 OB_31 CG_31 116.1(6) . .
OB_31 CG_31 CD_31 108.6(9) . .
OB_31 CG_31 HG1_31 110.0 . .
CD_31 CG_31 HG1_31 110.0 . .
OB_31 CG_31 HG2_31 110.0 . .
CD_31 CG_31 HG2_31 110.0 . .
HG1_31 CG_31 HG2_31 108.4 . .
CE2_31 CD_31 CE1_31 110.0(15) . .
CE2_31 CD_31 CG_31 100.5(13) . .
CE1_31 CD_31 CG_31 121.7(16) . .
CE2_31 CD_31 HD_31 108.0 . .
CE1_31 CD_31 HD_31 107.9 . .
CG_31 CD_31 HD_31 108.0 . .
CD_31 CE1_31 HE1A_31 109.5 . .
CD_31 CE1_31 HE1B_31 109.5 . .
HE1A_31 CE1_31 HE1B_31 109.5 . .
CD_31 CE1_31 HE1C_31 109.5 . .
HE1A_31 CE1_31 HE1C_31 109.5 . .
HE1B_31 CE1_31 HE1C_31 109.5 . .
CD_31 CE2_31 HE2A_31 109.5 . .
CD_31 CE2_31 HE2B_31 109.5 . .
HE2A_31 CE2_31 HE2B_31 109.5 . .
CD_31 CE2_31 HE2C_31 109.5 . .
HE2A_31 CE2_31 HE2C_31 109.5 . .
HE2B_31 CE2_31 HE2C_31 109.5 . .
C_11 NNN_41 N1_13 120.7(4) . .
C_11 NNN_41 HNN_41 119.7 . .
N1_13 NNN_41 HNN_41 119.7 . .
C_31 NNN_42 N2_13 121.6(4) . .
C_31 NNN_42 HNN_42 119.2 . .
N2_13 NNN_42 HNN_42 119.2 . .

loop_
_geom_bond_atom_site_label_1
_geom_bond_atom_site_label_2
_geom_bond_distance
_geom_bond_site_symmetry_2
C10_1 C_1 1.553(13) .
C10_1 H10A_1 0.9600 .
C10_1 H10B_1 0.9600 .
C10_1 H10C_1 0.9600 .
C_1 O_1 1.266(14) .
C_1 N_2 1.307(13) .
N_2 C2_2 1.460(9) .
N_2 H0_2 0.8600 .
C2_2 C7_2 1.508(9) .
C2_2 H2A_2 0.9700 .
C2_2 H2B_2 0.9700 .
C7_2 N11_2 1.331(8) .
C7_2 C6_2 1.387(9) .
C6_2 C8_2 1.374(10) .
C6_2 H6_2 0.9300 .
N11_2 C10_2 1.331(8) .
C10_2 C9_2 1.400(8) .
C10_2 C_2 1.481(9) .
C_2 O_2 1.216(7) .
C_2 N_3 1.366(7) .
C9_2 C8_2 1.383(10) .
C9_2 H9_2 0.9300 .
C8_2 OB_2 1.361(9) .
OB_2 HB_2 0.8200 .
N_3 C2_3 1.381(6) .
N_3 H0_3 0.8600 .
C2_3 C3_3 1.366(7) .
C2_3 C7_3 1.403(7) .
C3_3 C4_3 1.426(8) .
C3_3 H3_3 0.9300 .
C4_3 C5_3 1.372(7) .
C4_3 H4_3 0.9300 .
C5_3 C6_3 1.375(7) .
C5_3 H5_3 0.9300 .
C6_3 C7_3 1.404(7) .
C6_3 C8_3 1.429(7) .
C7_3 N11_3 1.364(6) .
C8_3 OB_3 1.365(6) .
C8_3 C9_3 1.375(7) .
C9_3 C10_3 1.377(6) .
C9_3 H9_3 0.9300 .
C10_3 N11_3 1.365(6) .
C10_3 C_3 1.469(7) .
C_3 O_3 1.211(6) .
C_3 N_4 1.362(6) .
OB_3 CG_3 1.412(6) .
CG_3 CD_3 1.521(7) .
CG_3 HG1_3 0.9700 .
CG_3 HG2_3 0.9700 .
CD_3 CE1_3 1.500(7) .
CD_3 CE2_3 1.522(7) .
CD_3 HD_3 0.9800 .
CE1_3 HE1A_3 0.9600 .
CE1_3 HE1B_3 0.9600 .
CE1_3 HE1C_3 0.9600 .
CE2_3 HE2A_3 0.9600 .
CE2_3 HE2B_3 0.9600 .
CE2_3 HE2C_3 0.9600 .
N_4 C2_4 1.391(6) .
N_4 H0_4 0.8600 .
C2_4 C3_4 1.336(7) .
C2_4 C7_4 1.396(7) .
C3_4 C4_4 1.420(8) .
C3_4 H3_4 0.9300 .
C4_4 C5_4 1.366(8) .
C4_4 H4_4 0.9300 .
C5_4 C6_4 1.380(8) .
C5_4 H5_4 0.9300 .
C6_4 C8_4 1.426(8) .
C6_4 C7_4 1.437(7) .
C7_4 N11_4 1.332(7) .
C8_4 C9_4 1.342(8) .
C8_4 OB_4 1.389(8) .
C9_4 C10_4 1.342(7) .
C9_4 H9_4 0.9300 .
C10_4 N11_4 1.389(6) .
C10_4 C_4 1.470(8) .
C_4 O_4 1.271(7) .
C_4 N_5 1.344(7) .
OB_4 HB_4 0.8200 .
N_5 C2_5 1.359(7) .
N_5 H0_5 0.8600 .
C2_5 C7_5 1.414(8) .
C2_5 C3_5 1.413(9) .
C3_5 C4_5 1.387(10) .
C3_5 H3_5 0.9300 .
C4_5 C5_5 1.337(10) .
C4_5 H4_5 0.9300 .
C5_5 C6_5 1.443(10) .
C5_5 H5_5 0.9300 .
C6_5 C8_5 1.396(10) .
C6_5 C7_5 1.399(9) .
C7_5 N11_5 1.381(7) .
C8_5 C9_5 1.365(9) .
C8_5 OB_5 1.385(9) .
C9_5 C10_5 1.406(8) .
C9_5 H9_5 0.9300 .
C10_5 N11_5 1.353(7) .
C10_5 C_5 1.403(8) .
C_5 O_5 1.265(6) .
C_5 N_6 1.359(6) .
OB_5 CG_5 1.446(12) .
CG_5 CD_5 1.534(14) .
CG_5 HG1_5 0.9700 .
CG_5 HG2_5 0.9700 .
CD_5 CE1_5 1.465(16) .
CD_5 CE2_5 1.493(14) .
CD_5 HD_5 0.9800 .
CE1_5 HE1A_5 0.9600 .
CE1_5 HE1B_5 0.9600 .
CE1_5 HE1C_5 0.9600 .
CE2_5 HE2A_5 0.9600 .
CE2_5 HE2B_5 0.9600 .
CE2_5 HE2C_5 0.9600 .
N_6 C2_6 1.376(6) .
N_6 H0_6 0.8600 .
C2_6 C3_6 1.382(7) .
C2_6 C7_6 1.415(7) .
C3_6 C4_6 1.390(8) .
C3_6 H3_6 0.9300 .
C4_6 C5_6 1.375(7) .
C4_6 H4_6 0.9300 .
C5_6 C6_6 1.398(7) .
C5_6 H5_6 0.9300 .
C6_6 C7_6 1.388(7) .
C6_6 C8_6 1.402(7) .
C7_6 N11_6 1.368(6) .
C8_6 OB_6 1.346(7) .
C8_6 C9_6 1.367(7) .
C9_6 C10_6 1.410(7) .
C9_6 H9_6 0.9300 .
C10_6 N11_6 1.313(6) .
C10_6 C_6 1.507(7) .
C_6 O_6 1.218(6) .
C_6 N_7 1.318(6) .
OB_6 CG_6 1.448(7) .
CG_6 CD_6 1.459(10) .
CG_6 HG1_6 0.9700 .
CG_6 HG2_6 0.9700 .
CD_6 CE2_6 1.430(14) .
CD_6 CE1_6 1.611(12) .
CD_6 HD_6 0.9800 .
CE1_6 HE1A_6 0.9600 .
CE1_6 HE1B_6 0.9600 .
CE1_6 HE1C_6 0.9600 .
CE2_6 HE2A_6 0.9600 .
CE2_6 HE2B_6 0.9600 .
CE2_6 HE2C_6 0.9600 .
N_7 C2_7 1.452(5) .
N_7 H0_7 0.8600 .
C2_7 C7_7 1.501(6) .
C2_7 H2A_7 0.9700 .
C2_7 H2B_7 0.9700 .
C7_7 N11_7 1.319(5) .
C7_7 C6_7 1.382(7) .
C6_7 C8_7 1.377(8) .
C6_7 H6_7 0.9300 .
N11_7 C10_7 1.344(6) .
C10_7 C9_7 1.376(7) .
C10_7 C_7 1.486(7) .
C_7 O_7 1.229(5) .
C_7 N_8 1.349(6) .
C9_7 C8_7 1.395(8) .
C9_7 H9_7 0.9300 .
C8_7 OB_7 1.374(7) .
OB_7 HB_7 0.8200 .
N_8 C2_8 1.385(5) .
N_8 H0_8 0.8600 .
C2_8 C3_8 1.358(6) .
C2_8 C7_8 1.412(6) .
C3_8 C4_8 1.403(6) .
C3_8 H3_8 0.9300 .
C4_8 C5_8 1.387(7) .
C4_8 H4_8 0.9300 .
C5_8 C6_8 1.408(6) .
C5_8 H5_8 0.9300 .
C6_8 C8_8 1.384(6) .
C6_8 C7_8 1.417(6) .
C7_8 N11_8 1.368(5) .
C8_8 OB_8 1.344(5) .
C8_8 C9_8 1.390(6) .
C9_8 C10_8 1.403(5) .
C9_8 H9_8 0.9300 .
C10_8 N11_8 1.329(5) .
C10_8 C_8 1.466(6) .
C_8 O_8 1.233(5) .
C_8 N_9 1.366(5) .
OB_8 CG_8 1.453(6) .
CG_8 CD_8 1.518(6) .
CG_8 HG1_8 0.9700 .
CG_8 HG2_8 0.9700 .
CD_8 CE2_8 1.523(7) .
CD_8 CE1_8 1.528(7) .
CD_8 HD_8 0.9800 .
CE1_8 HE1A_8 0.9600 .
CE1_8 HE1B_8 0.9600 .
CE1_8 HE1C_8 0.9600 .
CE2_8 HE2A_8 0.9600 .
CE2_8 HE2B_8 0.9600 .
CE2_8 HE2C_8 0.9600 .
N_9 C2_9 1.400(5) .
N_9 H0_9 0.8600 .
C2_9 C3_9 1.385(6) .
C2_9 C7_9 1.416(6) .
C3_9 C4_9 1.394(6) .
C3_9 H3_9 0.9300 .
C4_9 C5_9 1.397(7) .
C4_9 H4_9 0.9300 .
C5_9 C6_9 1.380(7) .
C5_9 H5_9 0.9300 .
C6_9 C7_9 1.405(6) .
C6_9 C8_9 1.423(7) .
C7_9 N11_9 1.367(5) .
C8_9 OB_9 1.358(5) .
C8_9 C9_9 1.381(7) .
C9_9 C10_9 1.381(6) .
C9_9 H9_9 0.9300 .
C10_9 N11_9 1.377(5) .
C10_9 C_9 1.450(6) .
C_9 O_9 1.250(5) .
C_9 N_10 1.343(5) .
OB_9 HB_9 0.8200 .
N_10 C2_10 1.384(6) .
N_10 H0_10 0.8600 .
C2_10 C3_10 1.380(6) .
C2_10 C7_10 1.447(6) .
C3_10 C4_10 1.420(7) .
C3_10 H3_10 0.9300 .
C4_10 C5_10 1.350(7) .
C4_10 H4_10 0.9300 .
C5_10 C6_10 1.413(7) .
C5_10 H5_10 0.9300 .
C6_10 C7_10 1.388(6) .
C6_10 C8_10 1.436(7) .
C7_10 N11_10 1.334(6) .
C8_10 OB_10 1.363(7) .
C8_10 C9_10 1.397(8) .
C9_10 C10_10 1.392(6) .
C9_10 H9_10 0.9300 .
C10_10 N11_10 1.344(5) .
C10_10 C_10 1.498(7) .
C_10 O_10 1.226(5) .
C_10 N_11 1.338(6) .
OB_10 CG_10 1.447(9) .
CG_10 CD_10 1.559(12) .
CG_10 HG1_10 0.9700 .
CG_10 HG2_10 0.9700 .
CD_10 CE1_10 1.531(13) .
CD_10 CE2_10 1.617(14) .
CD_10 HD_10 0.9800 .
CE1_10 HE1A_10 0.9600 .
CE1_10 HE1B_10 0.9600 .
CE1_10 HE1C_10 0.9600 .
CE2_10 HE2A_10 0.9600 .
CE2_10 HE2B_10 0.9600 .
CE2_10 HE2C_10 0.9600 .
N_11 C2_11 1.363(6) .
N_11 H0_11 0.8600 .
C2_11 C3_11 1.394(6) .
C2_11 C7_11 1.437(6) .
C3_11 C4_11 1.369(7) .
C3_11 H3_11 0.9300 .
C4_11 C5_11 1.388(7) .
C4_11 H4_11 0.9300 .
C5_11 C6_11 1.425(6) .
C5_11 H5_11 0.9300 .
C6_11 C7_11 1.383(6) .
C6_11 C8_11 1.394(6) .
C7_11 N11_11 1.371(5) .
C8_11 C9_11 1.369(6) .
C8_11 OB_11 1.376(6) .
C9_11 C10_11 1.426(6) .
C9_11 H9_11 0.9300 .
C10_11 N11_11 1.330(5) .
C10_11 C_11 1.472(6) .
C_11 O_11 1.241(5) .
C_11 NNN_41 1.322(5) .
OB_11 CG_11 1.376(16) .
OB_11 CG_11 1.466(13) .
CG_11 CD_11 1.555(15) .
CG_11 HG1_11 0.9700 .
CG_11 HG2_11 0.9700 .
CD_11 CE2_11 1.543(17) .
CD_11 CE1_11 1.542(16) .
CD_11 HD_11 0.9800 .
CE1_11 HE1A_11 0.9600 .
CE1_11 HE1B_11 0.9600 .
CE1_11 HE1C_11 0.9600 .
CE2_11 HE2A_11 0.9600 .
CE2_11 HE2B_11 0.9600 .
CE2_11 HE2C_11 0.9600 .
CG_11 CD_11 1.564(18) .
CG_11 HG1_11 0.9700 .
CG_11 HG2_11 0.9700 .
CD_11 CE2_11 1.516(19) .
CD_11 CE1_11 1.544(18) .
CD_11 HD_11 0.9800 .
CE1_11 HE1A_11 0.9600 .
CE1_11 HE1B_11 0.9600 .
CE1_11 HE1C_11 0.9600 .
CE2_11 HE2A_11 0.9600 .
CE2_11 HE2B_11 0.9600 .
CE2_11 HE2C_11 0.9600 .
CE1_13 CD_13 1.520(8) .
CE1_13 HE1A_13 0.9600 .
CE1_13 HE1B_13 0.9600 .
CE1_13 HE1C_13 0.9600 .
CD_13 CE2_13 1.499(10) .
CD_13 CG_13 1.523(10) .
CD_13 HD_13 0.9800 .
CE2_13 HE2A_13 0.9600 .
CE2_13 HE2B_13 0.9600 .
CE2_13 HE2C_13 0.9600 .
CG_13 OB_13 1.439(8) .
CG_13 HG1_13 0.9700 .
CG_13 HG2_13 0.9700 .
CE1_13 CD_13 1.505(19) .
CE1_13 HE1A_13 0.9600 .
CE1_13 HE1B_13 0.9600 .
CE1_13 HE1C_13 0.9600 .
CD_13 CE2_13 1.519(19) .
CD_13 CG_13 1.533(18) .
CD_13 HD_13 0.9800 .
CE2_13 HE2A_13 0.9600 .
CE2_13 HE2B_13 0.9600 .
CE2_13 HE2C_13 0.9600 .
CG_13 OB_13 1.424(17) .
CG_13 HG1_13 0.9700 .
CG_13 HG2_13 0.9700 .
OB_13 C9_13 1.375(5) .
C9_13 C8_13 1.402(5) .
C9_13 C10_13 1.406(5) .
C10_13 C11_13 1.391(5) .
C10_13 C1_13 1.478(5) .
C11_13 C7_13 1.379(5) .
C11_13 H11_13 0.9300 .
C1_13 O1_13 1.237(4) .
C1_13 N1_13 1.339(5) .
N1_13 NNN_41 1.424(4) .
N1_13 H1_13 0.8600 .
C8_13 C6_13 1.377(5) .
C8_13 H8_13 0.9300 .
C6_13 C7_13 1.407(5) .
C6_13 C2_13 1.471(5) .
C2_13 O2_13 1.201(4) .
C2_13 N2_13 1.368(5) .
N2_13 NNN_42 1.404(4) .
N2_13 H2_13 0.8600 .
C7_13 OI_13 1.383(5) .
OI_13 CJ_13 1.441(4) .
CJ_13 CK_13 1.539(14) .
CJ_13 CK_13 1.548(14) .
CJ_13 HJ1_13 0.9700 .
CJ_13 HJ2_13 0.9700 .
CK_13 CM1_13 1.472(16) .
CK_13 CM2_13 1.516(17) .
CK_13 HK_13 0.9800 .
CM2_13 HM2A_13 0.9600 .
CM2_13 HM2B_13 0.9600 .
CM2_13 HM2C_13 0.9600 .
CM1_13 HM1A_13 0.9600 .
CM1_13 HM1B_13 0.9600 .
CM1_13 HM1C_13 0.9600 .
CK_13 CM2_13 1.495(15) .
CK_13 CM1_13 1.547(17) .
CK_13 HK1_13 0.9800 .
CM2_13 HM2D_13 0.9600 .
CM2_13 HM2E_13 0.9600 .
CM2_13 HM2F_13 0.9600 .
CM1_13 HM1D_13 0.9600 .
CM1_13 HM1E_13 0.9600 .
CM1_13 HM1F_13 0.9600 .
C10_21 C_21 1.524(11) .
C10_21 H10A_21 0.9600 .
C10_21 H10B_21 0.9600 .
C10_21 H10C_21 0.9600 .
C_21 O_21 1.277(11) .
C_21 N_22 1.287(10) .
N_22 C2_22 1.427(7) .
N_22 H0_22 0.8600 .
C2_22 C7_22 1.498(8) .
C2_22 H2A_22 0.9700 .
C2_22 H2B_22 0.9700 .
C7_22 N11_22 1.351(7) .
C7_22 C6_22 1.395(8) .
C6_22 C8_22 1.370(10) .
C6_22 H6_22 0.9300 .
N11_22 C10_22 1.360(7) .
C10_22 C9_22 1.381(8) .
C10_22 C_22 1.445(8) .
C_22 O_22 1.243(7) .
C_22 N_23 1.373(7) .
C9_22 C8_22 1.389(9) .
C9_22 H9_22 0.9300 .
C8_22 OB_22 1.381(9) .
OB_22 HB_22 0.8200 .
N_23 C2_23 1.386(7) .
N_23 H0_23 0.8600 .
C2_23 C3_23 1.355(7) .
C2_23 C7_23 1.414(7) .
C3_23 C4_23 1.424(8) .
C3_23 H3_23 0.9300 .
C4_23 C5_23 1.344(8) .
C4_23 H4_23 0.9300 .
C5_23 C6_23 1.409(8) .
C5_23 H5_23 0.9300 .
C6_23 C8_23 1.396(7) .
C6_23 C7_23 1.435(7) .
C7_23 N11_23 1.396(6) .
C8_23 OB_23 1.366(6) .
C8_23 C9_23 1.394(7) .
C9_23 C10_23 1.427(7) .
C9_23 H9_23 0.9300 .
C10_23 N11_23 1.345(6) .
C10_23 C_23 1.432(7) .
C_23 O_23 1.224(6) .
C_23 N_24 1.369(6) .
OB_23 CG_23 1.411(7) .
CG_23 CD_23 1.528(8) .
CG_23 HG1_23 0.9700 .
CG_23 HG2_23 0.9700 .
CD_23 CE2_23 1.501(9) .
CD_23 CE1_23 1.536(8) .
CD_23 HD_23 0.9800 .
CE1_23 HE1A_23 0.9600 .
CE1_23 HE1B_23 0.9600 .
CE1_23 HE1C_23 0.9600 .
CE2_23 HE2A_23 0.9600 .
CE2_23 HE2B_23 0.9600 .
CE2_23 HE2C_23 0.9600 .
N_24 C2_24 1.362(6) .
N_24 H0_24 0.8600 .
C2_24 C3_24 1.352(7) .
C2_24 C7_24 1.416(8) .
C3_24 C4_24 1.416(8) .
C3_24 H3_24 0.9300 .
C4_24 C5_24 1.373(9) .
C4_24 H4_24 0.9300 .
C5_24 C6_24 1.423(9) .
C5_24 H5_24 0.9300 .
C6_24 C8_24 1.388(9) .
C6_24 C7_24 1.405(8) .
C7_24 N11_24 1.373(7) .
C8_24 C9_24 1.348(9) .
C8_24 OB_24 1.360(8) .
C9_24 C10_24 1.380(7) .
C9_24 H9_24 0.9300 .
C10_24 N11_24 1.313(6) .
C10_24 C_24 1.429(8) .
C_24 O_24 1.267(7) .
C_24 N_25 1.346(7) .
OB_24 HB_24 0.8200 .
N_25 C2_25 1.338(7) .
N_25 H0_25 0.8600 .
C2_25 C3_25 1.397(9) .
C2_25 C7_25 1.457(9) .
C3_25 C4_25 1.393(9) .
C3_25 H3_25 0.9300 .
C4_25 C5_25 1.331(10) .
C4_25 H4_25 0.9300 .
C5_25 C6_25 1.391(10) .
C5_25 H5_25 0.9300 .
C6_25 C7_25 1.375(9) .
C6_25 C8_25 1.383(10) .
C7_25 N11_25 1.364(8) .
C8_25 OB_25 1.372(9) .
C8_25 C9_25 1.397(10) .
C9_25 C10_25 1.438(8) .
C9_25 H9_25 0.9300 .
C10_25 N11_25 1.340(7) .
C10_25 C_25 1.494(8) .
C_25 O_25 1.257(7) .
C_25 N_26 1.349(7) .
OB_25 CG_25 1.503(11) .
CG_25 CD_25 1.492(15) .
CG_25 HG1_25 0.9700 .
CG_25 HG2_25 0.9700 .
CD_25 CE2_25 1.548(17) .
CD_25 CE1_25 1.581(17) .
CD_25 HD_25 0.9800 .
CE1_25 HE1A_25 0.9600 .
CE1_25 HE1B_25 0.9600 .
CE1_25 HE1C_25 0.9600 .
CE2_25 HE2A_25 0.9600 .
CE2_25 HE2B_25 0.9600 .
CE2_25 HE2C_25 0.9600 .
N_26 C2_26 1.360(7) .
N_26 H0_26 0.8600 .
C2_26 C3_26 1.382(8) .
C2_26 C7_26 1.424(7) .
C3_26 C4_26 1.401(9) .
C3_26 H3_26 0.9300 .
C4_26 C5_26 1.344(8) .
C4_26 H4_26 0.9300 .
C5_26 C6_26 1.423(8) .
C5_26 H5_26 0.9300 .
C6_26 C7_26 1.398(8) .
C6_26 C8_26 1.444(8) .
C7_26 N11_26 1.365(6) .
C8_26 C9_26 1.353(7) .
C8_26 OB_26 1.362(7) .
C9_26 C10_26 1.395(7) .
C9_26 H9_26 0.9300 .
C10_26 N11_26 1.351(6) .
C10_26 C_26 1.477(7) .
C_26 O_26 1.232(5) .
C_26 N_27 1.340(6) .
OB_26 CG_26 1.441(7) .
CG_26 CD_26 1.554(9) .
CG_26 HG1_26 0.9700 .
CG_26 HG2_26 0.9700 .
CD_26 CE2_26 1.512(10) .
CD_26 CE1_26 1.540(10) .
CD_26 HD_26 0.9800 .
CE1_26 HE1A_26 0.9600 .
CE1_26 HE1B_26 0.9600 .
CE1_26 HE1C_26 0.9600 .
CE2_26 HE2A_26 0.9600 .
CE2_26 HE2B_26 0.9600 .
CE2_26 HE2C_26 0.9600 .
N_27 C2_27 1.441(6) .
N_27 H0_27 0.8600 .
C2_27 C7_27 1.506(7) .
C2_27 H2A_27 0.9700 .
C2_27 H2B_27 0.9700 .
C7_27 N11_27 1.341(6) .
C7_27 C6_27 1.356(7) .
C6_27 C8_27 1.375(8) .
C6_27 H6_27 0.9300 .
N11_27 C10_27 1.360(6) .
C10_27 C9_27 1.354(7) .
C10_27 C_27 1.461(7) .
C_27 O_27 1.255(6) .
C_27 N_28 1.321(6) .
C9_27 C8_27 1.371(7) .
C9_27 H9_27 0.9300 .
C8_27 OB_27 1.376(7) .
OB_27 HB_27 0.8200 .
N_28 C2_28 1.359(6) .
N_28 H0_28 0.8600 .
C2_28 C3_28 1.388(7) .
C2_28 C7_28 1.409(7) .
C3_28 C4_28 1.376(8) .
C3_28 H3_28 0.9300 .
C4_28 C5_28 1.359(9) .
C4_28 H4_28 0.9300 .
C5_28 C6_28 1.411(8) .
C5_28 H5_28 0.9300 .
C6_28 C7_28 1.398(7) .
C6_28 C8_28 1.442(8) .
C7_28 N11_28 1.381(6) .
C8_28 C9_28 1.321(7) .
C8_28 OB_28 1.347(6) .
C9_28 C10_28 1.404(6) .
C9_28 H9_28 0.9300 .
C10_28 N11_28 1.345(6) .
C10_28 C_28 1.454(7) .
C_28 O_28 1.216(6) .
C_28 N_29 1.377(6) .
OB_28 CG_28 1.448(9) .
CG_28 CD_28 1.460(9) .
CG_28 HG1_28 0.9700 .
CG_28 HG2_28 0.9700 .
CD_28 CE2_28 1.555(12) .
CD_28 CE1_28 1.563(12) .
CD_28 HD_28 0.9800 .
CE1_28 HE1A_28 0.9600 .
CE1_28 HE1B_28 0.9600 .
CE1_28 HE1C_28 0.9600 .
CE2_28 HE2A_28 0.9600 .
CE2_28 HE2B_28 0.9600 .
CE2_28 HE2C_28 0.9600 .
N_29 C2_29 1.373(6) .
N_29 H0_29 0.8600 .
C2_29 C3_29 1.366(7) .
C2_29 C7_29 1.418(6) .
C3_29 C4_29 1.397(7) .
C3_29 H3_29 0.9300 .
C4_29 C5_29 1.348(8) .
C4_29 H4_29 0.9300 .
C5_29 C6_29 1.409(8) .
C5_29 H5_29 0.9300 .
C6_29 C8_29 1.379(7) .
C6_29 C7_29 1.405(6) .
C7_29 N11_29 1.360(6) .
C8_29 C9_29 1.373(7) .
C8_29 OB_29 1.379(6) .
C9_29 C10_29 1.424(6) .
C9_29 H9_29 0.9300 .
C10_29 N11_29 1.334(5) .
C10_29 C_29 1.481(7) .
C_29 O_29 1.227(5) .
C_29 N_30 1.349(5) .
OB_29 HB_29 0.8200 .
N_30 C2_30 1.357(6) .
N_30 H0_30 0.8600 .
C2_30 C3_30 1.364(7) .
C2_30 C7_30 1.444(7) .
C3_30 C4_30 1.415(8) .
C3_30 H3_30 0.9300 .
C4_30 C5_30 1.370(8) .
C4_30 H4_30 0.9300 .
C5_30 C6_30 1.382(8) .
C5_30 H5_30 0.9300 .
C6_30 C7_30 1.384(7) .
C6_30 C8_30 1.430(8) .
C7_30 N11_30 1.356(6) .
C8_30 OB_30 1.344(7) .
C8_30 C9_30 1.377(8) .
C9_30 C10_30 1.360(7) .
C9_30 H9_30 0.9300 .
C10_30 N11_30 1.345(6) .
C10_30 C_30 1.447(7) .
C_30 O_30 1.246(6) .
C_30 N_31 1.349(6) .
OB_30 CG_30 1.490(8) .
CG_30 CD_30 1.444(10) .
CG_30 HG1_30 0.9700 .
CG_30 HG2_30 0.9700 .
CD_30 CE2_30 1.505(11) .
CD_30 CE1_30 1.534(13) .
CD_30 HD_30 0.9800 .
CE1_30 HE1A_30 0.9600 .
CE1_30 HE1B_30 0.9600 .
CE1_30 HE1C_30 0.9600 .
CE2_30 HE2A_30 0.9600 .
CE2_30 HE2B_30 0.9600 .
CE2_30 HE2C_30 0.9600 .
N_31 C2_31 1.392(6) .
N_31 H0_31 0.8600 .
C2_31 C7_31 1.384(6) .
C2_31 C3_31 1.391(6) .
C3_31 C4_31 1.398(7) .
C3_31 H3_31 0.9300 .
C4_31 C5_31 1.356(7) .
C4_31 H4_31 0.9300 .
C5_31 C6_31 1.423(7) .
C5_31 H5_31 0.9300 .
C6_31 C8_31 1.372(7) .
C6_31 C7_31 1.457(7) .
C7_31 N11_31 1.394(5) .
C8_31 OB_31 1.350(7) .
C8_31 C9_31 1.397(7) .
C9_31 C10_31 1.379(6) .
C9_31 H9_31 0.9300 .
C10_31 N11_31 1.358(5) .
C10_31 C_31 1.461(6) .
C_31 O_31 1.227(5) .
C_31 NNN_42 1.340(5) .
OB_31 CG_31 1.473(8) .
CG_31 CD_31 1.555(13) .
CG_31 HG1_31 0.9700 .
CG_31 HG2_31 0.9700 .
CD_31 CE2_31 1.523(15) .
CD_31 CE1_31 1.540(16) .
CD_31 HD_31 0.9800 .
CE1_31 HE1A_31 0.9600 .
CE1_31 HE1B_31 0.9600 .
CE1_31 HE1C_31 0.9600 .
CE2_31 HE2A_31 0.9600 .
CE2_31 HE2B_31 0.9600 .
CE2_31 HE2C_31 0.9600 .
NNN_41 HNN_41 0.8600 .
NNN_42 HNN_42 0.8600 .

loop_
_geom_torsion_atom_site_label_1
_geom_torsion_atom_site_label_2
_geom_torsion_atom_site_label_3
_geom_torsion_atom_site_label_4
_geom_torsion
_geom_torsion_site_symmetry_1
_geom_torsion_site_symmetry_2
_geom_torsion_site_symmetry_3
_geom_torsion_site_symmetry_4
O_1 C_1 N_2 C2_2 0.5(14) . . . .
C10_1 C_1 N_2 C2_2 177.2(10) . . . .
C_1 N_2 C2_2 C7_2 95.6(12) . . . .
N_2 C2_2 C7_2 N11_2 140.0(7) . . . .
N_2 C2_2 C7_2 C6_2 -43.1(10) . . . .
N11_2 C7_2 C6_2 C8_2 -2.1(10) . . . .
C2_2 C7_2 C6_2 C8_2 -178.8(7) . . . .
C6_2 C7_2 N11_2 C10_2 4.9(9) . . . .
C2_2 C7_2 N11_2 C10_2 -178.3(6) . . . .
C7_2 N11_2 C10_2 C9_2 -3.6(9) . . . .
C7_2 N11_2 C10_2 C_2 178.4(5) . . . .
N11_2 C10_2 C_2 O_2 -168.1(5) . . . .
C9_2 C10_2 C_2 O_2 13.9(8) . . . .
N11_2 C10_2 C_2 N_3 6.8(8) . . . .
C9_2 C10_2 C_2 N_3 -171.3(5) . . . .
N11_2 C10_2 C9_2 C8_2 -0.4(9) . . . .
C_2 C10_2 C9_2 C8_2 177.6(6) . . . .
C7_2 C6_2 C8_2 OB_2 -179.7(7) . . . .
C7_2 C6_2 C8_2 C9_2 -2.0(11) . . . .
C10_2 C9_2 C8_2 OB_2 -179.2(7) . . . .
C10_2 C9_2 C8_2 C6_2 3.2(10) . . . .
O_2 C_2 N_3 C2_3 0.2(8) . . . .
C10_2 C_2 N_3 C2_3 -174.4(5) . . . .
C_2 N_3 C2_3 C3_3 4.1(8) . . . .
C_2 N_3 C2_3 C7_3 -176.9(5) . . . .
N_3 C2_3 C3_3 C4_3 177.6(5) . . . .
C7_3 C2_3 C3_3 C4_3 -1.3(8) . . . .
C2_3 C3_3 C4_3 C5_3 -0.1(8) . . . .
C3_3 C4_3 C5_3 C6_3 0.7(8) . . . .
C4_3 C5_3 C6_3 C7_3 0.2(7) . . . .
C4_3 C5_3 C6_3 C8_3 178.3(5) . . . .
C5_3 C6_3 C7_3 N11_3 178.5(5) . . . .
C8_3 C6_3 C7_3 N11_3 0.3(6) . . . .
C5_3 C6_3 C7_3 C2_3 -1.7(6) . . . .
C8_3 C6_3 C7_3 C2_3 -179.9(4) . . . .
C3_3 C2_3 C7_3 N11_3 -178.0(5) . . . .
N_3 C2_3 C7_3 N11_3 3.0(6) . . . .
C3_3 C2_3 C7_3 C6_3 2.2(7) . . . .
N_3 C2_3 C7_3 C6_3 -176.8(4) . . . .
C5_3 C6_3 C8_3 OB_3 0.3(7) . . . .
C7_3 C6_3 C8_3 OB_3 178.4(4) . . . .
C5_3 C6_3 C8_3 C9_3 179.6(5) . . . .
C7_3 C6_3 C8_3 C9_3 -2.3(6) . . . .
OB_3 C8_3 C9_3 C10_3 -177.3(4) . . . .
C6_3 C8_3 C9_3 C10_3 3.4(7) . . . .
C8_3 C9_3 C10_3 N11_3 -2.5(7) . . . .
C8_3 C9_3 C10_3 C_3 175.8(4) . . . .
C9_3 C10_3 N11_3 C7_3 0.4(6) . . . .
C_3 C10_3 N11_3 C7_3 -177.9(4) . . . .
C6_3 C7_3 N11_3 C10_3 0.7(6) . . . .
C2_3 C7_3 N11_3 C10_3 -179.1(4) . . . .
N11_3 C10_3 C_3 O_3 -165.8(4) . . . .
C9_3 C10_3 C_3 O_3 15.8(7) . . . .
N11_3 C10_3 C_3 N_4 15.6(6) . . . .
C9_3 C10_3 C_3 N_4 -162.8(4) . . . .
C9_3 C8_3 OB_3 CG_3 -2.4(7) . . . .
C6_3 C8_3 OB_3 CG_3 176.9(4) . . . .
C8_3 OB_3 CG_3 CD_3 179.8(4) . . . .
OB_3 CG_3 CD_3 CE1_3 60.4(6) . . . .
OB_3 CG_3 CD_3 CE2_3 -176.9(4) . . . .
O_3 C_3 N_4 C2_4 1.3(7) . . . .
C10_3 C_3 N_4 C2_4 179.8(4) . . . .
C_3 N_4 C2_4 C3_4 9.9(8) . . . .
C_3 N_4 C2_4 C7_4 -172.6(4) . . . .
N_4 C2_4 C3_4 C4_4 178.0(5) . . . .
C7_4 C2_4 C3_4 C4_4 0.7(8) . . . .
C2_4 C3_4 C4_4 C5_4 -0.4(9) . . . .
C3_4 C4_4 C5_4 C6_4 -0.8(10) . . . .
C4_4 C5_4 C6_4 C8_4 -178.7(6) . . . .
C4_4 C5_4 C6_4 C7_4 1.6(9) . . . .
C3_4 C2_4 C7_4 N11_4 -178.5(5) . . . .
N_4 C2_4 C7_4 N11_4 3.9(7) . . . .
C3_4 C2_4 C7_4 C6_4 0.2(7) . . . .
N_4 C2_4 C7_4 C6_4 -177.4(4) . . . .
C5_4 C6_4 C7_4 N11_4 177.3(5) . . . .
C8_4 C6_4 C7_4 N11_4 -2.4(7) . . . .
C5_4 C6_4 C7_4 C2_4 -1.4(7) . . . .
C8_4 C6_4 C7_4 C2_4 178.9(5) . . . .
C5_4 C6_4 C8_4 C9_4 -179.7(6) . . . .
C7_4 C6_4 C8_4 C9_4 0.0(8) . . . .
C5_4 C6_4 C8_4 OB_4 0.3(8) . . . .
C7_4 C6_4 C8_4 OB_4 180.0(5) . . . .
OB_4 C8_4 C9_4 C10_4 -177.5(5) . . . .
C6_4 C8_4 C9_4 C10_4 2.5(9) . . . .
C8_4 C9_4 C10_4 N11_4 -2.9(8) . . . .
C8_4 C9_4 C10_4 C_4 174.3(6) . . . .
C2_4 C7_4 N11_4 C10_4 -179.1(4) . . . .
C6_4 C7_4 N11_4 C10_4 2.2(6) . . . .
C9_4 C10_4 N11_4 C7_4 0.5(7) . . . .
C_4 C10_4 N11_4 C7_4 -176.9(5) . . . .
C9_4 C10_4 C_4 O_4 19.8(7) . . . .
N11_4 C10_4 C_4 O_4 -162.8(4) . . . .
C9_4 C10_4 C_4 N_5 -162.2(5) . . . .
N11_4 C10_4 C_4 N_5 15.3(7) . . . .
O_4 C_4 N_5 C2_5 2.6(9) . . . .
C10_4 C_4 N_5 C2_5 -175.4(6) . . . .
C_4 N_5 C2_5 C7_5 -176.5(5) . . . .
C_4 N_5 C2_5 C3_5 8.4(10) . . . .
N_5 C2_5 C3_5 C4_5 174.1(7) . . . .
C7_5 C2_5 C3_5 C4_5 -1.1(9) . . . .
C2_5 C3_5 C4_5 C5_5 -1.2(12) . . . .
C3_5 C4_5 C5_5 C6_5 1.4(13) . . . .
C4_5 C5_5 C6_5 C8_5 -178.8(8) . . . .
C4_5 C5_5 C6_5 C7_5 0.7(10) . . . .
C8_5 C6_5 C7_5 N11_5 -3.6(8) . . . .
C5_5 C6_5 C7_5 N11_5 176.9(6) . . . .
C8_5 C6_5 C7_5 C2_5 176.5(6) . . . .
C5_5 C6_5 C7_5 C2_5 -3.0(8) . . . .
N_5 C2_5 C7_5 N11_5 7.8(8) . . . .
C3_5 C2_5 C7_5 N11_5 -176.7(5) . . . .
N_5 C2_5 C7_5 C6_5 -172.3(5) . . . .
C3_5 C2_5 C7_5 C6_5 3.2(8) . . . .
C7_5 C6_5 C8_5 C9_5 3.4(9) . . . .
C5_5 C6_5 C8_5 C9_5 -177.1(6) . . . .
C7_5 C6_5 C8_5 OB_5 -176.9(6) . . . .
C5_5 C6_5 C8_5 OB_5 2.6(10) . . . .
OB_5 C8_5 C9_5 C10_5 179.1(7) . . . .
C6_5 C8_5 C9_5 C10_5 -1.1(9) . . . .
C8_5 C9_5 C10_5 N11_5 -0.9(8) . . . .
C8_5 C9_5 C10_5 C_5 178.9(6) . . . .
C9_5 C10_5 N11_5 C7_5 0.7(7) . . . .
C_5 C10_5 N11_5 C7_5 -179.1(4) . . . .
C6_5 C7_5 N11_5 C10_5 1.5(7) . . . .
C2_5 C7_5 N11_5 C10_5 -178.6(5) . . . .
N11_5 C10_5 C_5 O_5 -169.2(4) . . . .
C9_5 C10_5 C_5 O_5 11.0(7) . . . .
N11_5 C10_5 C_5 N_6 9.5(7) . . . .
C9_5 C10_5 C_5 N_6 -170.4(5) . . . .
C9_5 C8_5 OB_5 CG_5 -9.2(13) . . . .
C6_5 C8_5 OB_5 CG_5 171.0(10) . . . .
C8_5 OB_5 CG_5 CD_5 -161.5(11) . . . .
OB_5 CG_5 CD_5 CE1_5 -164(2) . . . .
OB_5 CG_5 CD_5 CE2_5 66(2) . . . .
O_5 C_5 N_6 C2_6 -0.4(7) . . . .
C10_5 C_5 N_6 C2_6 -179.1(5) . . . .
C_5 N_6 C2_6 C3_6 7.4(8) . . . .
C_5 N_6 C2_6 C7_6 -175.7(4) . . . .
N_6 C2_6 C3_6 C4_6 177.0(4) . . . .
C7_6 C2_6 C3_6 C4_6 0.1(6) . . . .
C2_6 C3_6 C4_6 C5_6 -1.8(8) . . . .
C3_6 C4_6 C5_6 C6_6 0.7(8) . . . .
C4_6 C5_6 C6_6 C7_6 1.9(7) . . . .
C4_6 C5_6 C6_6 C8_6 179.7(5) . . . .
C5_6 C6_6 C7_6 N11_6 173.9(4) . . . .
C8_6 C6_6 C7_6 N11_6 -3.9(6) . . . .
C5_6 C6_6 C7_6 C2_6 -3.6(6) . . . .
C8_6 C6_6 C7_6 C2_6 178.5(4) . . . .
N_6 C2_6 C7_6 N11_6 7.9(6) . . . .
C3_6 C2_6 C7_6 N11_6 -175.1(4) . . . .
N_6 C2_6 C7_6 C6_6 -174.5(4) . . . .
C3_6 C2_6 C7_6 C6_6 2.5(6) . . . .
C7_6 C6_6 C8_6 OB_6 -179.7(4) . . . .
C5_6 C6_6 C8_6 OB_6 2.5(7) . . . .
C7_6 C6_6 C8_6 C9_6 2.4(7) . . . .
C5_6 C6_6 C8_6 C9_6 -175.4(5) . . . .
OB_6 C8_6 C9_6 C10_6 -176.7(4) . . . .
C6_6 C8_6 C9_6 C10_6 1.0(7) . . . .
C8_6 C9_6 C10_6 N11_6 -3.4(7) . . . .
C8_6 C9_6 C10_6 C_6 172.0(4) . . . .
C9_6 C10_6 N11_6 C7_6 2.0(6) . . . .
C_6 C10_6 N11_6 C7_6 -173.4(4) . . . .
C6_6 C7_6 N11_6 C10_6 1.8(6) . . . .
C2_6 C7_6 N11_6 C10_6 179.5(4) . . . .
N11_6 C10_6 C_6 O_6 -173.7(4) . . . .
C9_6 C10_6 C_6 O_6 10.6(6) . . . .
N11_6 C10_6 C_6 N_7 9.1(6) . . . .
C9_6 C10_6 C_6 N_7 -166.6(4) . . . .
C9_6 C8_6 OB_6 CG_6 3.3(8) . . . .
C6_6 C8_6 OB_6 CG_6 -174.6(5) . . . .
C8_6 OB_6 CG_6 CD_6 173.0(9) . . . .
OB_6 CG_6 CD_6 CE2_6 -53.9(16) . . . .
OB_6 CG_6 CD_6 CE1_6 -174.4(11) . . . .
O_6 C_6 N_7 C2_7 -2.3(7) . . . .
C10_6 C_6 N_7 C2_7 174.9(4) . . . .
C_6 N_7 C2_7 C7_7 -175.7(4) . . . .
N_7 C2_7 C7_7 N11_7 23.8(5) . . . .
N_7 C2_7 C7_7 C6_7 -157.7(4) . . . .
N11_7 C7_7 C6_7 C8_7 -3.6(8) . . . .
C2_7 C7_7 C6_7 C8_7 178.0(5) . . . .
C6_7 C7_7 N11_7 C10_7 3.3(7) . . . .
C2_7 C7_7 N11_7 C10_7 -178.2(4) . . . .
C7_7 N11_7 C10_7 C9_7 -0.2(6) . . . .
C7_7 N11_7 C10_7 C_7 -179.5(4) . . . .
N11_7 C10_7 C_7 O_7 -170.2(4) . . . .
C9_7 C10_7 C_7 O_7 10.4(6) . . . .
N11_7 C10_7 C_7 N_8 5.2(6) . . . .
C9_7 C10_7 C_7 N_8 -174.2(4) . . . .
N11_7 C10_7 C9_7 C8_7 -2.5(8) . . . .
C_7 C10_7 C9_7 C8_7 176.8(5) . . . .
C7_7 C6_7 C8_7 OB_7 -172.8(6) . . . .
C7_7 C6_7 C8_7 C9_7 0.6(9) . . . .
C10_7 C9_7 C8_7 OB_7 175.7(6) . . . .
C10_7 C9_7 C8_7 C6_7 2.2(9) . . . .
O_7 C_7 N_8 C2_8 3.3(7) . . . .
C10_7 C_7 N_8 C2_8 -171.7(4) . . . .
C_7 N_8 C2_8 C3_8 1.8(7) . . . .
C_7 N_8 C2_8 C7_8 -177.7(4) . . . .
N_8 C2_8 C3_8 C4_8 175.5(4) . . . .
C7_8 C2_8 C3_8 C4_8 -5.0(7) . . . .
C2_8 C3_8 C4_8 C5_8 2.2(7) . . . .
C3_8 C4_8 C5_8 C6_8 0.1(7) . . . .
C4_8 C5_8 C6_8 C8_8 179.0(4) . . . .
C4_8 C5_8 C6_8 C7_8 0.6(6) . . . .
C3_8 C2_8 C7_8 N11_8 -175.0(4) . . . .
N_8 C2_8 C7_8 N11_8 4.5(5) . . . .
C3_8 C2_8 C7_8 C6_8 5.5(6) . . . .
N_8 C2_8 C7_8 C6_8 -175.0(3) . . . .
C8_8 C6_8 C7_8 N11_8 -1.3(5) . . . .
C5_8 C6_8 C7_8 N11_8 177.2(4) . . . .
C8_8 C6_8 C7_8 C2_8 178.1(4) . . . .
C5_8 C6_8 C7_8 C2_8 -3.4(5) . . . .
C5_8 C6_8 C8_8 OB_8 4.4(6) . . . .
C7_8 C6_8 C8_8 OB_8 -177.2(4) . . . .
C5_8 C6_8 C8_8 C9_8 -178.9(4) . . . .
C7_8 C6_8 C8_8 C9_8 -0.5(6) . . . .
OB_8 C8_8 C9_8 C10_8 178.6(4) . . . .
C6_8 C8_8 C9_8 C10_8 2.2(6) . . . .
C8_8 C9_8 C10_8 N11_8 -2.3(6) . . . .
C8_8 C9_8 C10_8 C_8 175.0(4) . . . .
C9_8 C10_8 N11_8 C7_8 0.5(5) . . . .
C_8 C10_8 N11_8 C7_8 -176.8(3) . . . .
C2_8 C7_8 N11_8 C10_8 -178.1(4) . . . .
C6_8 C7_8 N11_8 C10_8 1.3(5) . . . .
N11_8 C10_8 C_8 O_8 -167.7(4) . . . .
C9_8 C10_8 C_8 O_8 14.8(5) . . . .
N11_8 C10_8 C_8 N_9 13.5(5) . . . .
C9_8 C10_8 C_8 N_9 -163.9(4) . . . .
C6_8 C8_8 OB_8 CG_8 178.1(4) . . . .
C9_8 C8_8 OB_8 CG_8 1.5(6) . . . .
C8_8 OB_8 CG_8 CD_8 -171.1(4) . . . .
OB_8 CG_8 CD_8 CE2_8 -174.2(5) . . . .
OB_8 CG_8 CD_8 CE1_8 61.6(6) . . . .
O_8 C_8 N_9 C2_9 1.7(6) . . . .
C10_8 C_8 N_9 C2_9 -179.5(4) . . . .
C_8 N_9 C2_9 C3_9 5.3(6) . . . .
C_8 N_9 C2_9 C7_9 -175.7(4) . . . .
N_9 C2_9 C3_9 C4_9 175.9(4) . . . .
C7_9 C2_9 C3_9 C4_9 -3.0(6) . . . .
C2_9 C3_9 C4_9 C5_9 0.2(7) . . . .
C3_9 C4_9 C5_9 C6_9 2.4(8) . . . .
C4_9 C5_9 C6_9 C7_9 -2.1(7) . . . .
C4_9 C5_9 C6_9 C8_9 -179.7(5) . . . .
C5_9 C6_9 C7_9 N11_9 177.1(4) . . . .
C8_9 C6_9 C7_9 N11_9 -5.1(6) . . . .
C5_9 C6_9 C7_9 C2_9 -0.7(6) . . . .
C8_9 C6_9 C7_9 C2_9 177.1(4) . . . .
C3_9 C2_9 C7_9 N11_9 -174.6(4) . . . .
N_9 C2_9 C7_9 N11_9 6.4(5) . . . .
C3_9 C2_9 C7_9 C6_9 3.3(6) . . . .
N_9 C2_9 C7_9 C6_9 -175.7(3) . . . .
C5_9 C6_9 C8_9 OB_9 -0.1(7) . . . .
C7_9 C6_9 C8_9 OB_9 -177.8(4) . . . .
C5_9 C6_9 C8_9 C9_9 -178.7(5) . . . .
C7_9 C6_9 C8_9 C9_9 3.6(6) . . . .
OB_9 C8_9 C9_9 C10_9 -178.3(4) . . . .
C6_9 C8_9 C9_9 C10_9 0.2(7) . . . .
C8_9 C9_9 C10_9 N11_9 -3.0(6) . . . .
C8_9 C9_9 C10_9 C_9 175.2(4) . . . .
C6_9 C7_9 N11_9 C10_9 2.6(5) . . . .
C2_9 C7_9 N11_9 C10_9 -179.6(3) . . . .
C9_9 C10_9 N11_9 C7_9 1.6(6) . . . .
C_9 C10_9 N11_9 C7_9 -176.7(4) . . . .
N11_9 C10_9 C_9 O_9 -168.2(3) . . . .
C9_9 C10_9 C_9 O_9 13.5(6) . . . .
N11_9 C10_9 C_9 N_10 12.4(5) . . . .
C9_9 C10_9 C_9 N_10 -165.9(4) . . . .
O_9 C_9 N_10 C2_10 -1.1(7) . . . .
C10_9 C_9 N_10 C2_10 178.3(4) . . . .
C_9 N_10 C2_10 C3_10 15.6(7) . . . .
C_9 N_10 C2_10 C7_10 -169.0(4) . . . .
N_10 C2_10 C3_10 C4_10 173.1(4) . . . .
C7_10 C2_10 C3_10 C4_10 -2.0(7) . . . .
C2_10 C3_10 C4_10 C5_10 -1.0(7) . . . .
C3_10 C4_10 C5_10 C6_10 2.7(8) . . . .
C4_10 C5_10 C6_10 C7_10 -1.1(7) . . . .
C4_10 C5_10 C6_10 C8_10 -179.1(5) . . . .
C5_10 C6_10 C7_10 N11_10 177.7(4) . . . .
C8_10 C6_10 C7_10 N11_10 -4.2(6) . . . .
C5_10 C6_10 C7_10 C2_10 -1.9(6) . . . .
C8_10 C6_10 C7_10 C2_10 176.2(4) . . . .
C3_10 C2_10 C7_10 N11_10 -176.2(4) . . . .
N_10 C2_10 C7_10 N11_10 8.3(6) . . . .
C3_10 C2_10 C7_10 C6_10 3.5(6) . . . .
N_10 C2_10 C7_10 C6_10 -172.1(4) . . . .
C7_10 C6_10 C8_10 OB_10 179.6(4) . . . .
C5_10 C6_10 C8_10 OB_10 -2.4(7) . . . .
C7_10 C6_10 C8_10 C9_10 1.3(7) . . . .
C5_10 C6_10 C8_10 C9_10 179.3(5) . . . .
OB_10 C8_10 C9_10 C10_10 -176.3(5) . . . .
C6_10 C8_10 C9_10 C10_10 1.8(7) . . . .
C8_10 C9_10 C10_10 N11_10 -2.6(7) . . . .
C8_10 C9_10 C10_10 C_10 177.1(4) . . . .
C6_10 C7_10 N11_10 C10_10 3.6(6) . . . .
C2_10 C7_10 N11_10 C10_10 -176.8(4) . . . .
C9_10 C10_10 N11_10 C7_10 0.0(6) . . . .
C_10 C10_10 N11_10 C7_10 -179.7(4) . . . .
N11_10 C10_10 C_10 O_10 -162.1(4) . . . .
C9_10 C10_10 C_10 O_10 18.1(6) . . . .
N11_10 C10_10 C_10 N_11 13.8(5) . . . .
C9_10 C10_10 C_10 N_11 -165.9(4) . . . .
C9_10 C8_10 OB_10 CG_10 -9.3(9) . . . .
C6_10 C8_10 OB_10 CG_10 172.5(7) . . . .
C8_10 OB_10 CG_10 CD_10 174.5(9) . . . .
OB_10 CG_10 CD_10 CE1_10 175.1(13) . . . .
OB_10 CG_10 CD_10 CE2_10 -76.1(12) . . . .
O_10 C_10 N_11 C2_11 3.8(7) . . . .
C10_10 C_10 N_11 C2_11 -171.9(4) . . . .
C_10 N_11 C2_11 C3_11 5.0(7) . . . .
C_10 N_11 C2_11 C7_11 -179.5(4) . . . .
N_11 C2_11 C3_11 C4_11 173.9(4) . . . .
C7_11 C2_11 C3_11 C4_11 -1.6(6) . . . .
C2_11 C3_11 C4_11 C5_11 -0.2(7) . . . .
C3_11 C4_11 C5_11 C6_11 1.5(7) . . . .
C4_11 C5_11 C6_11 C7_11 -1.0(6) . . . .
C4_11 C5_11 C6_11 C8_11 178.9(4) . . . .
C8_11 C6_11 C7_11 N11_11 -2.9(6) . . . .
C5_11 C6_11 C7_11 N11_11 177.0(4) . . . .
C8_11 C6_11 C7_11 C2_11 179.4(4) . . . .
C5_11 C6_11 C7_11 C2_11 -0.6(6) . . . .
N_11 C2_11 C7_11 N11_11 8.3(5) . . . .
C3_11 C2_11 C7_11 N11_11 -175.9(4) . . . .
N_11 C2_11 C7_11 C6_11 -173.8(4) . . . .
C3_11 C2_11 C7_11 C6_11 2.0(5) . . . .
C7_11 C6_11 C8_11 C9_11 4.7(6) . . . .
C5_11 C6_11 C8_11 C9_11 -175.3(4) . . . .
C7_11 C6_11 C8_11 OB_11 -177.3(4) . . . .
C5_11 C6_11 C8_11 OB_11 2.8(6) . . . .
OB_11 C8_11 C9_11 C10_11 177.7(4) . . . .
C6_11 C8_11 C9_11 C10_11 -4.3(7) . . . .
C8_11 C9_11 C10_11 N11_11 2.2(6) . . . .
C8_11 C9_11 C10_11 C_11 179.1(4) . . . .
C9_11 C10_11 N11_11 C7_11 -0.4(6) . . . .
C_11 C10_11 N11_11 C7_11 -177.3(4) . . . .
C6_11 C7_11 N11_11 C10_11 0.8(6) . . . .
C2_11 C7_11 N11_11 C10_11 178.6(3) . . . .
N11_11 C10_11 C_11 O_11 -178.6(4) . . . .
C9_11 C10_11 C_11 O_11 4.4(6) . . . .
N11_11 C10_11 C_11 NNN_41 0.3(6) . . . .
C9_11 C10_11 C_11 NNN_41 -176.8(4) . . . .
C9_11 C8_11 OB_11 CG_11 -0.1(18) . . . .
C6_11 C8_11 OB_11 CG_11 -178.2(18) . . . .
C9_11 C8_11 OB_11 CG_11 -5.8(14) . . . .
C6_11 C8_11 OB_11 CG_11 176.2(14) . . . .
C8_11 OB_11 CG_11 CD_11 -173.2(12) . . . .
OB_11 CG_11 CD_11 CE2_11 -74(2) . . . .
OB_11 CG_11 CD_11 CE1_11 170(2) . . . .
C8_11 OB_11 CG_11 CD_11 -178.1(11) . . . .
OB_11 CG_11 CD_11 CE2_11 178(2) . . . .
OB_11 CG_11 CD_11 CE1_11 68(2) . . . .
CE2_13 CD_13 CG_13 OB_13 173.3(7) . . . .
CE1_13 CD_13 CG_13 OB_13 -64.1(9) . . . .
CE1_13 CD_13 CG_13 OB_13 47(3) . . . .
CE2_13 CD_13 CG_13 OB_13 -81(4) . . . .
CD_13 CG_13 OB_13 C9_13 -173.6(18) . . . .
CD_13 CG_13 OB_13 C9_13 177.7(5) . . . .
CG_13 OB_13 C9_13 C8_13 24.5(18) . . . .
CG_13 OB_13 C9_13 C8_13 6.2(7) . . . .
CG_13 OB_13 C9_13 C10_13 -155.4(18) . . . .
CG_13 OB_13 C9_13 C10_13 -173.8(6) . . . .
OB_13 C9_13 C10_13 C11_13 -177.8(3) . . . .
C8_13 C9_13 C10_13 C11_13 2.2(5) . . . .
OB_13 C9_13 C10_13 C1_13 5.3(5) . . . .
C8_13 C9_13 C10_13 C1_13 -174.6(4) . . . .
C9_13 C10_13 C11_13 C7_13 0.0(5) . . . .
C1_13 C10_13 C11_13 C7_13 177.2(4) . . . .
C11_13 C10_13 C1_13 O1_13 -10.2(5) . . . .
C9_13 C10_13 C1_13 O1_13 166.7(4) . . . .
C11_13 C10_13 C1_13 N1_13 170.5(3) . . . .
C9_13 C10_13 C1_13 N1_13 -12.6(6) . . . .
O1_13 C1_13 N1_13 NNN_41 0.5(5) . . . .
C10_13 C1_13 N1_13 NNN_41 179.9(3) . . . .
OB_13 C9_13 C8_13 C6_13 177.2(4) . . . .
C10_13 C9_13 C8_13 C6_13 -2.9(6) . . . .
C9_13 C8_13 C6_13 C7_13 1.1(6) . . . .
C9_13 C8_13 C6_13 C2_13 -177.7(4) . . . .
C8_13 C6_13 C2_13 O2_13 -4.8(6) . . . .
C7_13 C6_13 C2_13 O2_13 176.6(4) . . . .
C8_13 C6_13 C2_13 N2_13 176.7(3) . . . .
C7_13 C6_13 C2_13 N2_13 -1.9(6) . . . .
O2_13 C2_13 N2_13 NNN_42 3.2(5) . . . .
C6_13 C2_13 N2_13 NNN_42 -178.2(3) . . . .
C10_13 C11_13 C7_13 OI_13 177.4(3) . . . .
C10_13 C11_13 C7_13 C6_13 -1.8(6) . . . .
C8_13 C6_13 C7_13 C11_13 1.2(5) . . . .
C2_13 C6_13 C7_13 C11_13 179.8(4) . . . .
C8_13 C6_13 C7_13 OI_13 -178.0(3) . . . .
C2_13 C6_13 C7_13 OI_13 0.6(6) . . . .
C11_13 C7_13 OI_13 CJ_13 0.4(6) . . . .
C6_13 C7_13 OI_13 CJ_13 179.7(4) . . . .
C7_13 OI_13 CJ_13 CK_13 -172.6(9) . . . .
C7_13 OI_13 CJ_13 CK_13 179.6(8) . . . .
OI_13 CJ_13 CK_13 CM1_13 -78.2(16) . . . .
OI_13 CJ_13 CK_13 CM2_13 60.3(14) . . . .
OI_13 CJ_13 CK_13 CM2_13 -58.2(15) . . . .
OI_13 CJ_13 CK_13 CM1_13 -178.7(10) . . . .
O_21 C_21 N_22 C2_22 0.7(13) . . . .
C10_21 C_21 N_22 C2_22 176.0(9) . . . .
C_21 N_22 C2_22 C7_22 98.1(10) . . . .
N_22 C2_22 C7_22 N11_22 146.6(6) . . . .
N_22 C2_22 C7_22 C6_22 -35.9(8) . . . .
N11_22 C7_22 C6_22 C8_22 1.0(9) . . . .
C2_22 C7_22 C6_22 C8_22 -176.3(6) . . . .
C6_22 C7_22 N11_22 C10_22 1.7(8) . . . .
C2_22 C7_22 N11_22 C10_22 179.1(5) . . . .
C7_22 N11_22 C10_22 C9_22 -2.7(8) . . . .
C7_22 N11_22 C10_22 C_22 177.2(5) . . . .
N11_22 C10_22 C_22 O_22 -166.4(5) . . . .
C9_22 C10_22 C_22 O_22 13.5(8) . . . .
N11_22 C10_22 C_22 N_23 11.1(7) . . . .
C9_22 C10_22 C_22 N_23 -169.0(5) . . . .
N11_22 C10_22 C9_22 C8_22 0.9(9) . . . .
C_22 C10_22 C9_22 C8_22 -179.0(6) . . . .
C7_22 C6_22 C8_22 OB_22 179.9(7) . . . .
C7_22 C6_22 C8_22 C9_22 -2.9(10) . . . .
C10_22 C9_22 C8_22 C6_22 2.1(10) . . . .
C10_22 C9_22 C8_22 OB_22 179.5(6) . . . .
O_22 C_22 N_23 C2_23 0.9(8) . . . .
C10_22 C_22 N_23 C2_23 -176.6(5) . . . .
C_22 N_23 C2_23 C3_23 -0.6(8) . . . .
C_22 N_23 C2_23 C7_23 178.0(5) . . . .
N_23 C2_23 C3_23 C4_23 176.0(5) . . . .
C7_23 C2_23 C3_23 C4_23 -2.5(8) . . . .
C2_23 C3_23 C4_23 C5_23 1.0(9) . . . .
C3_23 C4_23 C5_23 C6_23 0.3(9) . . . .
C4_23 C5_23 C6_23 C8_23 178.9(5) . . . .
C4_23 C5_23 C6_23 C7_23 -0.1(8) . . . .
C3_23 C2_23 C7_23 N11_23 -176.0(4) . . . .
N_23 C2_23 C7_23 N11_23 5.4(6) . . . .
C3_23 C2_23 C7_23 C6_23 2.8(7) . . . .
N_23 C2_23 C7_23 C6_23 -175.9(4) . . . .
C8_23 C6_23 C7_23 N11_23 -1.7(6) . . . .
C5_23 C6_23 C7_23 N11_23 177.3(4) . . . .
C8_23 C6_23 C7_23 C2_23 179.5(4) . . . .
C5_23 C6_23 C7_23 C2_23 -1.5(6) . . . .
C5_23 C6_23 C8_23 OB_23 -2.2(7) . . . .
C7_23 C6_23 C8_23 OB_23 176.8(4) . . . .
C5_23 C6_23 C8_23 C9_23 179.8(5) . . . .
C7_23 C6_23 C8_23 C9_23 -1.2(7) . . . .
OB_23 C8_23 C9_23 C10_23 -174.0(4) . . . .
C6_23 C8_23 C9_23 C10_23 3.9(7) . . . .
C8_23 C9_23 C10_23 N11_23 -4.0(7) . . . .
C8_23 C9_23 C10_23 C_23 175.0(4) . . . .
C9_23 C10_23 N11_23 C7_23 1.2(6) . . . .
C_23 C10_23 N11_23 C7_23 -177.8(4) . . . .
C2_23 C7_23 N11_23 C10_23 -179.6(4) . . . .
C6_23 C7_23 N11_23 C10_23 1.7(6) . . . .
N11_23 C10_23 C_23 O_23 -163.8(4) . . . .
C9_23 C10_23 C_23 O_23 17.1(7) . . . .
N11_23 C10_23 C_23 N_24 18.7(6) . . . .
C9_23 C10_23 C_23 N_24 -160.3(4) . . . .
C9_23 C8_23 OB_23 CG_23 -0.9(7) . . . .
C6_23 C8_23 OB_23 CG_23 -178.9(5) . . . .
C8_23 OB_23 CG_23 CD_23 174.5(4) . . . .
OB_23 CG_23 CD_23 CE2_23 -178.3(6) . . . .
OB_23 CG_23 CD_23 CE1_23 52.5(7) . . . .
O_23 C_23 N_24 C2_24 0.7(7) . . . .
C10_23 C_23 N_24 C2_24 178.2(4) . . . .
C_23 N_24 C2_24 C3_24 3.4(8) . . . .
C_23 N_24 C2_24 C7_24 -178.1(4) . . . .
N_24 C2_24 C3_24 C4_24 177.1(5) . . . .
C7_24 C2_24 C3_24 C4_24 -1.3(7) . . . .
C2_24 C3_24 C4_24 C5_24 -0.4(9) . . . .
C3_24 C4_24 C5_24 C6_24 0.9(9) . . . .
C4_24 C5_24 C6_24 C8_24 -179.2(6) . . . .
C4_24 C5_24 C6_24 C7_24 0.3(8) . . . .
C8_24 C6_24 C7_24 N11_24 -4.6(7) . . . .
C5_24 C6_24 C7_24 N11_24 175.8(5) . . . .
C8_24 C6_24 C7_24 C2_24 177.5(5) . . . .
C5_24 C6_24 C7_24 C2_24 -2.0(7) . . . .
C3_24 C2_24 C7_24 N11_24 -175.3(5) . . . .
N_24 C2_24 C7_24 N11_24 6.2(6) . . . .
C3_24 C2_24 C7_24 C6_24 2.6(7) . . . .
N_24 C2_24 C7_24 C6_24 -175.9(4) . . . .
C7_24 C6_24 C8_24 C9_24 2.0(8) . . . .
C5_24 C6_24 C8_24 C9_24 -178.5(6) . . . .
C7_24 C6_24 C8_24 OB_24 179.2(5) . . . .
C5_24 C6_24 C8_24 OB_24 -1.3(8) . . . .
OB_24 C8_24 C9_24 C10_24 -174.4(5) . . . .
C6_24 C8_24 C9_24 C10_24 2.8(9) . . . .
C8_24 C9_24 C10_24 N11_24 -5.7(8) . . . .
C8_24 C9_24 C10_24 C_24 174.1(6) . . . .
C9_24 C10_24 N11_24 C7_24 3.1(7) . . . .
C_24 C10_24 N11_24 C7_24 -176.7(4) . . . .
C6_24 C7_24 N11_24 C10_24 2.2(7) . . . .
C2_24 C7_24 N11_24 C10_24 -179.9(4) . . . .
N11_24 C10_24 C_24 O_24 -161.1(4) . . . .
C9_24 C10_24 C_24 O_24 19.0(8) . . . .
N11_24 C10_24 C_24 N_25 17.1(7) . . . .
C9_24 C10_24 C_24 N_25 -162.7(5) . . . .
O_24 C_24 N_25 C2_25 1.4(9) . . . .
C10_24 C_24 N_25 C2_25 -176.9(6) . . . .
C_24 N_25 C2_25 C3_25 7.9(11) . . . .
C_24 N_25 C2_25 C7_25 -173.6(6) . . . .
N_25 C2_25 C3_25 C4_25 175.5(6) . . . .
C7_25 C2_25 C3_25 C4_25 -3.1(8) . . . .
C2_25 C3_25 C4_25 C5_25 1.3(11) . . . .
C3_25 C4_25 C5_25 C6_25 -0.8(12) . . . .
C4_25 C5_25 C6_25 C7_25 2.4(10) . . . .
C4_25 C5_25 C6_25 C8_25 -177.0(7) . . . .
C8_25 C6_25 C7_25 N11_25 -2.6(8) . . . .
C5_25 C6_25 C7_25 N11_25 178.0(6) . . . .
C8_25 C6_25 C7_25 C2_25 175.0(5) . . . .
C5_25 C6_25 C7_25 C2_25 -4.4(8) . . . .
N_25 C2_25 C7_25 N11_25 3.8(7) . . . .
C3_25 C2_25 C7_25 N11_25 -177.5(5) . . . .
N_25 C2_25 C7_25 C6_25 -174.0(5) . . . .
C3_25 C2_25 C7_25 C6_25 4.7(7) . . . .
C7_25 C6_25 C8_25 OB_25 -175.3(5) . . . .
C5_25 C6_25 C8_25 OB_25 4.2(9) . . . .
C7_25 C6_25 C8_25 C9_25 1.4(9) . . . .
C5_25 C6_25 C8_25 C9_25 -179.2(7) . . . .
OB_25 C8_25 C9_25 C10_25 177.6(5) . . . .
C6_25 C8_25 C9_25 C10_25 1.3(9) . . . .
C8_25 C9_25 C10_25 N11_25 -3.0(8) . . . .
C8_25 C9_25 C10_25 C_25 176.7(5) . . . .
C9_25 C10_25 N11_25 C7_25 2.0(7) . . . .
C_25 C10_25 N11_25 C7_25 -177.7(4) . . . .
C6_25 C7_25 N11_25 C10_25 1.0(7) . . . .
C2_25 C7_25 N11_25 C10_25 -176.7(4) . . . .
N11_25 C10_25 C_25 O_25 -164.7(4) . . . .
C9_25 C10_25 C_25 O_25 15.6(7) . . . .
N11_25 C10_25 C_25 N_26 11.6(6) . . . .
C9_25 C10_25 C_25 N_26 -168.1(4) . . . .
C6_25 C8_25 OB_25 CG_25 174.6(7) . . . .
C9_25 C8_25 OB_25 CG_25 -2.0(10) . . . .
C8_25 OB_25 CG_25 CD_25 -169.3(12) . . . .
OB_25 CG_25 CD_25 CE2_25 -179.6(18) . . . .
OB_25 CG_25 CD_25 CE1_25 56(2) . . . .
O_25 C_25 N_26 C2_26 2.1(8) . . . .
C10_25 C_25 N_26 C2_26 -174.3(5) . . . .
C_25 N_26 C2_26 C3_26 5.2(9) . . . .
C_25 N_26 C2_26 C7_26 -173.9(5) . . . .
N_26 C2_26 C3_26 C4_26 178.3(5) . . . .
C7_26 C2_26 C3_26 C4_26 -2.7(7) . . . .
C2_26 C3_26 C4_26 C5_26 -0.9(9) . . . .
C3_26 C4_26 C5_26 C6_26 1.6(9) . . . .
C4_26 C5_26 C6_26 C7_26 1.2(7) . . . .
C4_26 C5_26 C6_26 C8_26 -179.8(5) . . . .
C5_26 C6_26 C7_26 N11_26 177.3(4) . . . .
C8_26 C6_26 C7_26 N11_26 -1.8(7) . . . .
C5_26 C6_26 C7_26 C2_26 -4.6(6) . . . .
C8_26 C6_26 C7_26 C2_26 176.4(4) . . . .
N_26 C2_26 C7_26 N11_26 2.9(6) . . . .
C3_26 C2_26 C7_26 N11_26 -176.2(4) . . . .
N_26 C2_26 C7_26 C6_26 -175.4(4) . . . .
C3_26 C2_26 C7_26 C6_26 5.5(7) . . . .
C7_26 C6_26 C8_26 C9_26 1.9(6) . . . .
C5_26 C6_26 C8_26 C9_26 -177.0(5) . . . .
C7_26 C6_26 C8_26 OB_26 -179.7(4) . . . .
C5_26 C6_26 C8_26 OB_26 1.4(7) . . . .
OB_26 C8_26 C9_26 C10_26 -177.8(5) . . . .
C6_26 C8_26 C9_26 C10_26 0.5(7) . . . .
C8_26 C9_26 C10_26 N11_26 -3.4(7) . . . .
C8_26 C9_26 C10_26 C_26 174.9(4) . . . .
C9_26 C10_26 N11_26 C7_26 3.5(6) . . . .
C_26 C10_26 N11_26 C7_26 -174.8(4) . . . .
C6_26 C7_26 N11_26 C10_26 -0.8(6) . . . .
C2_26 C7_26 N11_26 C10_26 -179.0(4) . . . .
N11_26 C10_26 C_26 O_26 -172.1(4) . . . .
C9_26 C10_26 C_26 O_26 9.5(6) . . . .
N11_26 C10_26 C_26 N_27 8.2(6) . . . .
C9_26 C10_26 C_26 N_27 -170.1(4) . . . .
C9_26 C8_26 OB_26 CG_26 -4.5(7) . . . .
C6_26 C8_26 OB_26 CG_26 177.2(5) . . . .
C8_26 OB_26 CG_26 CD_26 -179.8(5) . . . .
OB_26 CG_26 CD_26 CE2_26 178.2(7) . . . .
OB_26 CG_26 CD_26 CE1_26 50.1(8) . . . .
O_26 C_26 N_27 C2_27 2.0(7) . . . .
C10_26 C_26 N_27 C2_27 -178.3(4) . . . .
C_26 N_27 C2_27 C7_27 -178.5(4) . . . .
N_27 C2_27 C7_27 N11_27 20.5(6) . . . .
N_27 C2_27 C7_27 C6_27 -160.8(5) . . . .
N11_27 C7_27 C6_27 C8_27 0.2(8) . . . .
C2_27 C7_27 C6_27 C8_27 -178.5(5) . . . .
C6_27 C7_27 N11_27 C10_27 -0.8(7) . . . .
C2_27 C7_27 N11_27 C10_27 177.9(4) . . . .
C7_27 N11_27 C10_27 C9_27 2.5(7) . . . .
C7_27 N11_27 C10_27 C_27 -178.7(4) . . . .
C9_27 C10_27 C_27 O_27 9.9(7) . . . .
N11_27 C10_27 C_27 O_27 -169.0(4) . . . .
C9_27 C10_27 C_27 N_28 -174.9(5) . . . .
N11_27 C10_27 C_27 N_28 6.3(6) . . . .
N11_27 C10_27 C9_27 C8_27 -3.6(8) . . . .
C_27 C10_27 C9_27 C8_27 177.7(5) . . . .
C10_27 C9_27 C8_27 C6_27 2.8(8) . . . .
C10_27 C9_27 C8_27 OB_27 179.3(6) . . . .
C7_27 C6_27 C8_27 C9_27 -1.2(9) . . . .
C7_27 C6_27 C8_27 OB_27 -177.5(6) . . . .
O_27 C_27 N_28 C2_28 1.3(8) . . . .
C10_27 C_27 N_28 C2_28 -173.7(4) . . . .
C_27 N_28 C2_28 C3_28 3.6(8) . . . .
C_27 N_28 C2_28 C7_28 179.7(5) . . . .
N_28 C2_28 C3_28 C4_28 174.8(5) . . . .
C7_28 C2_28 C3_28 C4_28 -1.2(7) . . . .
C2_28 C3_28 C4_28 C5_28 -1.0(9) . . . .
C3_28 C4_28 C5_28 C6_28 1.1(10) . . . .
C4_28 C5_28 C6_28 C7_28 1.2(8) . . . .
C4_28 C5_28 C6_28 C8_28 179.6(6) . . . .
C5_28 C6_28 C7_28 N11_28 175.9(5) . . . .
C8_28 C6_28 C7_28 N11_28 -2.6(6) . . . .
C5_28 C6_28 C7_28 C2_28 -3.4(7) . . . .
C8_28 C6_28 C7_28 C2_28 178.1(5) . . . .
N_28 C2_28 C7_28 N11_28 7.8(6) . . . .
C3_28 C2_28 C7_28 N11_28 -175.9(4) . . . .
N_28 C2_28 C7_28 C6_28 -172.9(4) . . . .
C3_28 C2_28 C7_28 C6_28 3.4(7) . . . .
C7_28 C6_28 C8_28 C9_28 1.7(7) . . . .
C5_28 C6_28 C8_28 C9_28 -176.7(5) . . . .
C7_28 C6_28 C8_28 OB_28 179.5(4) . . . .
C5_28 C6_28 C8_28 OB_28 1.0(7) . . . .
OB_28 C8_28 C9_28 C10_28 -175.6(5) . . . .
C6_28 C8_28 C9_28 C10_28 1.7(8) . . . .
C8_28 C9_28 C10_28 N11_28 -4.5(7) . . . .
C8_28 C9_28 C10_28 C_28 173.6(5) . . . .
C9_28 C10_28 N11_28 C7_28 3.6(6) . . . .
C_28 C10_28 N11_28 C7_28 -174.6(4) . . . .
C6_28 C7_28 N11_28 C10_28 -0.1(6) . . . .
C2_28 C7_28 N11_28 C10_28 179.3(4) . . . .
N11_28 C10_28 C_28 O_28 -165.4(4) . . . .
C9_28 C10_28 C_28 O_28 16.5(7) . . . .
N11_28 C10_28 C_28 N_29 14.7(6) . . . .
C9_28 C10_28 C_28 N_29 -163.5(4) . . . .
C9_28 C8_28 OB_28 CG_28 -3.0(9) . . . .
C6_28 C8_28 OB_28 CG_28 179.5(5) . . . .
C8_28 OB_28 CG_28 CD_28 -80.0(9) . . . .
OB_28 CG_28 CD_28 CE2_28 -49.6(10) . . . .
OB_28 CG_28 CD_28 CE1_28 -168.6(9) . . . .
O_28 C_28 N_29 C2_29 3.4(7) . . . .
C10_28 C_28 N_29 C2_29 -176.7(4) . . . .
C_28 N_29 C2_29 C3_29 1.1(7) . . . .
C_28 N_29 C2_29 C7_29 -178.2(4) . . . .
N_29 C2_29 C3_29 C4_29 178.4(5) . . . .
C7_29 C2_29 C3_29 C4_29 -2.4(7) . . . .
C2_29 C3_29 C4_29 C5_29 -1.3(8) . . . .
C3_29 C4_29 C5_29 C6_29 3.8(9) . . . .
C4_29 C5_29 C6_29 C8_29 178.6(5) . . . .
C4_29 C5_29 C6_29 C7_29 -2.4(8) . . . .
C8_29 C6_29 C7_29 N11_29 -4.6(6) . . . .
C5_29 C6_29 C7_29 N11_29 176.4(4) . . . .
C8_29 C6_29 C7_29 C2_29 177.8(4) . . . .
C5_29 C6_29 C7_29 C2_29 -1.3(6) . . . .
C3_29 C2_29 C7_29 N11_29 -174.1(4) . . . .
N_29 C2_29 C7_29 N11_29 5.2(6) . . . .
C3_29 C2_29 C7_29 C6_29 3.7(6) . . . .
N_29 C2_29 C7_29 C6_29 -177.1(4) . . . .
C7_29 C6_29 C8_29 C9_29 2.2(7) . . . .
C5_29 C6_29 C8_29 C9_29 -178.9(5) . . . .
C7_29 C6_29 C8_29 OB_29 -177.7(4) . . . .
C5_29 C6_29 C8_29 OB_29 1.2(7) . . . .
OB_29 C8_29 C9_29 C10_29 -178.8(4) . . . .
C6_29 C8_29 C9_29 C10_29 1.3(8) . . . .
C8_29 C9_29 C10_29 N11_29 -2.8(7) . . . .
C8_29 C9_29 C10_29 C_29 177.5(5) . . . .
C9_29 C10_29 N11_29 C7_29 0.5(6) . . . .
C_29 C10_29 N11_29 C7_29 -179.8(4) . . . .
C6_29 C7_29 N11_29 C10_29 3.3(6) . . . .
C2_29 C7_29 N11_29 C10_29 -179.0(4) . . . .
N11_29 C10_29 C_29 O_29 -172.0(4) . . . .
C9_29 C10_29 C_29 O_29 7.8(6) . . . .
N11_29 C10_29 C_29 N_30 14.2(6) . . . .
C9_29 C10_29 C_29 N_30 -166.1(4) . . . .
O_29 C_29 N_30 C2_30 -1.9(8) . . . .
C10_29 C_29 N_30 C2_30 171.6(4) . . . .
C_29 N_30 C2_30 C3_30 18.6(8) . . . .
C_29 N_30 C2_30 C7_30 -163.3(4) . . . .
N_30 C2_30 C3_30 C4_30 177.4(5) . . . .
C7_30 C2_30 C3_30 C4_30 -0.6(7) . . . .
C2_30 C3_30 C4_30 C5_30 -1.0(8) . . . .
C3_30 C4_30 C5_30 C6_30 0.5(9) . . . .
C4_30 C5_30 C6_30 C7_30 1.6(8) . . . .
C4_30 C5_30 C6_30 C8_30 -178.8(5) . . . .
C5_30 C6_30 C7_30 N11_30 177.1(5) . . . .
C8_30 C6_30 C7_30 N11_30 -2.4(6) . . . .
C5_30 C6_30 C7_30 C2_30 -3.2(6) . . . .
C8_30 C6_30 C7_30 C2_30 177.2(4) . . . .
N_30 C2_30 C7_30 N11_30 4.2(6) . . . .
C3_30 C2_30 C7_30 N11_30 -177.6(4) . . . .
N_30 C2_30 C7_30 C6_30 -175.4(4) . . . .
C3_30 C2_30 C7_30 C6_30 2.7(6) . . . .
C5_30 C6_30 C8_30 OB_30 -0.7(7) . . . .
C7_30 C6_30 C8_30 OB_30 178.9(4) . . . .
C5_30 C6_30 C8_30 C9_30 -178.1(5) . . . .
C7_30 C6_30 C8_30 C9_30 1.5(7) . . . .
OB_30 C8_30 C9_30 C10_30 -177.0(5) . . . .
C6_30 C8_30 C9_30 C10_30 0.1(7) . . . .
C8_30 C9_30 C10_30 N11_30 -1.0(7) . . . .
C8_30 C9_30 C10_30 C_30 176.4(5) . . . .
C9_30 C10_30 N11_30 C7_30 0.1(6) . . . .
C_30 C10_30 N11_30 C7_30 -177.3(4) . . . .
C6_30 C7_30 N11_30 C10_30 1.6(6) . . . .
C2_30 C7_30 N11_30 C10_30 -178.0(4) . . . .
N11_30 C10_30 C_30 O_30 -169.7(4) . . . .
C9_30 C10_30 C_30 O_30 12.8(7) . . . .
N11_30 C10_30 C_30 N_31 12.0(6) . . . .
C9_30 C10_30 C_30 N_31 -165.6(4) . . . .
C9_30 C8_30 OB_30 CG_30 -0.4(8) . . . .
C6_30 C8_30 OB_30 CG_30 -177.6(5) . . . .
C8_30 OB_30 CG_30 CD_30 -176.7(8) . . . .
OB_30 CG_30 CD_30 CE2_30 -175.8(8) . . . .
OB_30 CG_30 CD_30 CE1_30 64.7(12) . . . .
O_30 C_30 N_31 C2_31 2.5(7) . . . .
C10_30 C_30 N_31 C2_31 -179.2(4) . . . .
C_30 N_31 C2_31 C7_31 -165.2(4) . . . .
C_30 N_31 C2_31 C3_31 14.8(8) . . . .
C7_31 C2_31 C3_31 C4_31 -3.1(6) . . . .
N_31 C2_31 C3_31 C4_31 176.8(4) . . . .
C2_31 C3_31 C4_31 C5_31 1.8(7) . . . .
C3_31 C4_31 C5_31 C6_31 -0.5(8) . . . .
C4_31 C5_31 C6_31 C8_31 -179.9(5) . . . .
C4_31 C5_31 C6_31 C7_31 0.5(7) . . . .
C3_31 C2_31 C7_31 N11_31 -175.8(4) . . . .
N_31 C2_31 C7_31 N11_31 4.2(6) . . . .
C3_31 C2_31 C7_31 C6_31 3.3(6) . . . .
N_31 C2_31 C7_31 C6_31 -176.6(4) . . . .
C8_31 C6_31 C7_31 C2_31 178.4(5) . . . .
C5_31 C6_31 C7_31 C2_31 -1.9(6) . . . .
C8_31 C6_31 C7_31 N11_31 -2.4(6) . . . .
C5_31 C6_31 C7_31 N11_31 177.2(4) . . . .
C5_31 C6_31 C8_31 OB_31 1.0(8) . . . .
C7_31 C6_31 C8_31 OB_31 -179.3(5) . . . .
C5_31 C6_31 C8_31 C9_31 -176.6(5) . . . .
C7_31 C6_31 C8_31 C9_31 3.0(7) . . . .
OB_31 C8_31 C9_31 C10_31 -178.8(5) . . . .
C6_31 C8_31 C9_31 C10_31 -1.4(7) . . . .
C8_31 C9_31 C10_31 N11_31 -1.0(7) . . . .
C8_31 C9_31 C10_31 C_31 174.9(4) . . . .
C9_31 C10_31 N11_31 C7_31 1.6(6) . . . .
C_31 C10_31 N11_31 C7_31 -174.4(4) . . . .
C2_31 C7_31 N11_31 C10_31 179.3(4) . . . .
C6_31 C7_31 N11_31 C10_31 0.2(5) . . . .
N11_31 C10_31 C_31 O_31 -178.9(4) . . . .
C9_31 C10_31 C_31 O_31 4.7(7) . . . .
N11_31 C10_31 C_31 NNN_42 0.1(6) . . . .
C9_31 C10_31 C_31 NNN_42 -176.3(4) . . . .
C6_31 C8_31 OB_31 CG_31 -178.6(7) . . . .
C9_31 C8_31 OB_31 CG_31 -1.1(10) . . . .
C8_31 OB_31 CG_31 CD_31 160.3(10) . . . .
OB_31 CG_31 CD_31 CE2_31 67.1(15) . . . .
OB_31 CG_31 CD_31 CE1_31 -54(2) . . . .
O_11 C_11 NNN_41 N1_13 -0.1(6) . . . .
C10_11 C_11 NNN_41 N1_13 -178.9(3) . . . .
C1_13 N1_13 NNN_41 C_11 -178.1(4) . . . .
O_31 C_31 NNN_42 N2_13 -4.0(6) . . . .
C10_31 C_31 NNN_42 N2_13 177.0(3) . . . .
C2_13 N2_13 NNN_42 C_31 -177.6(4) . . . .
